data_4325957
loop_
_publ_author_name
'Guillaume Rousseau'
'Olivier Oms'
'Anne Dolbecq'
'J\'er\^ome Marrot'
'Pierre Mialane'

_publ_contact_author
; 
      Pr P. Mialane
      Institut Lavoisier de Versailles, ILV, UMR CNRS 8180
      Universit\'e de Versailles Saint-Quentin-en-Yvelines
      45 Avenue des Etats Unis
      78035 Versailles Cedex
      France
;
_publ_contact_author_email mialane@chimie.uvsq.fr
_publ_contact_author_fax '(33) 1 39 25 43 81'
_publ_contact_author_phone '(33) 1 39 25 43 83 '
_publ_section_title
;
 Route for the Elaboration of Functionalized Hybrid 3d-Substituted
 Trivacant Keggin Anions
;
_journal_name_full 'Inorganic Chemistry'
_journal_page_first 7376
_journal_page_last 7378
_journal_paper_doi 10.1021/ic2011088
_journal_volume 50
_journal_year 2011
_chemical_formula_sum 'C30 H36 K24.75 Na1.75 Ni17.5 O219 Si4 W36'
_chemical_formula_weight 12666.93
_chemical_name_systematic
; 

 ? 

;
_space_group_IT_number 2
_symmetry_cell_setting triclinic
_symmetry_space_group_name_Hall '-P 1'
_symmetry_space_group_name_H-M 'P -1'
_atom_sites_solution_hydrogens geom
_atom_sites_solution_primary direct
_atom_sites_solution_secondary difmap
_audit_creation_method SHELXL-97
_cell_angle_alpha 85.291(4)
_cell_angle_beta 81.552(5)
_cell_angle_gamma 87.936(4)
_cell_formula_units_Z 2
_cell_length_a 12.5203(13)
_cell_length_b 28.513(3)
_cell_length_c 37.719(4)
_cell_measurement_reflns_used 9809
_cell_measurement_temperature 200(2)
_cell_measurement_theta_max 30.04
_cell_measurement_theta_min 2.25
_cell_volume 13270(2)
_computing_cell_refinement 'Bruker SAINT'
_computing_data_collection 'Bruker APEX2'
_computing_data_reduction 'Bruker SAINT'
_computing_molecular_graphics 'Bruker SHELXTL'
_computing_publication_material 'Bruker SHELXTL'
_computing_structure_refinement 'SHELXL-97 (Sheldrick, 1997)'
_computing_structure_solution 'SHELXS-97 (Sheldrick, 1990)'
_diffrn_ambient_temperature 200(2)
_diffrn_detector_area_resol_mean 512x512
_diffrn_measured_fraction_theta_full 0.983
_diffrn_measured_fraction_theta_max 0.983
_diffrn_measurement_device_type 'Bruker APEX-II CCD'
_diffrn_measurement_method '\f and \w scans'
_diffrn_radiation_monochromator graphite
_diffrn_radiation_source 'fine-focus sealed tube'
_diffrn_radiation_type MoK\a
_diffrn_radiation_wavelength 0.71073
_diffrn_reflns_av_R_equivalents 0.0559
_diffrn_reflns_av_sigmaI/netI 0.0562
_diffrn_reflns_limit_h_max 17
_diffrn_reflns_limit_h_min -17
_diffrn_reflns_limit_k_max 39
_diffrn_reflns_limit_k_min -40
_diffrn_reflns_limit_l_max 53
_diffrn_reflns_limit_l_min -53
_diffrn_reflns_number 422308
_diffrn_reflns_theta_full 30.17
_diffrn_reflns_theta_max 30.17
_diffrn_reflns_theta_min 0.87
_diffrn_standards_number 0
_exptl_absorpt_coefficient_mu 17.249
_exptl_absorpt_correction_T_max 0.5454
_exptl_absorpt_correction_T_min 0.1299
_exptl_absorpt_correction_type multi-scan
_exptl_absorpt_process_details 'SADABS (Sheldrick, V2.10)'
_exptl_crystal_colour yellow
_exptl_crystal_density_diffrn 3.170
_exptl_crystal_description parallelepiped
_exptl_crystal_F_000 11335
_exptl_crystal_size_max 0.20
_exptl_crystal_size_mid 0.08
_exptl_crystal_size_min 0.04
_refine_diff_density_max 4.669
_refine_diff_density_min -2.850
_refine_diff_density_rms 0.633
_refine_ls_extinction_method none
_refine_ls_goodness_of_fit_ref 1.102
_refine_ls_hydrogen_treatment constr
_refine_ls_matrix_type full
_refine_ls_number_parameters 3163
_refine_ls_number_reflns 77308
_refine_ls_number_restraints 1
_refine_ls_restrained_S_all 1.102
_refine_ls_R_factor_all 0.0938
_refine_ls_R_factor_gt 0.0704
_refine_ls_shift/su_max 0.003
_refine_ls_shift/su_mean 0.000
_refine_ls_structure_factor_coef Fsqd
_refine_ls_weighting_details 'calc w=1/[\s^2^(Fo^2^)+(0.0494P)^2^+836.6871P] where P=(Fo^2^+2Fc^2^)/3'
_refine_ls_weighting_scheme calc
_refine_ls_wR_factor_gt 0.1578
_refine_ls_wR_factor_ref 0.1700
_reflns_number_gt 61663
_reflns_number_total 77308
_reflns_threshold_expression >2sigma(I)
_cod_data_source_file ic2011088_si_002_4.cif
_cod_data_source_block 4
_cod_original_formula_sum 'C30 H36 K24.75 Na1.75 Ni17.50 O219 Si4 W36'
_cod_database_code 4325957

loop_
_symmetry_equiv_pos_as_xyz
'x, y, z'
'-x, -y, -z'

loop_
_atom_site_label
_atom_site_type_symbol
_atom_site_fract_x
_atom_site_fract_y
_atom_site_fract_z
_atom_site_U_iso_or_equiv
_atom_site_adp_type
_atom_site_occupancy
_atom_site_symmetry_multiplicity
_atom_site_calc_flag
_atom_site_refinement_flags
W1 W -0.46274(2) 1.076226(11) 0.720835(8) 0.01665(7) Uani 1 1 d .
W2 W -0.24855(2) 1.147154(11) 0.692895(8) 0.01680(7) Uani 1 1 d .
W3 W -0.30352(2) 1.105520(11) 0.780416(8) 0.01851(7) Uani 1 1 d .
W4 W -0.25997(2) 0.977828(11) 0.807273(8) 0.01814(7) Uani 1 1 d .
W5 W -0.41821(2) 0.949473(11) 0.749435(8) 0.01729(7) Uani 1 1 d .
W6 W -0.35924(2) 0.991811(11) 0.652277(8) 0.01624(6) Uani 1 1 d .
W7 W -0.14869(2) 1.061769(11) 0.624119(8) 0.01761(7) Uani 1 1 d .
W8 W 0.03024(2) 1.093484(11) 0.689289(9) 0.01855(7) Uani 1 1 d .
W9 W -0.02334(2) 1.054718(11) 0.776214(9) 0.01820(7) Uani 1 1 d .
W10 W -0.36452(3) 0.818332(14) 1.056431(10) 0.02652(8) Uani 1 1 d .
W11 W -0.17218(3) 0.891775(12) 1.070812(9) 0.02264(8) Uani 1 1 d .
W12 W -0.18049(3) 0.780169(12) 1.109049(8) 0.01894(7) Uani 1 1 d .
W13 W -0.10498(3) 0.680748(11) 1.050100(9) 0.01989(7) Uani 1 1 d .
W14 W -0.29054(3) 0.718286(13) 0.998172(9) 0.02457(8) Uani 1 1 d .
W15 W -0.28624(3) 0.841877(14) 0.957284(10) 0.02946(9) Uani 1 1 d .
W16 W -0.09419(3) 0.913494(12) 0.971596(10) 0.02811(9) Uani 1 1 d .
W17 W 0.11385(3) 0.871424(12) 1.029077(9) 0.02158(7) Uani 1 1 d .
W18 W 0.10633(2) 0.761887(12) 1.067441(8) 0.01839(7) Uani 1 1 d .
W19 W 0.69332(2) 0.365007(11) 0.727817(9) 0.01854(7) Uani 1 1 d .
W20 W 0.86702(2) 0.394136(11) 0.782196(10) 0.02057(7) Uani 1 1 d .
W21 W 0.64758(3) 0.331673(11) 0.816891(9) 0.01894(7) Uani 1 1 d .
W22 W 0.56751(3) 0.423902(12) 0.881799(9) 0.02304(8) Uani 1 1 d .
W23 W 0.78709(3) 0.485087(12) 0.848018(10) 0.02338(8) Uani 1 1 d .
W24 W 0.84177(3) 0.520537(12) 0.749883(10) 0.02266(8) Uani 1 1 d .
W25 W 0.67004(3) 0.492381(12) 0.695573(9) 0.02132(7) Uani 1 1 d .
W26 W 0.42205(3) 0.426025(11) 0.733351(9) 0.01950(7) Uani 1 1 d .
W27 W 0.37541(3) 0.392931(12) 0.821044(9) 0.02119(7) Uani 1 1 d .
W28 W 0.69427(3) 0.641607(12) 0.416249(10) 0.02400(8) Uani 1 1 d .
W29 W 0.67875(3) 0.757133(12) 0.388450(9) 0.01998(7) Uani 1 1 d .
W30 W 0.86322(3) 0.717966(12) 0.441395(9) 0.02049(7) Uani 1 1 d .
W31 W 0.77491(3) 0.676194(12) 0.537063(9) 0.02236(8) Uani 1 1 d .
W32 W 0.60176(3) 0.602531(12) 0.512449(10) 0.02539(8) Uani 1 1 d .
W33 W 0.39955(3) 0.647915(12) 0.453478(9) 0.02056(7) Uani 1 1 d .
W34 W 0.38776(2) 0.762722(12) 0.428335(9) 0.01867(7) Uani 1 1 d .
W35 W 0.58178(3) 0.845154(11) 0.455473(9) 0.01958(7) Uani 1 1 d .
W36 W 0.76143(2) 0.804434(12) 0.508327(9) 0.01872(7) Uani 1 1 d .
Si1 Si -0.20163(14) 1.02547(7) 0.71673(5) 0.0096(4) Uani 1 1 d .
Si2 Si -0.09833(16) 0.79893(7) 1.01496(5) 0.0127(4) Uani 1 1 d .
Si3 Si 0.61462(15) 0.45311(7) 0.78784(5) 0.0106(4) Uani 1 1 d .
Si4 Si 0.59010(15) 0.72233(7) 0.48003(5) 0.0109(4) Uani 1 1 d .
Ni1 Ni 0.05990(8) 0.98452(4) 0.71431(3) 0.0173(2) Uani 1 1 d .
Ni2 Ni -0.11449(8) 0.95332(4) 0.65025(3) 0.0177(2) Uani 1 1 d .
Ni3 Ni -0.17312(8) 0.91005(4) 0.74491(3) 0.0171(2) Uani 1 1 d .
Ni4 Ni 0.01979(8) 0.89087(4) 0.69319(3) 0.0179(2) Uani 1 1 d .
Ni5 Ni 0.16633(8) 0.78265(4) 0.98200(3) 0.0180(2) Uani 1 1 d .
Ni6 Ni -0.03641(9) 0.82364(4) 0.92491(3) 0.0213(2) Uani 1 1 d .
Ni7 Ni -0.04118(8) 0.70333(4) 0.96550(3) 0.0194(2) Uani 1 1 d .
Ni8 Ni 0.12929(8) 0.74831(4) 0.91364(3) 0.0185(2) Uani 1 1 d .
Ni9 Ni 0.60173(8) 0.56719(4) 0.75463(3) 0.0199(2) Uani 1 1 d .
Ni10 Ni 0.55014(9) 0.53180(4) 0.85107(3) 0.0202(2) Uani 1 1 d .
Ni11 Ni 0.36086(8) 0.50152(4) 0.79209(3) 0.0191(2) Uani 1 1 d .
Ni12 Ni 0.41849(8) 0.59516(4) 0.80786(3) 0.0188(2) Uani 1 1 d .
Ni13 Ni 0.52060(8) 0.68142(4) 0.56679(3) 0.0222(3) Uani 1 1 d .
Ni14 Ni 0.31925(8) 0.72486(4) 0.50991(3) 0.0192(2) Uani 1 1 d .
Ni15 Ni 0.50802(8) 0.80661(4) 0.53718(3) 0.0190(2) Uani 1 1 d .
Ni16 Ni 0.34074(8) 0.74966(4) 0.58230(3) 0.0195(2) Uani 1 1 d .
Ni17 Ni 0.42289(9) 0.23433(4) 0.75613(3) 0.0230(3) Uani 1 1 d .
Ni18 Ni 0.4950(5) 0.5929(2) 0.61493(18) 0.0493(17) Uani 0.25 1 d PD
Ni19 Ni 0.0000 1.0000 0.5000 0.095(2) Uani 0.50 2 d SP
O1 O -0.5990(4) 1.0888(2) 0.72112(16) 0.0250(15) Uani 1 1 d .
O2 O -0.4286(4) 1.0479(2) 0.67816(15) 0.0189(13) Uani 1 1 d .
O3 O -0.4659(4) 1.01783(19) 0.74646(14) 0.0169(12) Uani 1 1 d .
O4 O -0.4476(4) 1.1043(2) 0.76561(14) 0.0201(13) Uani 1 1 d .
O5 O -0.4053(4) 1.13591(19) 0.69690(15) 0.0172(12) Uani 1 1 d .
O6 O -0.2795(4) 1.07266(18) 0.72482(14) 0.0154(12) Uani 1 1 d .
O7 O -0.2488(5) 1.2058(2) 0.67626(16) 0.0220(14) Uani 1 1 d .
O8 O -0.1059(4) 1.1367(2) 0.69825(15) 0.0183(13) Uani 1 1 d .
O9 O -0.2314(4) 1.11346(18) 0.65199(15) 0.0176(12) Uani 1 1 d .
O10 O -0.2807(4) 1.1586(2) 0.74387(14) 0.0173(12) Uani 1 1 d .
O11 O -0.3381(5) 1.1384(2) 0.81720(17) 0.0268(15) Uani 1 1 d .
O12 O -0.1552(4) 1.09885(19) 0.77849(15) 0.0193(13) Uani 1 1 d .
O13 O -0.3217(5) 1.0446(2) 0.80054(15) 0.0207(14) Uani 1 1 d .
O14 O -0.2821(5) 0.9736(2) 0.85374(15) 0.0270(15) Uani 1 1 d .
O15 O -0.1985(5) 0.9211(2) 0.79900(14) 0.0216(14) Uani 1 1 d .
O16 O -0.3993(5) 0.9607(2) 0.79799(15) 0.0225(14) Uani 1 1 d .
O17 O -0.1262(5) 1.0107(2) 0.79823(16) 0.0214(14) Uani 1 1 d .
O18 O -0.2484(4) 0.98137(19) 0.74527(14) 0.0170(12) Uani 1 1 d .
O19 O -0.5469(5) 0.9282(2) 0.75950(16) 0.0263(15) Uani 1 1 d .
O20 O -0.3351(5) 0.8971(2) 0.74880(16) 0.0229(14) Uani 1 1 d .
O21 O -0.3999(4) 0.9590(2) 0.69745(16) 0.0213(14) Uani 1 1 d .
O22 O -0.4692(5) 0.9831(2) 0.63070(16) 0.0266(15) Uani 1 1 d .
O23 O -0.2655(4) 0.9472(2) 0.63500(14) 0.0176(12) Uani 1 1 d .
O24 O -0.2923(4) 1.0422(2) 0.61879(14) 0.0159(12) Uani 1 1 d .
O25 O -0.2074(4) 1.01363(19) 0.67528(14) 0.0164(12) Uani 1 1 d .
O26 O -0.1231(5) 1.0970(2) 0.58398(16) 0.0264(15) Uani 1 1 d .
O27 O -0.0829(5) 1.0071(2) 0.61157(15) 0.0218(14) Uani 1 1 d .
O28 O -0.0358(5) 1.0784(2) 0.64968(15) 0.0212(14) Uani 1 1 d .
O29 O 0.1112(5) 1.1397(2) 0.66933(19) 0.0288(16) Uani 1 1 d .
O30 O 0.1243(5) 1.0454(2) 0.68749(16) 0.0256(15) Uani 1 1 d .
O31 O 0.0370(4) 1.10158(19) 0.74001(17) 0.0218(14) Uani 1 1 d .
O32 O -0.0787(4) 1.0369(2) 0.72200(15) 0.0199(13) Uani 1 1 d .
O33 O 0.0261(5) 1.0736(2) 0.81286(16) 0.0273(15) Uani 1 1 d .
O34 O 0.0791(4) 1.0111(2) 0.76199(15) 0.0210(13) Uani 1 1 d .
O35 O -0.5035(5) 0.8227(3) 1.0686(2) 0.044(2) Uani 1 1 d .
O36 O -0.3514(5) 0.7592(2) 1.03878(18) 0.0281(15) Uani 1 1 d .
O37 O -0.3440(5) 0.8461(2) 1.00976(17) 0.0331(17) Uani 1 1 d .
O38 O -0.3305(5) 0.7901(2) 1.10228(17) 0.0240(14) Uani 1 1 d .
O39 O -0.3247(5) 0.8788(2) 1.07226(17) 0.0299(16) Uani 1 1 d .
O40 O -0.1786(5) 0.8166(2) 1.05034(14) 0.0199(13) Uani 1 1 d .
O41 O -0.1868(6) 0.9448(2) 1.09118(18) 0.0350(18) Uani 1 1 d .
O42 O -0.1694(5) 0.9137(2) 1.02278(16) 0.0285(16) Uani 1 1 d .
O43 O -0.0233(5) 0.8821(2) 1.06336(15) 0.0224(14) Uani 1 1 d .
O44 O -0.1815(5) 0.8479(2) 1.11335(15) 0.0242(14) Uani 1 1 d .
O45 O -0.2031(5) 0.7593(2) 1.15339(16) 0.0279(16) Uani 1 1 d .
O46 O -0.0307(4) 0.7813(2) 1.09902(14) 0.0183(13) Uani 1 1 d .
O47 O -0.1783(4) 0.7251(2) 1.08652(15) 0.0207(13) Uani 1 1 d .
O48 O -0.1055(6) 0.6317(2) 1.08063(18) 0.0321(17) Uani 1 1 d .
O49 O -0.0408(5) 0.6565(2) 1.00991(17) 0.0257(15) Uani 1 1 d .
O50 O 0.0200(4) 0.7112(2) 1.05923(16) 0.0208(13) Uani 1 1 d .
O51 O -0.2499(5) 0.6760(2) 1.03791(16) 0.0257(15) Uani 1 1 d .
O52 O -0.1253(4) 0.7447(2) 1.00944(14) 0.0190(13) Uani 1 1 d .
O53 O -0.4145(5) 0.6949(3) 0.99527(19) 0.039(2) Uani 1 1 d .
O54 O -0.2010(5) 0.6892(2) 0.96512(17) 0.0286(16) Uani 1 1 d .
O55 O -0.2999(5) 0.7763(2) 0.96975(17) 0.0279(16) Uani 1 1 d .
O56 O -0.4071(5) 0.8557(3) 0.94116(19) 0.0406(19) Uani 1 1 d .
O57 O -0.1941(5) 0.8353(2) 0.91697(16) 0.0292(15) Uani 1 1 d .
O58 O -0.2377(6) 0.9058(2) 0.96082(18) 0.0318(17) Uani 1 1 d .
O59 O -0.1221(4) 0.8330(2) 0.97973(15) 0.0195(13) Uani 1 1 d .
O60 O -0.0845(7) 0.9746(2) 0.96487(19) 0.040(2) Uani 1 1 d .
O61 O -0.0302(6) 0.8958(2) 0.92847(18) 0.0350(18) Uani 1 1 d .
O62 O 0.0329(5) 0.9001(2) 0.99435(16) 0.0246(15) Uani 1 1 d .
O63 O 0.1842(6) 0.9183(2) 1.03857(19) 0.0348(18) Uani 1 1 d .
O64 O 0.2122(5) 0.8452(2) 0.99635(15) 0.0224(14) Uani 1 1 d .
O65 O 0.1457(5) 0.8260(2) 1.06809(15) 0.0224(14) Uani 1 1 d .
O66 O 0.0277(4) 0.8027(2) 1.02158(15) 0.0204(13) Uani 1 1 d .
O67 O 0.1708(5) 0.7372(2) 1.10213(16) 0.0273(15) Uani 1 1 d .
O68 O 0.2077(5) 0.7508(2) 1.02945(15) 0.0215(14) Uani 1 1 d .
O69 O 0.7156(5) 0.3288(2) 0.69246(16) 0.0236(14) Uani 1 1 d .
O70 O 0.7178(4) 0.4244(2) 0.70426(17) 0.0230(14) Uani 1 1 d .
O71 O 0.5435(5) 0.37693(19) 0.73193(16) 0.0203(13) Uani 1 1 d .
O72 O 0.8393(5) 0.3644(2) 0.73917(16) 0.0229(14) Uani 1 1 d .
O73 O 0.6656(5) 0.3161(2) 0.76655(16) 0.0223(14) Uani 1 1 d .
O74 O 0.6823(4) 0.40251(18) 0.78056(15) 0.0169(12) Uani 1 1 d .
O75 O 1.0014(5) 0.3774(2) 0.7817(2) 0.0333(18) Uani 1 1 d .
O76 O 0.8787(5) 0.4508(2) 0.75450(17) 0.0244(15) Uani 1 1 d .
O77 O 0.8383(5) 0.4266(2) 0.82343(17) 0.0261(14) Uani 1 1 d .
O78 O 0.8033(5) 0.3376(2) 0.80861(17) 0.0249(15) Uani 1 1 d .
O79 O 0.6371(5) 0.2751(2) 0.83830(17) 0.0277(16) Uani 1 1 d .
O80 O 0.6396(5) 0.3694(2) 0.85470(15) 0.0213(14) Uani 1 1 d .
O81 O 0.5019(5) 0.3472(2) 0.81219(17) 0.0247(15) Uani 1 1 d .
O82 O 0.5395(6) 0.3899(2) 0.92220(16) 0.0334(18) Uani 1 1 d .
O83 O 0.5129(5) 0.4807(2) 0.89357(16) 0.0242(15) Uani 1 1 d .
O84 O 0.4491(5) 0.4089(2) 0.85938(17) 0.0266(15) Uani 1 1 d .
O85 O 0.7128(5) 0.4410(2) 0.88448(16) 0.0248(15) Uani 1 1 d .
O86 O 0.6256(4) 0.46751(19) 0.82809(14) 0.0182(12) Uani 1 1 d .
O87 O 0.9015(6) 0.4918(2) 0.86833(19) 0.0346(17) Uani 1 1 d .
O88 O 0.7049(5) 0.5343(2) 0.86316(17) 0.0288(15) Uani 1 1 d .
O89 O 0.8296(5) 0.5148(2) 0.80062(17) 0.0251(15) Uani 1 1 d .
O90 O 0.9743(5) 0.5379(2) 0.7393(2) 0.0338(18) Uani 1 1 d .
O91 O 0.7673(5) 0.5755(2) 0.74838(19) 0.0288(16) Uani 1 1 d .
O92 O 0.8160(5) 0.5062(2) 0.70227(17) 0.0253(15) Uani 1 1 d .
O93 O 0.6651(4) 0.49294(19) 0.75712(15) 0.0184(13) Uani 1 1 d .
O94 O 0.6887(6) 0.4907(2) 0.64914(17) 0.0313(17) Uani 1 1 d .
O95 O 0.6198(5) 0.5510(2) 0.70146(16) 0.0279(16) Uani 1 1 d .
O96 O 0.5277(5) 0.4662(2) 0.70784(17) 0.0270(15) Uani 1 1 d .
O97 O 0.3669(5) 0.4053(2) 0.69777(17) 0.0290(15) Uani 1 1 d .
O98 O 0.3293(5) 0.4732(2) 0.74668(16) 0.0230(14) Uani 1 1 d .
O99 O 0.3562(5) 0.3830(2) 0.77239(16) 0.0212(14) Uani 1 1 d .
O100 O 0.4884(4) 0.44518(19) 0.78442(15) 0.0181(13) Uani 1 1 d .
O101 O 0.2897(5) 0.3500(2) 0.84395(17) 0.0264(15) Uani 1 1 d .
O102 O 0.2901(5) 0.4449(2) 0.82216(17) 0.0257(15) Uani 1 1 d .
O103 O 0.7208(5) 0.5936(2) 0.3909(2) 0.0353(18) Uani 1 1 d .
O104 O 0.6836(5) 0.6140(2) 0.46230(17) 0.0252(15) Uani 1 1 d .
O105 O 0.5440(5) 0.6453(2) 0.42184(16) 0.0222(14) Uani 1 1 d .
O106 O 0.8406(5) 0.6598(2) 0.41832(18) 0.0283(16) Uani 1 1 d .
O107 O 0.6953(5) 0.6916(2) 0.37749(15) 0.0225(14) Uani 1 1 d .
O108 O 0.6775(5) 0.7134(2) 0.44404(15) 0.0218(14) Uani 1 1 d .
O109 O 0.6974(5) 0.7838(2) 0.34498(17) 0.0281(16) Uani 1 1 d .
O110 O 0.5306(4) 0.7507(2) 0.39659(16) 0.0241(15) Uani 1 1 d .
O111 O 0.6654(5) 0.8088(2) 0.41667(16) 0.0238(15) Uani 1 1 d .
O112 O 0.8289(4) 0.7508(2) 0.39745(16) 0.0226(14) Uani 1 1 d .
O113 O 1.0038(5) 0.7186(2) 0.43257(17) 0.0292(16) Uani 1 1 d .
O114 O 0.8425(5) 0.6823(2) 0.48528(16) 0.0239(14) Uani 1 1 d .
O115 O 0.8315(4) 0.7726(2) 0.46490(17) 0.0273(16) Uani 1 1 d .
O116 O 0.8935(5) 0.6612(2) 0.55432(18) 0.0307(17) Uani 1 1 d .
O117 O 0.6769(5) 0.6758(2) 0.57720(17) 0.0256(15) Uani 1 1 d .
O118 O 0.7783(4) 0.7433(2) 0.53177(16) 0.0222(14) Uani 1 1 d .
O119 O 0.7413(5) 0.6126(2) 0.52719(18) 0.0294(16) Uani 1 1 d .
O120 O 0.6125(4) 0.6838(2) 0.51254(16) 0.0239(14) Uani 1 1 d .
O121 O 0.6084(5) 0.5420(2) 0.5137(2) 0.0344(18) Uani 1 1 d .
O122 O 0.5310(5) 0.6111(2) 0.55617(19) 0.0317(17) Uani 1 1 d .
O123 O 0.4801(5) 0.6167(2) 0.48787(18) 0.0264(15) Uani 1 1 d .
O124 O 0.3455(5) 0.6011(2) 0.43595(18) 0.0319(17) Uani 1 1 d .
O125 O 0.2918(5) 0.6645(2) 0.48741(16) 0.0255(15) Uani 1 1 d .
O126 O 0.3640(5) 0.6982(2) 0.41902(17) 0.0270(15) Uani 1 1 d .
O127 O 0.4688(5) 0.7163(2) 0.47075(15) 0.0209(13) Uani 1 1 d .
O128 O 0.3268(5) 0.7910(2) 0.39374(17) 0.0268(15) Uani 1 1 d .
O129 O 0.2803(5) 0.7628(2) 0.46446(16) 0.0227(14) Uani 1 1 d .
O130 O 0.4599(4) 0.8143(2) 0.44162(15) 0.0190(13) Uani 1 1 d .
O131 O 0.5749(5) 0.8983(2) 0.42998(16) 0.0281(16) Uani 1 1 d .
O132 O 0.5025(5) 0.8598(2) 0.49747(17) 0.0246(15) Uani 1 1 d .
O133 O 0.7181(4) 0.8510(2) 0.47210(16) 0.0205(13) Uani 1 1 d .
O134 O 0.6044(4) 0.77539(19) 0.49117(14) 0.0178(13) Uani 1 1 d .
O135 O 0.8767(5) 0.8329(2) 0.51617(18) 0.0282(15) Uani 1 1 d .
O136 O 0.6618(4) 0.8251(2) 0.54311(14) 0.0212(14) Uani 1 1 d .
O137 O 0.0266(4) 0.95901(19) 0.66909(14) 0.0171(12) Uani 1 1 d .
O138 O -0.0168(4) 0.92734(19) 0.73876(14) 0.0170(12) Uani 1 1 d .
O139 O 0.2141(5) 0.9549(2) 0.70838(17) 0.0260(15) Uani 1 1 d .
O140 O -0.1431(4) 0.90379(19) 0.69148(14) 0.0167(12) Uani 1 1 d .
O141 O -0.0543(5) 0.9063(2) 0.61321(15) 0.0247(14) Uani 1 1 d .
O142 O -0.1419(5) 0.8395(2) 0.75797(17) 0.0279(16) Uani 1 1 d .
O143 O 0.1800(5) 0.8826(2) 0.69561(18) 0.0268(15) Uani 1 1 d .
O144 O 0.0473(5) 0.8599(2) 0.64601(17) 0.0293(16) Uani 1 1 d .
O145 O 0.0109(5) 0.8260(2) 0.72023(17) 0.0272(16) Uani 1 1 d .
O146 O 0.1105(4) 0.72346(18) 0.96656(14) 0.0160(12) Uani 1 1 d .
O147 O 0.1136(5) 0.81195(18) 0.93679(15) 0.0192(13) Uani 1 1 d .
O148 O 0.3219(5) 0.7685(2) 0.95864(15) 0.0222(14) Uani 1 1 d .
O149 O -0.0374(4) 0.75369(19) 0.92469(15) 0.0187(13) Uani 1 1 d .
O150 O 0.0064(5) 0.8304(2) 0.87027(17) 0.0290(16) Uani 1 1 d .
O151 O -0.0001(5) 0.6499(2) 0.93259(17) 0.0274(16) Uani 1 1 d .
O152 O 0.1379(5) 0.7749(2) 0.86153(16) 0.0250(15) Uani 1 1 d .
O153 O 0.1333(5) 0.6837(2) 0.89429(17) 0.0281(16) Uani 1 1 d .
O154 O 0.2950(5) 0.7480(2) 0.90483(17) 0.0276(15) Uani 1 1 d .
O155 O 0.5810(5) 0.5784(2) 0.80707(15) 0.0232(14) Uani 1 1 d .
O156 O 0.4421(5) 0.5550(2) 0.76378(16) 0.0212(13) Uani 1 1 d .
O157 O 0.5790(5) 0.6372(2) 0.73895(18) 0.0260(15) Uani 1 1 d .
O158 O 0.4044(5) 0.5292(2) 0.83488(17) 0.0242(14) Uani 1 1 d .
O159 O 0.5061(5) 0.5825(2) 0.88553(16) 0.0265(15) Uani 1 1 d .
O160 O 0.2133(5) 0.53444(19) 0.79659(17) 0.0235(14) Uani 1 1 d .
O161 O 0.4314(5) 0.6572(2) 0.77685(17) 0.0263(15) Uani 1 1 d .
O162 O 0.4132(6) 0.6322(2) 0.85186(17) 0.0309(16) Uani 1 1 d .
O163 O 0.2541(5) 0.6054(2) 0.81146(17) 0.0271(16) Uani 1 1 d .
O164 O 0.5057(4) 0.7505(2) 0.57398(16) 0.0210(14) Uani 1 1 d .
O165 O 0.3705(5) 0.6909(2) 0.55322(16) 0.0231(14) Uani 1 1 d .
O166 O 0.4667(5) 0.6640(2) 0.62086(17) 0.0287(16) Uani 1 1 d .
O167 O 0.3626(4) 0.7826(2) 0.53122(15) 0.0194(13) Uani 1 1 d .
O168 O 0.1590(5) 0.7321(2) 0.53203(15) 0.0240(14) Uani 1 1 d .
O169 O 0.4506(5) 0.8527(2) 0.57408(17) 0.0292(16) Uani 1 1 d .
O170 O 0.3205(5) 0.8106(2) 0.60713(16) 0.0293(16) Uani 1 1 d .
O171 O 0.3288(5) 0.7152(2) 0.63208(17) 0.0299(16) Uani 1 1 d .
O172 O 0.1767(4) 0.7465(2) 0.58814(16) 0.0213(14) Uani 1 1 d .
C1 C -0.0605(7) 0.8153(3) 0.7477(2) 0.0260(19) Uani 1 1 d .
C2 C -0.0462(8) 0.7674(3) 0.7689(3) 0.034(2) Uani 1 1 d .
H2A H -0.1092 0.7477 0.7681 0.040 Uiso 1 1 calc R
H2B H 0.0193 0.7509 0.7576 0.040 Uiso 1 1 calc R
C3 C -0.0361(8) 0.7742(3) 0.8076(2) 0.029(2) Uani 1 1 d .
H3A H -0.1047 0.7880 0.8193 0.035 Uiso 1 1 calc R
H3B H -0.0246 0.7431 0.8204 0.035 Uiso 1 1 calc R
C4 C 0.0551(7) 0.8057(4) 0.8116(2) 0.027(2) Uani 1 1 d .
H4A H 0.0387 0.8383 0.8026 0.032 Uiso 1 1 calc R
H4B H 0.1227 0.7948 0.7972 0.032 Uiso 1 1 calc R
C5 C 0.0692(7) 0.8043(3) 0.8507(2) 0.025(2) Uani 1 1 d .
C6 C 0.2416(6) 0.9143(3) 0.6986(2) 0.026(2) Uani 1 1 d .
C7 C 0.3609(8) 0.9041(3) 0.6901(3) 0.0346(16) Uani 1 1 d .
H7A H 0.3882 0.8919 0.7125 0.042 Uiso 1 1 calc R
H7B H 0.3976 0.9340 0.6816 0.042 Uiso 1 1 calc R
C8 C 0.3917(7) 0.8684(3) 0.6615(3) 0.032(2) Uani 1 1 d .
H8A H 0.4713 0.8642 0.6572 0.039 Uiso 1 1 calc R
H8B H 0.3604 0.8376 0.6706 0.039 Uiso 1 1 calc R
C9 C 0.3524(8) 0.8842(3) 0.6268(3) 0.0346(16) Uani 1 1 d .
H9A H 0.3879 0.9138 0.6165 0.042 Uiso 1 1 calc R
H9B H 0.2735 0.8906 0.6312 0.042 Uiso 1 1 calc R
C10 C 0.3769(7) 0.8469(3) 0.6004(2) 0.025(2) Uani 1 1 d .
C11 C 0.0089(7) 0.8724(3) 0.6177(2) 0.0207(18) Uani 1 1 d .
C12 C 0.0319(7) 0.8390(3) 0.5871(2) 0.0207(18) Uani 1 1 d .
H12A H 0.0081 0.8544 0.5649 0.025 Uiso 1 1 calc R
H12B H 0.1105 0.8322 0.5819 0.025 Uiso 1 1 calc R
C13 C -0.0276(7) 0.7933(3) 0.5976(3) 0.026(2) Uani 1 1 d .
H13A H -0.1063 0.8000 0.5998 0.032 Uiso 1 1 calc R
H13B H -0.0112 0.7804 0.6215 0.032 Uiso 1 1 calc R
C14 C 0.0027(8) 0.7561(3) 0.5706(2) 0.027(2) Uani 1 1 d .
H14A H -0.0365 0.7270 0.5796 0.033 Uiso 1 1 calc R
H14B H -0.0220 0.7676 0.5476 0.033 Uiso 1 1 calc R
C15 C 0.1218(6) 0.7442(3) 0.5634(2) 0.0207(18) Uani 1 1 d .
C16 C 0.3531(7) 0.7529(3) 0.9278(2) 0.0224(19) Uani 1 1 d .
C17 C 0.4731(7) 0.7415(3) 0.9192(3) 0.031(2) Uani 1 1 d .
H17A H 0.5019 0.7317 0.9418 0.037 Uiso 1 1 calc R
H17B H 0.5107 0.7703 0.9083 0.037 Uiso 1 1 calc R
C18 C 0.4979(7) 0.7027(3) 0.8936(3) 0.031(2) Uani 1 1 d .
H18A H 0.4740 0.7136 0.8703 0.037 Uiso 1 1 calc R
H18B H 0.5771 0.6973 0.8890 0.037 Uiso 1 1 calc R
C19 C 0.4458(9) 0.6567(3) 0.9068(2) 0.033(2) Uani 1 1 d .
H19A H 0.4784 0.6434 0.9279 0.039 Uiso 1 1 calc R
H19B H 0.3682 0.6630 0.9150 0.039 Uiso 1 1 calc R
C20 C 0.4550(7) 0.6204(3) 0.8800(2) 0.0232(19) Uani 1 1 d .
C21 C 0.0680(7) 0.6503(3) 0.9051(2) 0.025(2) Uani 1 1 d .
C22 C 0.0808(9) 0.6089(3) 0.8812(3) 0.034(2) Uani 1 1 d .
H22A H 0.1575 0.5982 0.8774 0.041 Uiso 1 1 calc R
H22B H 0.0373 0.5823 0.8934 0.041 Uiso 1 1 calc R
C23 C 0.0439(6) 0.6233(3) 0.8451(2) 0.025(2) Uani 1 1 d .
H23A H 0.0812 0.6523 0.8344 0.030 Uiso 1 1 calc R
H23B H -0.0347 0.6305 0.8488 0.030 Uiso 1 1 calc R
C24 C 0.0680(6) 0.5844(3) 0.8188(2) 0.026(2) Uani 1 1 d .
H24A H 0.0327 0.5552 0.8299 0.032 Uiso 1 1 calc R
H24B H 0.0366 0.5940 0.7967 0.032 Uiso 1 1 calc R
C25 C 0.1877(7) 0.5744(3) 0.8089(2) 0.0193(17) Uani 1 1 d .
C26 C 0.5031(7) 0.6651(3) 0.7497(2) 0.027(2) Uani 1 1 d .
C27 C 0.4999(8) 0.7123(3) 0.7289(2) 0.026(2) Uani 1 1 d .
H27A H 0.5643 0.7299 0.7320 0.031 Uiso 1 1 calc R
H27B H 0.4353 0.7303 0.7393 0.031 Uiso 1 1 calc R
C28 C 0.4970(8) 0.7099(3) 0.6894(2) 0.029(2) Uani 1 1 d .
H28A H 0.5671 0.6969 0.6781 0.035 Uiso 1 1 calc R
H28B H 0.4878 0.7422 0.6783 0.035 Uiso 1 1 calc R
C29 C 0.4056(7) 0.6794(3) 0.6815(2) 0.025(2) Uani 1 1 d .
H29A H 0.4207 0.6458 0.6886 0.029 Uiso 1 1 calc R
H29B H 0.3361 0.6890 0.6954 0.029 Uiso 1 1 calc R
C30 C 0.3991(7) 0.6858(3) 0.6420(2) 0.024(2) Uani 1 1 d .
Na1 Na 0.8640(3) 0.27859(14) 0.66934(10) 0.0322(10) Uani 1 1 d .
Na2 Na 0.4313(5) 0.54726(19) 0.99069(13) 0.0359(13) Uani 0.75 1 d P
K1 K 0.28169(16) 0.70445(8) 0.83633(6) 0.0318(5) Uani 1 1 d .
K2 K -0.42674(16) 1.12187(7) 0.62381(5) 0.0278(5) Uani 1 1 d .
K3 K 0.16748(16) 0.78285(8) 0.66113(6) 0.0343(5) Uani 1 1 d .
K4 K 0.58198(18) 0.27071(8) 0.66346(6) 0.0349(5) Uani 1 1 d .
K5 K -0.55132(19) 1.03888(8) 0.81706(6) 0.0364(6) Uani 1 1 d .
K6 K -0.03081(18) 1.13875(8) 0.86646(6) 0.0357(5) Uani 1 1 d .
K7 K -0.39163(18) 0.68983(8) 1.09862(6) 0.0353(5) Uani 1 1 d .
K8 K 0.42332(17) 0.76904(9) 1.01721(6) 0.0386(6) Uani 1 1 d .
K9 K -0.0991(2) 0.91293(9) 0.86321(6) 0.0413(6) Uani 1 1 d .
K10 K -0.49361(18) 1.19451(8) 0.84694(6) 0.0372(6) Uani 1 1 d .
K11 K -0.07448(19) 1.18676(8) 0.75922(7) 0.0394(6) Uani 1 1 d .
K12 K 0.07884(19) 0.33993(10) 0.85122(7) 0.0436(6) Uani 1 1 d .
K13 K 0.10857(19) 0.80811(8) 0.40889(7) 0.0418(6) Uani 1 1 d .
K14 K -0.1589(2) 0.99479(9) 1.14767(6) 0.0424(6) Uani 1 1 d .
K15 K 0.10919(17) 0.46704(9) 0.76711(7) 0.0410(6) Uani 1 1 d .
K16 K 0.07102(19) 0.66518(11) 0.49561(7) 0.0478(7) Uani 1 1 d .
K17 K 0.7370(3) 0.39798(9) 0.63080(7) 0.0619(10) Uani 1 1 d .
K18 K 0.3352(2) 1.02528(10) 0.67233(10) 0.0594(9) Uani 1 1 d .
K19 K -0.1588(3) 1.01470(10) 1.03089(8) 0.0679(11) Uani 1 1 d .
K20 K -0.3284(5) 0.8338(2) 0.80887(18) 0.0657(17) Uani 0.50 1 d P
K21 K -0.4255(7) 0.9361(2) 1.02035(19) 0.077(2) Uani 0.50 1 d P
K22 K -0.1999(6) 0.9035(3) 0.56578(19) 0.1073(19) Uani 0.50 1 d P
K23 K 0.1225(6) 0.5922(2) 1.0593(2) 0.075(2) Uani 0.50 1 d P
K24 K -0.3955(7) 0.9174(3) 0.5742(3) 0.140(3) Uani 0.50 1 d P
K25 K 0.0540(8) 0.9980(3) 1.1115(2) 0.094(3) Uani 0.50 1 d P
K26 K -0.7728(7) 1.1299(3) 0.7591(3) 0.092(3) Uani 0.50 1 d P
K27 K 0.7454(8) 0.6301(4) 0.8472(3) 0.112(3) Uani 0.50 1 d P
K28 K 0.9541(7) 0.4255(3) 0.6783(3) 0.087(3) Uani 0.50 1 d P
K29 K 0.3100(13) 0.8496(5) 0.8729(4) 0.209(6) Uani 0.50 1 d P
K30 K -0.3140(9) 0.7670(6) 0.6149(3) 0.198(6) Uani 0.50 1 d P
K31 K 0.3633(17) 1.0235(8) 1.0746(6) 0.112(3) Uani 0.25 1 d P
O1W O 0.2591(5) 0.2359(2) 0.76052(19) 0.0333(17) Uani 1 1 d .
O2W O 0.5853(5) 0.2338(2) 0.7551(2) 0.0386(19) Uani 1 1 d .
O3W O 0.4444(5) 0.2048(2) 0.70675(18) 0.0293(16) Uani 1 1 d .
O4W O 0.4149(5) 0.1704(2) 0.78544(16) 0.0262(15) Uani 1 1 d .
O5W O 0.4321(6) 0.2974(2) 0.72516(19) 0.0322(17) Uani 1 1 d .
O6W O 0.4013(5) 0.2645(2) 0.80547(17) 0.0279(16) Uani 1 1 d .
O7W O 0.8141(5) 0.3079(3) 0.61350(17) 0.0318(17) Uani 1 1 d .
O8W O 0.0784(6) 0.9314(3) 0.8118(2) 0.042(2) Uani 1 1 d .
O9W O 0.9858(5) 0.2218(2) 0.64759(18) 0.0281(14) Uani 1 1 d .
O10W O 0.4023(5) 0.7088(2) 1.07907(19) 0.0305(15) Uani 1 1 d .
O11W O -0.7132(6) 1.0029(3) 0.7803(2) 0.046(2) Uani 1 1 d .
O12W O 0.1332(6) 0.6401(2) 1.1152(2) 0.042(2) Uani 1 1 d .
O13W O 0.2154(8) 0.6989(3) 0.7678(3) 0.060(2) Uani 1 1 d .
O14W O -0.2021(6) 1.0754(3) 0.86926(19) 0.0406(17) Uani 1 1 d .
O15W O 0.3495(5) 1.1155(3) 0.64373(18) 0.0318(15) Uani 1 1 d .
O16W O 0.0646(7) 1.1913(3) 0.80598(18) 0.0416(19) Uani 1 1 d .
O17W O -0.1006(6) 0.8539(3) 0.4086(2) 0.0404(18) Uani 1 1 d .
O18W O 0.6403(7) 0.6034(3) 0.6330(3) 0.064(3) Uani 1 1 d .
O19W O 0.559(3) 0.5236(15) 0.5981(13) 0.073(6) Uani 0.25 1 d P
O20W O 0.3458(11) 0.5690(9) 0.6061(8) 0.059(4) Uani 0.25 1 d PD
O21W O 0.9171(10) 0.2749(4) 0.7271(4) 0.0305(15) Uani 0.50 1 d P
O22W O 0.5269(7) 0.3639(3) 0.6452(2) 0.0440(18) Uani 1 1 d .
O23W O -0.0393(7) 0.2754(3) 0.8285(2) 0.009(2) Uani 0.50 1 d P
O24W O 0.0895(6) 0.8151(3) 0.4821(2) 0.050(2) Uani 1 1 d .
O25W O 0.5249(9) 0.9058(4) 0.1275(4) 0.0281(14) Uani 0.50 1 d P
O26W O -0.7382(10) 1.0942(5) 0.8291(4) 0.0318(15) Uani 0.50 1 d P
O27W O 0.2393(13) 0.7858(6) 0.7280(4) 0.0416(19) Uani 0.50 1 d P
O28W O 0.4400(13) 0.4749(6) 0.9706(4) 0.0440(18) Uani 0.50 1 d P
O29W O 0.4561(13) 0.6168(5) 1.0057(4) 0.0406(17) Uani 0.50 1 d P
O30W O 1.0117(8) 0.3353(4) 0.6499(3) 0.022(3) Uani 0.50 1 d P
O31W O 0.1860(9) 0.3236(4) 0.7741(4) 0.024(2) Uani 0.50 1 d P
O32W O 0.0083(12) 0.7159(5) 0.6790(4) 0.035(3) Uani 0.50 1 d P
O33W O 0.0743(9) 0.4351(4) 0.8407(4) 0.033(2) Uani 0.50 1 d P
O34W O 0.5959(13) 0.5633(5) 0.9469(3) 0.039(4) Uani 0.50 1 d P
O35W O 0.2389(12) 0.6585(4) 1.0089(4) 0.036(3) Uani 0.50 1 d P
O36W O 0.3041(9) 0.5260(4) 1.0440(4) 0.024(2) Uani 0.50 1 d P
O37W O 0.2834(12) 0.5742(5) 0.9612(4) 0.035(3) Uani 0.50 1 d P
O38W O 0.8732(9) 0.5406(4) 0.0696(4) 0.033(2) Uani 0.50 1 d P
O39W O 0.0732(13) 0.5725(4) 0.9911(4) 0.041(3) Uani 0.50 1 d P
O40W O 0.9065(16) 0.4491(7) 0.6056(7) 0.073(6) Uani 0.50 1 d P
O41W O -0.3059(16) 0.8536(6) 0.6414(5) 0.060(2) Uani 0.50 1 d P
O42W O 0.5299(13) 0.9927(4) 0.4401(4) 0.041(3) Uani 0.50 1 d P
O43W O -0.1835(8) 1.1961(4) 0.8340(3) 0.019(3) Uani 0.50 1 d P
O44W O 0.8029(12) 0.6989(6) 0.8896(3) 0.036(3) Uani 0.50 1 d P
O45W O 0.8397(10) 0.6524(4) 0.7748(3) 0.024(3) Uani 0.50 1 d P
O46W O -0.2846(9) 0.7853(5) 0.8688(3) 0.030(3) Uani 0.50 1 d P
O47W O 0.4555(10) 0.7683(5) 0.8125(4) 0.035(3) Uani 0.50 1 d P
O48W O -0.4382(10) 0.9873(5) 0.5271(3) 0.029(2) Uani 0.50 1 d P
O49W O -0.6183(12) 0.9646(6) 0.8640(4) 0.0404(18) Uani 0.50 1 d P
O50W O -0.3370(13) 0.7207(7) 0.8010(5) 0.056(5) Uani 0.50 1 d P
O51W O -0.0376(13) 1.0200(7) 0.4506(4) 0.060(5) Uani 0.50 1 d P
O52W O -0.0134(11) 1.0763(6) 0.5146(4) 0.038(3) Uani 0.50 1 d P
O53W O 0.1532(12) 0.4514(8) 0.6932(4) 0.067(5) Uani 0.50 1 d P
O54W O -0.5904(12) 0.8834(6) 0.9855(5) 0.050(2) Uani 0.50 1 d P
O55W O -0.4815(15) 0.8797(6) 0.8740(5) 0.059(4) Uani 0.50 1 d P
O56W O 0.2270(12) 0.9924(6) 0.6164(3) 0.036(3) Uani 0.50 1 d P
O57W O 0.0664(17) 0.4940(6) 1.0599(5) 0.079(4) Uani 0.50 1 d P
O58W O 0.1563(16) 1.0212(7) 0.4828(4) 0.060(4) Uani 0.50 1 d P
O59W O 0.1224(10) 0.2205(5) 0.7125(3) 0.029(2) Uani 0.50 1 d P
O60W O 0.2798(8) 0.8842(4) 0.8059(3) 0.024(3) Uani 0.50 1 d P
O61W O 0.1267(9) 0.5917(4) 0.6924(3) 0.022(3) Uani 0.50 1 d P
O62W O 0.7570(10) 0.6425(5) 0.6873(4) 0.035(3) Uani 0.50 1 d P
O63W O 0.1423(17) 0.6523(6) 0.6302(5) 0.079(4) Uani 0.50 1 d P
O64W O 0.6888(11) 0.0424(5) 0.5452(3) 0.027(3) Uani 0.50 1 d P
O65W O 0.0502(12) 0.6600(4) 0.7387(3) 0.030(3) Uani 0.50 1 d P
O66W O 0.1401(11) 0.5558(6) 0.5709(3) 0.038(3) Uani 0.50 1 d P
O67W O 0.2673(9) 0.8682(5) 0.4898(4) 0.031(3) Uani 0.50 1 d P
O68W O 0.7083(11) 0.4833(6) 0.0946(3) 0.037(4) Uani 0.50 1 d P
O69W O 0.2595(14) 0.4188(5) 0.9809(5) 0.049(5) Uani 0.50 1 d P
O70W O 0.1728(13) 0.4093(6) 1.0504(4) 0.0440(18) Uani 0.50 1 d P
O71W O 0.7854(14) 0.7414(5) 0.6804(5) 0.051(3) Uani 0.50 1 d P
O72W O 0.3292(10) 0.5541(4) 0.6981(3) 0.027(2) Uani 0.50 1 d P
O73W O 0.7547(16) 0.6823(7) 0.3075(4) 0.060(4) Uani 0.50 1 d P
O74W O 0.2524(14) 0.4856(5) 0.5504(5) 0.051(3) Uani 0.50 1 d P
O75W O 0.1683(10) 0.9345(4) 0.9072(3) 0.027(2) Uani 0.50 1 d P

loop_
_atom_site_aniso_label
_atom_site_aniso_U_11
_atom_site_aniso_U_22
_atom_site_aniso_U_33
_atom_site_aniso_U_23
_atom_site_aniso_U_13
_atom_site_aniso_U_12
W1 0.01504(12) 0.01768(13) 0.01717(13) -0.00240(11) -0.00267(10) 0.00414(10)
W2 0.01673(12) 0.01466(12) 0.01952(14) -0.00275(11) -0.00426(11) 0.00275(10)
W3 0.01955(12) 0.01940(13) 0.01738(13) -0.00584(11) -0.00461(11) 0.00657(11)
W4 0.01911(12) 0.02073(14) 0.01475(13) -0.00230(11) -0.00356(11) 0.00392(11)
W5 0.01590(12) 0.01814(13) 0.01760(13) 0.00018(11) -0.00259(11) 0.00003(11)
W6 0.01720(12) 0.01654(13) 0.01576(13) -0.00260(11) -0.00446(10) 0.00044(10)
W7 0.01904(12) 0.01764(13) 0.01573(13) -0.00105(11) -0.00143(11) 0.00032(11)
W8 0.01469(12) 0.01781(13) 0.02337(15) -0.00235(12) -0.00309(11) -0.00020(11)
W9 0.01686(12) 0.01905(13) 0.02043(14) -0.00655(11) -0.00675(11) 0.00406(11)
W10 0.01952(13) 0.03677(18) 0.02438(15) -0.01161(14) -0.00397(12) 0.00853(13)
W11 0.03063(15) 0.01887(14) 0.01803(14) -0.00484(12) -0.00190(12) 0.00586(12)
W12 0.02011(13) 0.02090(14) 0.01536(13) -0.00360(11) 0.00016(11) -0.00075(11)
W13 0.02361(14) 0.01760(13) 0.01835(14) -0.00296(11) -0.00175(12) -0.00090(11)
W14 0.01821(13) 0.03385(17) 0.02309(15) -0.00933(13) -0.00415(12) 0.00056(13)
W15 0.02843(15) 0.03833(19) 0.02282(16) -0.00664(14) -0.00959(13) 0.01688(14)
W16 0.04758(19) 0.01765(14) 0.01805(15) -0.00097(12) -0.00405(14) 0.00980(14)
W17 0.02806(15) 0.01744(14) 0.01867(14) -0.00338(12) 0.00039(12) -0.00364(12)
W18 0.01870(12) 0.02070(14) 0.01598(13) -0.00087(11) -0.00397(11) 0.00148(11)
W19 0.01840(12) 0.01629(13) 0.02106(14) -0.00671(11) -0.00108(11) 0.00256(11)
W20 0.01711(12) 0.01514(13) 0.03052(16) -0.00533(12) -0.00586(12) 0.00346(11)
W21 0.02080(13) 0.01357(13) 0.02263(14) -0.00317(11) -0.00359(11) 0.00309(11)
W22 0.03297(16) 0.01752(14) 0.01806(14) -0.00217(12) -0.00264(13) 0.00459(12)
W23 0.02477(14) 0.01880(14) 0.02911(16) -0.00687(12) -0.01072(12) 0.00439(12)
W24 0.01822(13) 0.01644(14) 0.03273(17) -0.00288(13) -0.00122(13) -0.00007(11)
W25 0.02474(14) 0.02011(14) 0.01797(14) -0.00200(12) 0.00050(12) 0.00153(12)
W26 0.01806(12) 0.01925(14) 0.02207(14) -0.00639(12) -0.00405(11) 0.00298(11)
W27 0.01945(13) 0.01671(13) 0.02572(16) -0.00139(12) 0.00177(12) 0.00149(11)
W28 0.02159(14) 0.02087(14) 0.02871(16) -0.00864(13) 0.00257(13) 0.00052(12)
W29 0.01832(13) 0.02440(15) 0.01692(14) -0.00353(12) -0.00037(11) -0.00089(11)
W30 0.01594(12) 0.02293(14) 0.02179(15) -0.00424(12) 0.00077(11) 0.00176(11)
W31 0.01891(13) 0.02355(15) 0.02420(15) 0.00107(13) -0.00428(12) 0.00348(12)
W32 0.02484(14) 0.01754(14) 0.03280(18) 0.00171(13) -0.00346(13) 0.00148(12)
W33 0.01937(13) 0.02068(14) 0.02165(14) -0.00528(12) -0.00048(12) -0.00264(11)
W34 0.01752(12) 0.02190(14) 0.01704(13) -0.00276(11) -0.00378(11) 0.00157(11)
W35 0.02166(13) 0.01699(13) 0.02028(14) -0.00114(11) -0.00422(11) 0.00115(11)
W36 0.01663(12) 0.02102(14) 0.01890(14) -0.00307(11) -0.00311(11) -0.00024(11)
Si1 0.0077(7) 0.0137(8) 0.0076(8) -0.0002(7) -0.0025(6) 0.0009(6)
Si2 0.0154(8) 0.0146(9) 0.0092(8) -0.0009(7) -0.0060(7) 0.0018(7)
Si3 0.0113(7) 0.0075(8) 0.0128(8) 0.0000(7) -0.0021(7) 0.0001(6)
Si4 0.0112(7) 0.0110(8) 0.0104(8) 0.0027(7) -0.0025(6) -0.0023(6)
Ni1 0.0163(4) 0.0190(4) 0.0169(4) -0.0044(4) -0.0026(3) 0.0020(4)
Ni2 0.0192(4) 0.0185(4) 0.0161(4) -0.0045(4) -0.0038(4) 0.0038(4)
Ni3 0.0172(4) 0.0172(4) 0.0169(4) -0.0020(4) -0.0028(4) 0.0022(3)
Ni4 0.0197(4) 0.0174(4) 0.0174(4) -0.0053(4) -0.0039(4) 0.0051(4)
Ni5 0.0191(4) 0.0190(4) 0.0156(4) -0.0026(4) -0.0014(4) 0.0010(4)
Ni6 0.0275(5) 0.0192(5) 0.0174(5) -0.0012(4) -0.0065(4) 0.0077(4)
Ni7 0.0200(4) 0.0203(5) 0.0185(5) -0.0047(4) -0.0033(4) 0.0009(4)
Ni8 0.0207(4) 0.0193(4) 0.0158(4) -0.0035(4) -0.0034(4) 0.0043(4)
Ni9 0.0204(4) 0.0168(4) 0.0216(5) -0.0017(4) -0.0008(4) 0.0011(4)
Ni10 0.0265(5) 0.0159(4) 0.0188(5) -0.0036(4) -0.0050(4) 0.0042(4)
Ni11 0.0190(4) 0.0167(4) 0.0214(5) -0.0040(4) -0.0020(4) 0.0022(4)
Ni12 0.0217(4) 0.0141(4) 0.0206(5) -0.0040(4) -0.0030(4) 0.0046(4)
Ni13 0.0198(4) 0.0251(5) 0.0206(5) 0.0017(4) -0.0019(4) 0.0025(4)
Ni14 0.0153(4) 0.0212(5) 0.0215(5) -0.0037(4) -0.0026(4) 0.0010(4)
Ni15 0.0195(4) 0.0198(5) 0.0176(4) -0.0028(4) -0.0016(4) 0.0008(4)
Ni16 0.0173(4) 0.0251(5) 0.0166(4) -0.0032(4) -0.0031(4) 0.0019(4)
Ni17 0.0210(4) 0.0170(4) 0.0313(5) -0.0083(4) -0.0019(4) 0.0021(4)
Ni18 0.061(4) 0.037(3) 0.049(3) 0.005(3) -0.012(3) 0.008(3)
Ni19 0.079(3) 0.164(5) 0.032(2) -0.008(3) -0.001(2) 0.080(3)
O1 0.010(2) 0.041(3) 0.023(3) -0.003(3) -0.003(2) 0.009(2)
O2 0.017(2) 0.021(3) 0.018(3) 0.000(2) 0.000(2) 0.003(2)
O3 0.020(2) 0.018(2) 0.012(2) 0.000(2) 0.001(2) -0.001(2)
O4 0.023(2) 0.027(3) 0.012(2) -0.003(2) -0.009(2) 0.011(2)
O5 0.014(2) 0.016(2) 0.023(3) -0.001(2) -0.006(2) 0.0014(19)
O6 0.016(2) 0.013(2) 0.017(2) 0.0025(19) -0.0047(19) 0.0005(19)
O7 0.023(3) 0.021(3) 0.022(3) -0.003(2) -0.004(2) 0.002(2)
O8 0.018(2) 0.020(3) 0.018(2) -0.005(2) -0.002(2) 0.000(2)
O9 0.018(2) 0.013(2) 0.023(3) -0.006(2) -0.003(2) 0.0011(19)
O10 0.022(2) 0.021(3) 0.010(2) -0.003(2) -0.0062(19) 0.004(2)
O11 0.026(3) 0.024(3) 0.032(3) -0.011(2) -0.006(2) 0.014(2)
O12 0.025(2) 0.015(2) 0.019(3) 0.000(2) -0.007(2) 0.011(2)
O13 0.022(2) 0.017(2) 0.021(3) 0.003(2) 0.000(2) 0.003(2)
O14 0.031(3) 0.036(3) 0.014(3) -0.005(2) -0.002(2) 0.006(3)
O15 0.032(3) 0.027(3) 0.006(2) -0.001(2) -0.004(2) 0.008(2)
O16 0.023(3) 0.030(3) 0.014(2) 0.001(2) -0.005(2) 0.008(2)
O17 0.025(3) 0.016(2) 0.022(3) 0.003(2) -0.003(2) 0.010(2)
O18 0.021(2) 0.017(2) 0.011(2) 0.000(2) 0.003(2) 0.001(2)
O19 0.019(2) 0.037(3) 0.023(3) 0.001(3) -0.005(2) -0.006(2)
O20 0.022(3) 0.021(3) 0.025(3) 0.000(2) -0.002(2) 0.002(2)
O21 0.016(2) 0.026(3) 0.022(3) -0.004(2) -0.001(2) -0.003(2)
O22 0.027(3) 0.032(3) 0.024(3) 0.000(2) -0.017(2) -0.006(2)
O23 0.017(2) 0.021(3) 0.016(2) 0.000(2) -0.0088(19) 0.002(2)
O24 0.013(2) 0.024(3) 0.010(2) 0.000(2) -0.0013(18) 0.002(2)
O25 0.019(2) 0.020(2) 0.011(2) -0.0063(19) -0.0054(19) 0.008(2)
O26 0.036(3) 0.023(3) 0.019(3) 0.007(2) -0.004(2) 0.003(3)
O27 0.033(3) 0.016(2) 0.015(3) 0.001(2) -0.001(2) 0.002(2)
O28 0.022(2) 0.023(3) 0.018(3) 0.000(2) -0.006(2) 0.003(2)
O29 0.019(3) 0.023(3) 0.043(4) 0.000(3) 0.001(3) -0.006(2)
O30 0.017(2) 0.034(3) 0.026(3) -0.013(2) -0.002(2) 0.006(2)
O31 0.019(2) 0.014(2) 0.035(3) -0.006(2) -0.012(2) 0.006(2)
O32 0.019(2) 0.024(3) 0.017(2) -0.002(2) -0.006(2) 0.000(2)
O33 0.026(3) 0.037(3) 0.023(3) -0.017(2) -0.011(2) 0.007(2)
O34 0.018(2) 0.026(3) 0.022(3) -0.007(2) -0.010(2) 0.001(2)
O35 0.021(3) 0.067(5) 0.047(4) -0.025(4) -0.002(3) 0.008(3)
O36 0.020(3) 0.032(3) 0.034(3) -0.013(3) -0.008(2) 0.004(2)
O37 0.036(3) 0.039(3) 0.026(3) -0.012(3) -0.010(3) 0.019(3)
O38 0.020(2) 0.023(3) 0.030(3) -0.007(2) -0.003(2) 0.001(2)
O39 0.035(3) 0.030(3) 0.023(3) -0.004(3) -0.002(3) 0.020(3)
O40 0.027(3) 0.022(3) 0.009(2) -0.007(2) 0.004(2) 0.007(2)
O41 0.051(4) 0.026(3) 0.028(3) -0.011(3) -0.004(3) 0.009(3)
O42 0.042(3) 0.023(3) 0.022(3) 0.001(2) -0.012(3) 0.013(3)
O43 0.027(3) 0.025(3) 0.015(3) 0.005(2) -0.004(2) -0.005(2)
O44 0.032(3) 0.026(3) 0.014(2) -0.009(2) 0.002(2) 0.002(2)
O45 0.039(3) 0.026(3) 0.018(3) 0.006(2) -0.004(3) -0.005(3)
O46 0.019(2) 0.023(3) 0.013(2) -0.005(2) -0.001(2) -0.001(2)
O47 0.018(2) 0.023(3) 0.019(3) -0.001(2) 0.001(2) -0.003(2)
O48 0.041(3) 0.027(3) 0.026(3) -0.001(3) 0.003(3) -0.009(3)
O49 0.033(3) 0.018(3) 0.027(3) -0.003(2) -0.008(2) 0.001(2)
O50 0.018(2) 0.020(3) 0.027(3) -0.007(2) -0.007(2) 0.000(2)
O51 0.027(3) 0.028(3) 0.024(3) -0.004(2) -0.008(2) 0.001(2)
O52 0.025(2) 0.022(3) 0.011(2) -0.007(2) -0.007(2) 0.005(2)
O53 0.024(3) 0.061(5) 0.034(4) -0.011(3) -0.001(3) -0.011(3)
O54 0.026(3) 0.032(3) 0.029(3) -0.010(3) -0.004(2) -0.003(3)
O55 0.026(3) 0.034(3) 0.025(3) -0.009(3) -0.003(2) 0.004(3)
O56 0.031(3) 0.057(4) 0.038(4) -0.018(3) -0.015(3) 0.024(3)
O57 0.036(3) 0.034(3) 0.021(3) -0.011(2) -0.015(2) 0.019(3)
O58 0.044(3) 0.024(3) 0.028(3) -0.001(3) -0.010(3) 0.014(3)
O59 0.022(2) 0.019(3) 0.017(2) -0.005(2) -0.003(2) 0.008(2)
O60 0.068(5) 0.021(3) 0.027(3) 0.000(3) 0.005(3) 0.007(3)
O61 0.058(4) 0.019(3) 0.026(3) -0.003(3) 0.000(3) 0.011(3)
O62 0.038(3) 0.015(3) 0.020(3) -0.004(2) -0.003(2) 0.002(2)
O63 0.035(3) 0.031(3) 0.038(4) -0.013(3) 0.003(3) -0.008(3)
O64 0.035(3) 0.020(3) 0.011(2) 0.000(2) 0.003(2) -0.010(2)
O65 0.027(3) 0.029(3) 0.013(2) -0.003(2) -0.006(2) -0.008(2)
O66 0.013(2) 0.026(3) 0.023(3) -0.001(2) -0.003(2) 0.005(2)
O67 0.032(3) 0.031(3) 0.020(3) -0.003(2) -0.007(2) 0.005(3)
O68 0.024(3) 0.025(3) 0.016(2) -0.001(2) -0.007(2) 0.007(2)
O69 0.027(3) 0.020(3) 0.023(3) -0.008(2) 0.000(2) 0.003(2)
O70 0.016(2) 0.022(3) 0.032(3) -0.007(2) -0.004(2) 0.010(2)
O71 0.023(2) 0.013(2) 0.025(3) -0.005(2) -0.002(2) 0.006(2)
O72 0.019(2) 0.026(3) 0.023(3) -0.009(2) 0.000(2) 0.003(2)
O73 0.028(3) 0.017(3) 0.023(3) -0.004(2) -0.008(2) 0.003(2)
O74 0.014(2) 0.012(2) 0.024(3) -0.002(2) 0.000(2) 0.0016(19)
O75 0.019(3) 0.021(3) 0.059(4) -0.007(3) -0.002(3) 0.002(2)
O76 0.019(2) 0.020(3) 0.033(3) -0.005(2) 0.001(2) 0.006(2)
O77 0.027(3) 0.021(3) 0.035(3) -0.006(2) -0.019(2) 0.004(2)
O78 0.028(3) 0.019(3) 0.028(3) 0.000(2) -0.007(2) 0.011(2)
O79 0.035(3) 0.018(3) 0.028(3) 0.003(2) -0.001(3) -0.001(2)
O80 0.027(3) 0.015(2) 0.021(3) -0.005(2) 0.000(2) -0.001(2)
O81 0.019(2) 0.018(3) 0.034(3) -0.004(2) 0.005(2) 0.006(2)
O82 0.058(4) 0.029(3) 0.011(3) 0.005(2) -0.004(3) 0.001(3)
O83 0.035(3) 0.016(3) 0.019(3) -0.001(2) 0.001(2) 0.005(2)
O84 0.030(3) 0.020(3) 0.029(3) -0.002(2) -0.003(3) 0.007(2)
O85 0.026(3) 0.026(3) 0.022(3) 0.000(2) -0.003(2) 0.006(2)
O86 0.022(2) 0.018(2) 0.017(2) -0.006(2) -0.010(2) 0.006(2)
O87 0.038(3) 0.029(3) 0.041(4) -0.006(3) -0.018(3) 0.004(3)
O88 0.031(3) 0.026(3) 0.033(3) -0.010(3) -0.015(2) 0.004(2)
O89 0.030(3) 0.012(2) 0.036(3) -0.005(2) -0.013(2) 0.006(2)
O90 0.027(3) 0.026(3) 0.046(4) -0.002(3) 0.001(3) 0.000(3)
O91 0.021(3) 0.023(3) 0.044(4) -0.010(3) -0.006(3) 0.003(2)
O92 0.019(2) 0.022(3) 0.031(3) 0.000(2) 0.006(2) 0.001(2)
O93 0.016(2) 0.018(2) 0.019(3) 0.000(2) 0.004(2) -0.005(2)
O94 0.039(3) 0.032(3) 0.022(3) -0.003(3) -0.001(3) 0.003(3)
O95 0.036(3) 0.029(3) 0.019(3) -0.011(2) -0.001(2) 0.001(3)
O96 0.024(3) 0.029(3) 0.027(3) -0.002(3) -0.002(2) -0.005(2)
O97 0.027(3) 0.033(3) 0.030(3) -0.019(3) -0.003(2) 0.000(2)
O98 0.025(3) 0.021(3) 0.024(3) -0.007(2) -0.008(2) 0.010(2)
O99 0.024(3) 0.016(2) 0.024(3) -0.004(2) -0.004(2) 0.004(2)
O100 0.021(2) 0.015(2) 0.018(2) -0.003(2) 0.000(2) 0.004(2)
O101 0.027(3) 0.021(3) 0.028(3) 0.001(2) 0.004(3) 0.003(2)
O102 0.029(3) 0.017(3) 0.028(3) -0.004(2) 0.009(2) -0.002(2)
O103 0.027(3) 0.026(3) 0.053(4) -0.013(3) 0.000(3) 0.002(3)
O104 0.028(3) 0.015(3) 0.031(3) -0.001(2) -0.002(2) 0.006(2)
O105 0.021(2) 0.023(3) 0.020(3) 0.000(2) 0.005(2) -0.001(2)
O106 0.020(3) 0.030(3) 0.032(3) 0.001(3) 0.005(2) -0.001(2)
O107 0.022(3) 0.027(3) 0.017(3) -0.006(2) 0.007(2) -0.002(2)
O108 0.020(2) 0.026(3) 0.018(3) -0.005(2) 0.007(2) -0.003(2)
O109 0.033(3) 0.022(3) 0.029(3) 0.008(2) -0.007(3) -0.004(2)
O110 0.017(2) 0.035(3) 0.020(3) -0.006(2) -0.001(2) 0.000(2)
O111 0.017(2) 0.031(3) 0.021(3) 0.001(2) 0.001(2) 0.001(2)
O112 0.015(2) 0.032(3) 0.021(3) -0.009(2) 0.000(2) -0.002(2)
O113 0.024(3) 0.036(3) 0.028(3) -0.006(3) -0.004(2) 0.004(3)
O114 0.020(2) 0.024(3) 0.028(3) 0.003(2) -0.010(2) 0.000(2)
O115 0.014(2) 0.037(3) 0.032(3) -0.007(3) -0.006(2) 0.003(2)
O116 0.024(3) 0.031(3) 0.037(3) -0.001(3) -0.011(3) 0.006(3)
O117 0.027(3) 0.023(3) 0.025(3) 0.006(2) -0.001(2) 0.002(2)
O118 0.019(2) 0.021(3) 0.024(3) 0.004(2) 0.000(2) 0.003(2)
O119 0.029(3) 0.022(3) 0.038(3) 0.000(3) -0.012(3) 0.002(2)
O120 0.017(2) 0.029(3) 0.025(3) 0.004(2) -0.006(2) 0.002(2)
O121 0.033(3) 0.018(3) 0.049(4) -0.005(3) 0.004(3) 0.005(3)
O122 0.028(3) 0.022(3) 0.042(4) 0.009(3) -0.001(3) -0.002(2)
O123 0.017(2) 0.025(3) 0.037(3) -0.007(3) 0.000(2) -0.002(2)
O124 0.032(3) 0.038(3) 0.029(3) -0.011(3) -0.006(3) -0.008(3)
O125 0.022(3) 0.032(3) 0.023(3) -0.008(2) 0.000(2) -0.008(2)
O126 0.024(3) 0.029(3) 0.028(3) 0.006(3) -0.008(2) 0.003(2)
O127 0.023(3) 0.019(3) 0.021(3) -0.003(2) -0.004(2) 0.000(2)
O128 0.032(3) 0.024(3) 0.025(3) 0.002(2) -0.005(2) -0.003(2)
O129 0.024(3) 0.021(3) 0.023(3) -0.002(2) -0.005(2) 0.011(2)
O130 0.019(2) 0.021(3) 0.017(2) -0.005(2) -0.003(2) 0.002(2)
O131 0.038(3) 0.027(3) 0.016(3) 0.004(2) 0.003(3) -0.002(3)
O132 0.023(3) 0.018(3) 0.031(3) -0.001(2) -0.001(2) 0.004(2)
O133 0.014(2) 0.020(3) 0.026(3) 0.003(2) -0.002(2) -0.003(2)
O134 0.020(2) 0.019(3) 0.014(2) -0.002(2) -0.004(2) -0.001(2)
O135 0.018(2) 0.028(3) 0.042(3) -0.006(3) -0.013(2) -0.003(2)
O136 0.019(2) 0.033(3) 0.012(2) -0.008(2) 0.000(2) 0.002(2)
O137 0.017(2) 0.019(2) 0.016(2) -0.002(2) -0.0034(19) 0.004(2)
O138 0.021(2) 0.016(2) 0.013(2) -0.005(2) 0.002(2) 0.001(2)
O139 0.020(2) 0.025(3) 0.036(3) -0.012(2) -0.006(2) 0.003(2)
O140 0.023(2) 0.016(2) 0.012(2) -0.0028(19) -0.004(2) 0.000(2)
O141 0.034(3) 0.026(3) 0.017(3) -0.012(2) -0.008(2) 0.008(2)
O142 0.029(3) 0.023(3) 0.030(3) 0.002(3) -0.001(3) 0.008(2)
O143 0.017(2) 0.030(3) 0.034(3) -0.007(3) -0.003(2) 0.003(2)
O144 0.033(3) 0.027(3) 0.027(3) -0.003(3) -0.004(3) 0.011(3)
O145 0.024(3) 0.030(3) 0.026(3) -0.003(3) -0.001(2) 0.007(2)
O146 0.019(2) 0.012(2) 0.018(2) -0.0030(19) -0.003(2) -0.0038(19)
O147 0.030(3) 0.010(2) 0.019(3) -0.003(2) -0.006(2) 0.003(2)
O148 0.022(3) 0.027(3) 0.017(3) -0.002(2) 0.000(2) 0.005(2)
O149 0.020(2) 0.015(2) 0.020(3) -0.002(2) 0.000(2) 0.001(2)
O150 0.038(3) 0.026(3) 0.022(3) -0.001(2) -0.005(3) 0.013(3)
O151 0.035(3) 0.019(3) 0.025(3) -0.007(2) 0.006(3) 0.004(2)
O152 0.030(3) 0.024(3) 0.018(3) 0.003(2) 0.000(2) 0.011(2)
O153 0.033(3) 0.022(3) 0.030(3) -0.010(2) -0.001(3) 0.003(2)
O154 0.023(3) 0.036(3) 0.026(3) -0.014(3) -0.006(2) 0.009(2)
O155 0.031(3) 0.023(3) 0.018(3) -0.005(2) -0.008(2) 0.003(2)
O156 0.023(2) 0.020(3) 0.022(3) -0.003(2) -0.007(2) 0.002(2)
O157 0.023(3) 0.016(3) 0.037(3) 0.000(2) 0.002(3) 0.003(2)
O158 0.029(3) 0.017(3) 0.028(3) -0.003(2) -0.007(2) 0.002(2)
O159 0.037(3) 0.020(3) 0.024(3) -0.003(2) -0.007(2) 0.010(2)
O160 0.024(3) 0.014(2) 0.036(3) -0.013(2) -0.008(2) 0.005(2)
O161 0.028(3) 0.026(3) 0.023(3) 0.003(2) -0.002(2) 0.004(2)
O162 0.043(3) 0.026(3) 0.024(3) -0.007(2) -0.007(3) 0.015(3)
O163 0.020(3) 0.026(3) 0.031(3) 0.000(3) 0.005(2) 0.001(2)
O164 0.018(2) 0.020(3) 0.024(3) 0.002(2) -0.001(2) 0.003(2)
O165 0.019(2) 0.028(3) 0.022(3) -0.003(2) -0.002(2) 0.000(2)
O166 0.029(3) 0.027(3) 0.027(3) 0.001(3) 0.003(3) 0.008(3)
O167 0.021(2) 0.022(3) 0.015(2) -0.001(2) -0.001(2) 0.001(2)
O168 0.020(2) 0.034(3) 0.019(3) -0.011(2) -0.002(2) 0.002(2)
O169 0.029(3) 0.029(3) 0.027(3) -0.011(3) 0.009(3) 0.001(3)
O170 0.032(3) 0.041(4) 0.014(3) -0.010(3) 0.004(2) -0.004(3)
O171 0.023(3) 0.042(4) 0.023(3) 0.001(3) -0.005(2) 0.016(3)
O172 0.015(2) 0.026(3) 0.023(3) 0.002(2) -0.005(2) 0.002(2)
C1 0.039(4) 0.021(4) 0.024(4) -0.008(3) -0.021(3) 0.009(3)
C2 0.043(5) 0.025(4) 0.035(5) 0.000(4) -0.017(4) 0.006(4)
C3 0.047(5) 0.011(3) 0.028(4) 0.009(3) -0.009(4) 0.006(3)
C4 0.023(4) 0.042(5) 0.016(4) 0.006(3) -0.005(3) 0.006(4)
C5 0.029(4) 0.031(4) 0.013(3) 0.000(3) 0.003(3) 0.001(3)
C6 0.017(3) 0.044(5) 0.019(4) -0.016(3) -0.004(3) 0.011(3)
C7 0.036(3) 0.038(3) 0.032(3) -0.026(3) 0.002(3) 0.002(3)
C8 0.023(4) 0.039(5) 0.038(5) -0.025(4) -0.005(3) 0.011(3)
C9 0.036(3) 0.038(3) 0.032(3) -0.026(3) 0.002(3) 0.002(3)
C10 0.025(4) 0.025(4) 0.024(4) -0.011(3) 0.000(3) 0.005(3)
C11 0.027(3) 0.020(3) 0.019(3) -0.010(3) -0.012(3) 0.007(3)
C12 0.024(3) 0.022(4) 0.015(3) -0.004(3) -0.001(3) 0.005(3)
C13 0.020(3) 0.027(4) 0.035(4) -0.015(3) -0.005(3) 0.000(3)
C14 0.034(4) 0.026(4) 0.021(4) -0.008(3) 0.003(3) 0.003(3)
C15 0.018(3) 0.018(3) 0.027(4) -0.002(3) -0.005(3) 0.000(3)
C16 0.023(3) 0.017(3) 0.028(4) -0.004(3) -0.007(3) 0.007(3)
C17 0.028(4) 0.029(4) 0.038(5) -0.022(4) -0.003(4) 0.005(3)
C18 0.022(4) 0.036(5) 0.035(5) -0.013(4) 0.004(4) -0.005(4)
C19 0.055(5) 0.023(4) 0.023(4) -0.007(3) -0.014(4) 0.020(4)
C20 0.031(4) 0.023(4) 0.016(3) -0.004(3) -0.005(3) 0.005(3)
C21 0.034(4) 0.026(4) 0.018(4) -0.012(3) -0.005(3) 0.007(3)
C22 0.050(5) 0.018(3) 0.034(4) -0.018(3) 0.009(4) -0.013(4)
C23 0.015(3) 0.029(4) 0.030(4) -0.012(3) 0.005(3) 0.008(3)
C24 0.017(3) 0.039(4) 0.026(4) -0.015(3) -0.004(3) -0.005(3)
C25 0.028(4) 0.013(3) 0.018(3) -0.011(3) 0.000(3) 0.000(3)
C26 0.030(4) 0.026(4) 0.027(4) -0.003(3) -0.015(3) -0.002(3)
C27 0.036(4) 0.014(3) 0.023(4) 0.008(3) -0.001(3) 0.002(3)
C28 0.042(5) 0.020(4) 0.025(4) 0.008(3) -0.009(4) -0.005(4)
C29 0.026(4) 0.034(4) 0.011(3) 0.005(3) 0.001(3) 0.001(3)
C30 0.021(3) 0.022(4) 0.028(4) 0.000(3) -0.001(3) -0.003(3)
Na1 0.0303(17) 0.039(2) 0.0274(18) -0.0050(16) -0.0046(15) 0.0092(16)
Na2 0.049(3) 0.038(3) 0.023(2) -0.008(2) -0.013(2) 0.014(2)
K1 0.0296(9) 0.0350(10) 0.0294(10) -0.0065(8) 0.0000(8) 0.0107(8)
K2 0.0291(8) 0.0243(8) 0.0300(9) 0.0009(7) -0.0055(7) -0.0011(7)
K3 0.0264(8) 0.0388(11) 0.0343(10) 0.0056(9) 0.0001(8) 0.0087(8)
K4 0.0354(10) 0.0362(10) 0.0349(10) -0.0134(8) -0.0054(8) 0.0010(8)
K5 0.0389(10) 0.0376(11) 0.0314(10) -0.0027(9) -0.0010(9) 0.0004(9)
K6 0.0392(10) 0.0388(11) 0.0299(10) -0.0061(9) -0.0045(8) -0.0042(9)
K7 0.0347(10) 0.0426(11) 0.0278(10) 0.0025(9) -0.0036(8) -0.0048(9)
K8 0.0288(9) 0.0582(14) 0.0315(10) -0.0049(10) -0.0119(8) -0.0028(9)
K9 0.0508(12) 0.0411(12) 0.0307(10) 0.0017(9) -0.0092(9) 0.0187(10)
K10 0.0378(10) 0.0336(10) 0.0369(11) -0.0078(9) 0.0067(9) 0.0071(9)
K11 0.0399(10) 0.0318(10) 0.0483(12) 0.0032(9) -0.0147(9) -0.0025(9)
K12 0.0325(10) 0.0596(15) 0.0378(12) 0.0034(11) -0.0047(9) -0.0079(10)
K13 0.0342(10) 0.0318(11) 0.0599(14) -0.0077(10) -0.0068(10) 0.0007(9)
K14 0.0521(13) 0.0416(12) 0.0343(11) -0.0069(10) -0.0061(10) -0.0050(10)
K15 0.0264(9) 0.0439(12) 0.0545(13) -0.0127(10) -0.0066(9) -0.0017(9)
K16 0.0292(10) 0.0693(16) 0.0481(13) -0.0168(12) -0.0089(9) -0.0017(11)
K17 0.120(3) 0.0310(12) 0.0328(12) -0.0047(10) -0.0049(15) 0.0008(15)
K18 0.0278(10) 0.0410(13) 0.106(2) -0.0041(15) 0.0024(13) -0.0023(10)
K19 0.130(3) 0.0298(12) 0.0418(14) -0.0036(11) -0.0064(17) -0.0025(16)
K20 0.044(3) 0.073(3) 0.075(3) 0.044(3) -0.017(2) -0.016(2)
K21 0.129(6) 0.044(3) 0.056(4) 0.002(3) -0.014(4) 0.022(4)
K22 0.146(4) 0.090(4) 0.117(3) -0.075(3) -0.105(3) 0.075(3)
K23 0.072(4) 0.060(3) 0.092(4) -0.039(3) 0.009(3) -0.010(3)
K24 0.085(4) 0.164(5) 0.175(6) -0.127(4) 0.052(4) -0.073(4)
K25 0.105(6) 0.100(6) 0.071(5) -0.003(4) -0.002(4) 0.020(5)
K26 0.070(4) 0.100(5) 0.107(6) -0.044(5) 0.006(4) -0.004(4)
K27 0.093(5) 0.103(6) 0.136(8) -0.017(6) -0.005(5) 0.006(5)
K28 0.082(4) 0.073(4) 0.112(6) -0.006(4) -0.028(4) -0.018(4)
K29 0.255(13) 0.146(8) 0.242(12) 0.120(8) -0.140(10) -0.102(8)
K30 0.114(6) 0.385(16) 0.102(7) -0.065(9) 0.016(6) -0.139(8)
K31 0.093(5) 0.103(6) 0.136(8) -0.017(6) -0.005(5) 0.006(5)
O1W 0.025(3) 0.033(3) 0.042(4) -0.008(3) -0.005(3) 0.004(3)
O2W 0.010(2) 0.026(3) 0.083(5) -0.025(3) -0.008(3) 0.001(2)
O3W 0.025(3) 0.029(3) 0.036(3) -0.004(3) -0.012(2) 0.010(2)
O4W 0.037(3) 0.012(2) 0.024(3) 0.000(2) 0.013(3) -0.003(2)
O5W 0.038(3) 0.018(3) 0.042(4) -0.009(3) -0.005(3) 0.002(3)
O6W 0.034(3) 0.025(3) 0.025(3) -0.009(2) -0.005(3) 0.004(3)
O7W 0.017(3) 0.049(4) 0.026(3) -0.011(3) 0.011(2) 0.001(3)
O8W 0.049(4) 0.038(4) 0.038(4) 0.009(3) -0.008(3) -0.007(3)
O9W 0.019(2) 0.023(3) 0.037(3) -0.004(2) 0.014(2) -0.002(2)
O10W 0.030(3) 0.019(2) 0.043(3) -0.007(2) -0.004(2) 0.001(2)
O11W 0.027(3) 0.043(4) 0.068(5) -0.005(4) -0.002(3) -0.008(3)
O12W 0.056(4) 0.016(3) 0.046(4) 0.019(3) 0.014(4) -0.003(3)
O13W 0.070(5) 0.044(4) 0.060(5) 0.005(4) 0.001(4) 0.020(4)
O14W 0.054(4) 0.040(3) 0.030(3) 0.001(3) -0.014(3) -0.017(3)
O15W 0.019(2) 0.046(3) 0.030(3) -0.006(3) 0.001(2) 0.001(2)
O16W 0.057(4) 0.044(4) 0.021(3) -0.003(3) 0.005(3) 0.001(3)
O17W 0.040(3) 0.047(4) 0.033(3) -0.002(3) -0.005(3) 0.001(3)
O18W 0.043(4) 0.055(4) 0.083(6) 0.046(4) -0.007(4) 0.012(4)
O19W 0.053(9) 0.057(10) 0.107(15) -0.006(11) -0.006(10) -0.001(8)
O20W 0.081(9) 0.038(8) 0.068(9) 0.015(7) -0.046(7) -0.009(7)
O21W 0.030(3) 0.019(2) 0.043(3) -0.007(2) -0.004(2) 0.001(2)
O22W 0.052(3) 0.050(4) 0.027(3) -0.006(3) 0.006(3) 0.006(3)
O23W 0.008(4) 0.014(4) 0.005(4) 0.005(3) -0.001(3) -0.005(3)
O24W 0.028(3) 0.053(4) 0.062(5) -0.001(4) 0.009(3) 0.004(3)
O25W 0.019(2) 0.023(3) 0.037(3) -0.004(2) 0.014(2) -0.002(2)
O26W 0.019(2) 0.046(3) 0.030(3) -0.006(3) 0.001(2) 0.001(2)
O27W 0.057(4) 0.044(4) 0.021(3) -0.003(3) 0.005(3) 0.001(3)
O28W 0.052(3) 0.050(4) 0.027(3) -0.006(3) 0.006(3) 0.006(3)
O29W 0.054(4) 0.040(3) 0.030(3) 0.001(3) -0.014(3) -0.017(3)
O30W 0.015(4) 0.034(6) 0.016(5) -0.019(4) 0.010(4) -0.014(4)
O31W 0.018(3) 0.008(3) 0.047(5) -0.007(3) -0.003(3) -0.002(3)
O32W 0.045(5) 0.028(5) 0.032(5) 0.010(4) -0.009(4) -0.006(4)
O33W 0.016(3) 0.022(4) 0.061(6) -0.007(4) -0.009(4) 0.006(3)
O34W 0.070(9) 0.043(7) 0.004(5) -0.003(5) -0.012(5) 0.025(7)
O35W 0.068(8) 0.006(5) 0.040(7) -0.011(5) -0.026(6) 0.013(5)
O36W 0.018(3) 0.008(3) 0.047(5) -0.007(3) -0.003(3) -0.002(3)
O37W 0.045(5) 0.028(5) 0.032(5) 0.010(4) -0.009(4) -0.006(4)
O38W 0.016(3) 0.022(4) 0.061(6) -0.007(4) -0.009(4) 0.006(3)
O39W 0.068(6) 0.009(4) 0.043(6) -0.005(4) -0.006(5) 0.015(4)
O40W 0.053(9) 0.057(10) 0.107(15) -0.006(11) -0.006(10) -0.001(8)
O41W 0.070(5) 0.044(4) 0.060(5) 0.005(4) 0.001(4) 0.020(4)
O42W 0.068(6) 0.009(4) 0.043(6) -0.005(4) -0.006(5) 0.015(4)
O43W 0.007(4) 0.028(6) 0.026(5) -0.006(5) -0.009(4) 0.000(4)
O44W 0.045(5) 0.054(6) 0.010(4) -0.001(4) -0.007(4) -0.001(5)
O45W 0.039(6) 0.012(5) 0.026(5) -0.004(4) -0.018(5) -0.008(4)
O46W 0.016(5) 0.046(7) 0.029(6) -0.004(6) -0.006(5) -0.003(5)
O47W 0.018(4) 0.050(5) 0.029(5) 0.026(4) 0.010(3) 0.002(4)
O48W 0.024(4) 0.043(5) 0.022(4) -0.014(4) 0.000(3) -0.008(4)
O49W 0.040(3) 0.047(4) 0.033(3) -0.002(3) -0.005(3) 0.001(3)
O50W 0.040(8) 0.080(12) 0.048(9) -0.009(9) -0.007(7) 0.025(8)
O51W 0.058(8) 0.102(12) 0.011(6) 0.002(7) 0.006(6) 0.048(8)
O52W 0.033(5) 0.060(7) 0.018(4) -0.002(4) 0.008(4) 0.006(5)
O53W 0.027(6) 0.147(15) 0.031(7) -0.052(8) -0.005(6) 0.033(8)
O54W 0.028(3) 0.053(4) 0.062(5) -0.001(4) 0.009(3) 0.004(3)
O55W 0.081(9) 0.038(8) 0.068(9) 0.015(7) -0.046(7) -0.009(7)
O56W 0.045(5) 0.054(6) 0.010(4) -0.001(4) -0.007(4) -0.001(5)
O57W 0.132(9) 0.054(6) 0.063(7) 0.030(5) -0.059(6) -0.059(6)
O58W 0.087(9) 0.073(8) 0.014(5) -0.004(5) 0.003(5) 0.024(7)
O59W 0.024(4) 0.043(5) 0.022(4) -0.014(4) 0.000(3) -0.008(4)
O60W 0.010(4) 0.023(5) 0.032(6) 0.012(5) 0.008(4) -0.003(4)
O61W 0.027(5) 0.010(5) 0.024(6) 0.010(4) 0.003(5) 0.001(4)
O62W 0.018(4) 0.050(5) 0.029(5) 0.026(4) 0.010(3) 0.002(4)
O63W 0.132(9) 0.054(6) 0.063(7) 0.030(5) -0.059(6) -0.059(6)
O64W 0.040(7) 0.038(7) 0.001(4) -0.002(4) 0.003(4) -0.004(6)
O65W 0.057(8) 0.007(5) 0.025(6) 0.002(4) -0.001(6) -0.005(5)
O66W 0.033(5) 0.060(7) 0.018(4) -0.002(4) 0.008(4) 0.006(5)
O67W 0.018(5) 0.027(6) 0.048(8) 0.006(6) -0.009(5) 0.002(5)
O68W 0.034(6) 0.060(9) 0.013(5) 0.005(6) -0.004(5) 0.022(6)
O69W 0.074(10) 0.020(6) 0.057(9) -0.007(6) -0.014(8) -0.018(7)
O70W 0.052(3) 0.050(4) 0.027(3) -0.006(3) 0.006(3) 0.006(3)
O71W 0.069(7) 0.010(4) 0.066(7) -0.008(4) 0.018(6) 0.005(4)
O72W 0.036(4) 0.015(4) 0.027(4) 0.002(3) 0.000(4) -0.002(3)
O73W 0.087(9) 0.073(8) 0.014(5) -0.004(5) 0.003(5) 0.024(7)
O74W 0.069(7) 0.010(4) 0.066(7) -0.008(4) 0.018(6) 0.005(4)
O75W 0.036(4) 0.015(4) 0.027(4) 0.002(3) 0.000(4) -0.002(3)

loop_
_atom_type_symbol
_atom_type_description
_atom_type_scat_dispersion_real
_atom_type_scat_dispersion_imag
_atom_type_scat_source
C C 0.0033 0.0016 'International Tables Vol C Tables 4.2.6.8 and 6.1.1.4'
H H 0.0000 0.0000 'International Tables Vol C Tables 4.2.6.8 and 6.1.1.4'
O O 0.0106 0.0060 'International Tables Vol C Tables 4.2.6.8 and 6.1.1.4'
Si Si 0.0817 0.0704 'International Tables Vol C Tables 4.2.6.8 and 6.1.1.4'
Ni Ni 0.3393 1.1124 'International Tables Vol C Tables 4.2.6.8 and 6.1.1.4'
W W -0.8490 6.8722 'International Tables Vol C Tables 4.2.6.8 and 6.1.1.4'
Na Na 0.0362 0.0249 'International Tables Vol C Tables 4.2.6.8 and 6.1.1.4'
K K 0.2009 0.2494 'International Tables Vol C Tables 4.2.6.8 and 6.1.1.4'

loop_
_geom_angle_atom_site_label_1
_geom_angle_atom_site_label_2
_geom_angle_atom_site_label_3
_geom_angle
_geom_angle_site_symmetry_1
_geom_angle_site_symmetry_3
O1 W1 O2 101.3(3) . .
O1 W1 O3 101.4(3) . .
O2 W1 O3 90.4(2) . .
O1 W1 O4 97.4(3) . .
O2 W1 O4 161.2(2) . .
O3 W1 O4 88.0(2) . .
O1 W1 O5 98.8(3) . .
O2 W1 O5 90.0(2) . .
O3 W1 O5 159.3(2) . .
O4 W1 O5 85.0(2) . .
O1 W1 O6 169.5(3) . .
O2 W1 O6 87.0(2) . .
O3 W1 O6 84.9(2) . .
O4 W1 O6 74.2(2) . .
O5 W1 O6 74.5(2) . .
O1 W1 K5 82.9(2) . .
O2 W1 K5 137.35(18) . .
O3 W1 K5 47.73(17) . .
O4 W1 K5 47.35(17) . .
O5 W1 K5 131.71(17) . .
O6 W1 K5 95.46(13) . .
O1 W1 K18 49.0(2) . 1_455
O2 W1 K18 55.69(18) . 1_455
O3 W1 K18 84.28(18) . 1_455
O4 W1 K18 142.55(17) . 1_455
O5 W1 K18 112.73(17) . 1_455
O6 W1 K18 140.93(14) . 1_455
K5 W1 K18 104.44(6) . 1_455
O1 W1 K2 86.5(2) . .
O2 W1 K2 46.48(17) . .
O3 W1 K2 136.72(17) . .
O4 W1 K2 133.62(17) . .
O5 W1 K2 48.92(17) . .
O6 W1 K2 94.74(13) . .
K5 W1 K2 169.32(5) . .
K18 W1 K2 69.05(6) 1_455 .
O7 W2 O8 101.7(3) . .
O7 W2 O9 104.4(3) . .
O8 W2 O9 91.4(2) . .
O7 W2 O10 96.8(3) . .
O8 W2 O10 89.2(2) . .
O9 W2 O10 158.2(2) . .
O7 W2 O5 98.8(2) . .
O8 W2 O5 159.3(2) . .
O9 W2 O5 86.9(2) . .
O10 W2 O5 84.9(2) . .
O7 W2 O6 167.6(2) . .
O8 W2 O6 86.2(2) . .
O9 W2 O6 84.9(2) . .
O10 W2 O6 73.5(2) . .
O5 W2 O6 73.1(2) . .
O7 W2 K2 88.4(2) . .
O8 W2 K2 135.95(18) . .
O9 W2 K2 44.81(17) . .
O10 W2 K2 132.51(17) . .
O5 W2 K2 47.81(17) . .
O6 W2 K2 92.70(14) . .
O7 W2 K11 85.4(2) . .
O8 W2 K11 46.87(18) . .
O9 W2 K11 138.18(17) . .
O10 W2 K11 47.68(17) . .
O5 W2 K11 132.38(17) . .
O6 W2 K11 93.15(14) . .
K2 W2 K11 173.73(5) . .
O7 W2 K13 56.90(19) . 2_576
O8 W2 K13 80.86(17) . 2_576
O9 W2 K13 52.61(16) . 2_576
O10 W2 K13 148.55(17) . 2_576
O5 W2 K13 113.77(16) . 2_576
O6 W2 K13 134.74(13) . 2_576
K2 W2 K13 69.05(5) . 2_576
K11 W2 K13 108.08(5) . 2_576
O11 W3 O13 102.5(3) . .
O11 W3 O12 101.9(3) . .
O13 W3 O12 90.9(2) . .
O11 W3 O10 97.1(3) . .
O13 W3 O10 160.0(2) . .
O12 W3 O10 88.8(2) . .
O11 W3 O4 97.8(3) . .
O13 W3 O4 89.2(3) . .
O12 W3 O4 159.7(2) . .
O10 W3 O4 84.3(2) . .
O11 W3 O6 168.0(2) . .
O13 W3 O6 86.0(2) . .
O12 W3 O6 86.2(2) . .
O10 W3 O6 74.0(2) . .
O4 W3 O6 73.6(2) . .
O11 W3 K11 83.6(2) . .
O13 W3 K11 135.47(19) . .
O12 W3 K11 45.26(17) . .
O10 W3 K11 50.40(17) . .
O4 W3 K11 134.25(17) . .
O6 W3 K11 96.35(13) . .
O11 W3 K5 84.9(2) . .
O13 W3 K5 48.50(18) . .
O12 W3 K5 139.02(17) . .
O10 W3 K5 130.90(17) . .
O4 W3 K5 47.11(16) . .
O6 W3 K5 94.79(13) . .
K11 W3 K5 168.44(5) . .
O14 W4 O15 100.6(3) . .
O14 W4 O16 99.7(3) . .
O15 W4 O16 94.2(3) . .
O14 W4 O17 100.5(3) . .
O15 W4 O17 94.8(3) . .
O16 W4 O17 155.9(2) . .
O14 W4 O13 96.3(3) . .
O15 W4 O13 163.1(2) . .
O16 W4 O13 83.3(2) . .
O17 W4 O13 81.6(2) . .
O14 W4 O18 174.2(3) . .
O15 W4 O18 80.2(2) . .
O16 W4 O18 74.4(2) . .
O17 W4 O18 85.1(2) . .
O13 W4 O18 83.0(2) . .
O14 W4 K9 54.5(2) . .
O15 W4 K9 54.79(19) . .
O16 W4 K9 125.94(18) . .
O17 W4 K9 77.07(17) . .
O13 W4 K9 138.76(18) . .
O18 W4 K9 129.00(14) . .
O14 W4 K5 83.8(2) . .
O15 W4 K5 138.8(2) . .
O16 W4 K5 45.11(19) . .
O17 W4 K5 124.96(17) . .
O13 W4 K5 43.60(16) . .
O18 W4 K5 91.82(14) . .
K9 W4 K5 137.22(5) . .
O19 W5 O20 103.1(3) . .
O19 W5 O16 97.0(3) . .
O20 W5 O16 93.6(3) . .
O19 W5 O21 102.4(3) . .
O20 W5 O21 93.0(3) . .
O16 W5 O21 157.5(3) . .
O19 W5 O3 95.0(3) . .
O20 W5 O3 161.9(2) . .
O16 W5 O3 84.0(2) . .
O21 W5 O3 83.0(2) . .
O19 W5 O18 170.9(2) . .
O20 W5 O18 79.4(2) . .
O16 W5 O18 74.0(2) . .
O21 W5 O18 86.1(2) . .
O3 W5 O18 82.7(2) . .
O19 W5 K5 79.3(2) . .
O20 W5 K5 139.7(2) . .
O16 W5 K5 46.76(18) . .
O21 W5 K5 126.19(18) . .
O3 W5 K5 43.79(15) . .
O18 W5 K5 93.11(14) . .
O19 W5 K20 85.7(2) . .
O20 W5 K20 35.2(2) . .
O16 W5 K20 65.5(2) . .
O21 W5 K20 126.9(2) . .
O3 W5 K20 149.27(18) . .
O18 W5 K20 91.78(16) . .
K5 W5 K20 106.91(10) . .
O22 W6 O23 101.6(3) . .
O22 W6 O21 101.6(3) . .
O23 W6 O21 95.4(2) . .
O22 W6 O24 98.1(3) . .
O23 W6 O24 93.9(2) . .
O21 W6 O24 156.0(2) . .
O22 W6 O2 94.7(3) . .
O23 W6 O2 163.6(2) . .
O21 W6 O2 83.0(2) . .
O24 W6 O2 81.8(2) . .
O22 W6 O25 171.3(2) . .
O23 W6 O25 80.9(2) . .
O21 W6 O25 86.3(2) . .
O24 W6 O25 73.4(2) . .
O2 W6 O25 82.7(2) . .
O22 W6 K24 47.6(2) . .
O23 W6 K24 55.0(2) . .
O21 W6 K24 111.9(2) . .
O24 W6 K24 91.5(2) . .
O2 W6 K24 140.5(2) . .
O25 W6 K24 132.63(18) . .
O22 W6 K2 81.2(2) . .
O23 W6 K2 136.01(17) . .
O21 W6 K2 127.43(18) . .
O24 W6 K2 42.95(15) . .
O2 W6 K2 44.72(16) . .
O25 W6 K2 91.24(14) . .
K24 W6 K2 107.89(16) . .
O22 W6 K18 46.7(2) . 1_455
O23 W6 K18 143.53(18) . 1_455
O21 W6 K18 78.07(18) . 1_455
O24 W6 K18 106.52(16) . 1_455
O2 W6 K18 52.21(17) . 1_455
O25 W6 K18 133.37(14) . 1_455
K24 W6 K18 93.80(14) . 1_455
K2 W6 K18 66.22(5) . 1_455
O26 W7 O27 101.5(3) . .
O26 W7 O28 102.5(3) . .
O27 W7 O28 93.6(3) . .
O26 W7 O24 97.8(3) . .
O27 W7 O24 94.6(3) . .
O28 W7 O24 156.0(2) . .
O26 W7 O9 94.5(3) . .
O27 W7 O9 164.0(2) . .
O28 W7 O9 82.2(2) . .
O24 W7 O9 83.7(2) . .
O26 W7 O25 171.7(3) . .
O27 W7 O25 80.2(2) . .
O28 W7 O25 85.4(2) . .
O24 W7 O25 73.9(2) . .
O9 W7 O25 84.1(2) . .
O26 W7 K2 80.7(2) . .
O27 W7 K2 137.8(2) . .
O28 W7 K2 127.39(18) . .
O24 W7 K2 44.12(17) . .
O9 W7 K2 45.47(16) . .
O25 W7 K2 92.60(13) . .
O26 W7 K13 40.4(2) . 2_576
O27 W7 K13 134.70(18) . 2_576
O28 W7 K13 78.09(18) . 2_576
O24 W7 K13 110.91(16) . 2_576
O9 W7 K13 59.67(15) . 2_576
O25 W7 K13 141.66(14) . 2_576
K2 W7 K13 71.57(5) . 2_576
O29 W8 O30 101.6(3) . .
O29 W8 O28 100.5(3) . .
O30 W8 O28 95.8(3) . .
O29 W8 O31 99.6(3) . .
O30 W8 O31 93.8(3) . .
O28 W8 O31 155.5(2) . .
O29 W8 O8 93.1(3) . .
O30 W8 O8 165.3(2) . .
O28 W8 O8 82.2(2) . .
O31 W8 O8 82.9(2) . .
O29 W8 O32 173.1(3) . .
O30 W8 O32 81.3(2) . .
O28 W8 O32 85.4(2) . .
O31 W8 O32 73.8(2) . .
O8 W8 O32 84.0(2) . .
O29 W8 K11 82.6(2) . .
O30 W8 K11 135.9(2) . .
O28 W8 K11 127.02(18) . .
O31 W8 K11 42.88(16) . .
O8 W8 K11 44.92(16) . .
O32 W8 K11 90.93(15) . .
O29 W8 K26 70.5(3) . 1_655
O30 W8 K26 79.2(2) . 1_655
O28 W8 K26 168.3(2) . 1_655
O31 W8 K26 36.2(2) . 1_655
O8 W8 K26 105.3(2) . 1_655
O32 W8 K26 104.19(19) . 1_655
K11 W8 K26 60.62(12) . 1_655
O33 W9 O34 100.6(3) . .
O33 W9 O17 101.9(3) . .
O34 W9 O17 95.2(2) . .
O33 W9 O31 99.3(3) . .
O34 W9 O31 92.8(2) . .
O17 W9 O31 155.5(3) . .
O33 W9 O12 96.7(3) . .
O34 W9 O12 162.6(2) . .
O17 W9 O12 82.6(2) . .
O31 W9 O12 82.9(2) . .
O33 W9 O32 172.7(3) . .
O34 W9 O32 79.9(2) . .
O17 W9 O32 85.3(2) . .
O31 W9 O32 73.4(2) . .
O12 W9 O32 82.8(2) . .
O33 W9 K26 61.8(2) . 1_655
O34 W9 K26 79.4(2) . 1_655
O17 W9 K26 161.0(2) . 1_655
O31 W9 K26 43.5(2) . 1_655
O12 W9 K26 107.8(2) . 1_655
O32 W9 K26 111.4(2) . 1_655
O33 W9 K11 81.0(2) . .
O34 W9 K11 138.01(18) . .
O17 W9 K11 125.84(17) . .
O31 W9 K11 46.33(17) . .
O12 W9 K11 43.88(16) . .
O32 W9 K11 93.75(15) . .
K26 W9 K11 64.28(14) 1_655 .
O33 W9 K14 40.6(2) . 2_577
O34 W9 K14 64.99(19) . 2_577
O17 W9 K14 86.10(18) . 2_577
O31 W9 K14 118.16(18) . 2_577
O12 W9 K14 131.66(16) . 2_577
O32 W9 K14 142.80(14) . 2_577
K26 W9 K14 75.05(15) 1_655 2_577
K11 W9 K14 120.25(5) . 2_577
O35 W10 O36 100.4(3) . .
O35 W10 O37 103.0(3) . .
O36 W10 O37 90.0(3) . .
O35 W10 O38 97.2(3) . .
O36 W10 O38 89.2(3) . .
O37 W10 O38 159.6(3) . .
O35 W10 O39 99.0(3) . .
O36 W10 O39 160.5(3) . .
O37 W10 O39 87.6(3) . .
O38 W10 O39 86.4(3) . .
O35 W10 O40 169.9(3) . .
O36 W10 O40 86.3(2) . .
O37 W10 O40 84.5(2) . .
O38 W10 O40 75.1(2) . .
O39 W10 O40 74.2(2) . .
O35 W10 K8 50.5(3) . 1_455
O36 W10 K8 57.7(2) . 1_455
O37 W10 K8 77.4(2) . 1_455
O38 W10 K8 118.75(18) . 1_455
O39 W10 K8 139.89(19) . 1_455
O40 W10 K8 139.07(14) . 1_455
O35 W10 K21 77.9(3) . .
O36 W10 K21 135.3(2) . .
O37 W10 K21 48.6(2) . .
O38 W10 K21 135.5(2) . .
O39 W10 K21 51.8(2) . .
O40 W10 K21 102.8(2) . .
K8 W10 K21 92.26(15) 1_455 .
O35 W10 K10 56.0(3) . 2_477
O36 W10 K10 108.3(2) . 2_477
O37 W10 K10 153.6(2) . 2_477
O38 W10 K10 43.50(17) . 2_477
O39 W10 K10 81.18(18) . 2_477
O40 W10 K10 114.82(14) . 2_477
K8 W10 K10 96.05(5) 1_455 2_477
K21 W10 K10 107.08(12) . 2_477
O35 W10 K7 85.4(3) . .
O36 W10 K7 44.8(2) . .
O37 W10 K7 134.6(2) . .
O38 W10 K7 49.52(19) . .
O39 W10 K7 135.82(19) . .
O40 W10 K7 94.28(14) . .
K8 W10 K7 74.31(5) 1_455 .
K21 W10 K7 162.95(15) . .
K10 W10 K7 65.00(5) 2_477 .
O41 W11 O43 102.5(3) . .
O41 W11 O42 100.4(3) . .
O43 W11 O42 90.5(3) . .
O41 W11 O44 99.7(3) . .
O43 W11 O44 89.5(3) . .
O42 W11 O44 159.4(3) . .
O41 W11 O39 98.5(3) . .
O43 W11 O39 158.8(3) . .
O42 W11 O39 88.0(3) . .
O44 W11 O39 84.6(3) . .
O41 W11 O40 170.2(3) . .
O43 W11 O40 85.1(2) . .
O42 W11 O40 85.4(2) . .
O44 W11 O40 74.0(2) . .
O39 W11 O40 73.7(2) . .
O41 W11 K19 49.5(2) . .
O43 W11 K19 93.85(19) . .
O42 W11 K19 51.6(2) . .
O44 W11 K19 148.96(19) . .
O39 W11 K19 101.7(2) . .
O40 W11 K19 137.00(14) . .
O41 W11 K6 84.3(3) . 2_577
O43 W11 K6 47.19(18) . 2_577
O42 W11 K6 136.8(2) . 2_577
O44 W11 K6 50.11(19) . 2_577
O39 W11 K6 134.12(19) . 2_577
O40 W11 K6 96.78(15) . 2_577
K19 W11 K6 113.74(7) . 2_577
O41 W11 K21 86.9(3) . .
O43 W11 K21 142.8(2) . .
O42 W11 K21 52.3(2) . .
O44 W11 K21 124.7(2) . .
O39 W11 K21 40.4(2) . .
O40 W11 K21 90.63(18) . .
K19 W11 K21 65.00(12) . .
K6 W11 K21 168.52(11) 2_577 .
O45 W12 O47 101.1(3) . .
O45 W12 O46 103.1(3) . .
O47 W12 O46 89.6(2) . .
O45 W12 O38 97.4(3) . .
O47 W12 O38 88.8(3) . .
O46 W12 O38 159.4(2) . .
O45 W12 O44 101.2(3) . .
O47 W12 O44 157.5(2) . .
O46 W12 O44 88.5(3) . .
O38 W12 O44 85.2(3) . .
O45 W12 O40 169.7(3) . .
O47 W12 O40 84.1(2) . .
O46 W12 O40 85.6(2) . .
O38 W12 O40 73.8(2) . .
O44 W12 O40 73.4(2) . .
O45 W12 K6 88.1(2) . 2_577
O47 W12 K6 136.15(18) . 2_577
O46 W12 K6 46.73(18) . 2_577
O38 W12 K6 132.85(18) . 2_577
O44 W12 K6 48.03(19) . 2_577
O40 W12 K6 94.28(15) . 2_577
O45 W12 K7 83.5(2) . .
O47 W12 K7 44.90(17) . .
O46 W12 K7 133.96(18) . .
O38 W12 K7 50.53(18) . .
O44 W12 K7 135.55(19) . .
O40 W12 K7 94.28(15) . .
K6 W12 K7 171.44(5) 2_577 .
O45 W12 K12 54.0(2) . 2_567
O47 W12 K12 56.33(19) . 2_567
O46 W12 K12 74.46(18) . 2_567
O38 W12 K12 120.86(18) . 2_567
O44 W12 K12 143.55(19) . 2_567
O40 W12 K12 134.89(14) . 2_567
K6 W12 K12 100.11(5) 2_577 2_567
K7 W12 K12 73.54(5) . 2_567
O48 W13 O49 100.7(3) . .
O48 W13 O50 100.5(3) . .
O49 W13 O50 95.3(3) . .
O48 W13 O51 98.5(3) . .
O49 W13 O51 93.8(3) . .
O50 W13 O51 156.9(3) . .
O48 W13 O47 95.3(3) . .
O49 W13 O47 163.9(2) . .
O50 W13 O47 81.4(2) . .
O51 W13 O47 84.0(2) . .
O48 W13 O52 173.4(3) . .
O49 W13 O52 80.9(2) . .
O50 W13 O52 85.7(2) . .
O51 W13 O52 74.9(2) . .
O47 W13 O52 83.2(2) . .
O48 W13 K23 52.7(3) . .
O49 W13 K23 63.0(2) . .
O50 W13 K23 69.6(2) . .
O51 W13 K23 133.2(2) . .
O47 W13 K23 128.9(2) . .
O52 W13 K23 132.78(18) . .
O48 W13 K12 44.8(2) . 2_567
O49 W13 K12 134.9(2) . 2_567
O50 W13 K12 70.71(18) . 2_567
O51 W13 K12 115.94(18) . 2_567
O47 W13 K12 58.87(17) . 2_567
O52 W13 K12 137.18(14) . 2_567
K23 W13 K12 71.99(12) . 2_567
O48 W13 K7 79.9(2) . .
O49 W13 K7 135.8(2) . .
O50 W13 K7 128.35(17) . .
O51 W13 K7 43.48(18) . .
O47 W13 K7 47.61(17) . .
O52 W13 K7 94.42(14) . .
K23 W13 K7 132.57(12) . .
K12 W13 K7 75.13(5) 2_567 .
O53 W14 O54 102.9(3) . .
O53 W14 O55 100.5(3) . .
O54 W14 O55 95.8(3) . .
O53 W14 O51 98.8(3) . .
O54 W14 O51 93.1(3) . .
O55 W14 O51 156.4(3) . .
O53 W14 O36 93.9(3) . .
O54 W14 O36 163.1(3) . .
O55 W14 O36 82.2(3) . .
O51 W14 O36 82.9(3) . .
O53 W14 O52 172.6(3) . .
O54 W14 O52 80.0(3) . .
O55 W14 O52 85.8(2) . .
O51 W14 O52 74.2(2) . .
O36 W14 O52 83.1(2) . .
O53 W14 K8 48.5(3) . 1_455
O54 W14 K8 142.2(2) . 1_455
O55 W14 K8 71.13(19) . 1_455
O51 W14 K8 113.20(18) . 1_455
O36 W14 K8 52.90(18) . 1_455
O52 W14 K8 131.75(14) . 1_455
O53 W14 K7 80.3(2) . .
O54 W14 K7 134.2(2) . .
O55 W14 K7 128.98(19) . .
O51 W14 K7 42.21(18) . .
O36 W14 K7 47.15(19) . .
O52 W14 K7 92.78(13) . .
K8 W14 K7 72.52(5) 1_455 .
O56 W15 O57 102.6(3) . .
O56 W15 O55 101.4(3) . .
O57 W15 O55 95.0(3) . .
O56 W15 O58 99.2(3) . .
O57 W15 O58 91.8(3) . .
O55 W15 O58 156.4(3) . .
O56 W15 O37 96.5(3) . .
O57 W15 O37 160.9(3) . .
O55 W15 O37 82.8(3) . .
O58 W15 O37 83.3(3) . .
O56 W15 O59 173.0(3) . .
O57 W15 O59 78.8(2) . .
O55 W15 O59 85.3(2) . .
O58 W15 O59 73.9(2) . .
O37 W15 O59 82.1(2) . .
O56 W15 K21 75.9(3) . .
O57 W15 K21 142.8(2) . .
O55 W15 K21 122.0(2) . .
O58 W15 K21 52.8(2) . .
O37 W15 K21 41.6(2) . .
O59 W15 K21 98.77(19) . .
O56 W15 K31 59.1(4) . 2_577
O57 W15 K31 92.2(4) . 2_577
O55 W15 K31 160.3(4) . 2_577
O58 W15 K31 41.0(4) . 2_577
O37 W15 K31 96.1(4) . 2_577
O59 W15 K31 114.1(4) . 2_577
K21 W15 K31 54.4(3) . 2_577
O60 W16 O61 101.0(3) . .
O60 W16 O58 100.4(3) . .
O61 W16 O58 93.5(3) . .
O60 W16 O62 98.6(3) . .
O61 W16 O62 93.8(3) . .
O58 W16 O62 157.9(3) . .
O60 W16 O42 95.0(3) . .
O61 W16 O42 164.0(3) . .
O58 W16 O42 83.7(3) . .
O62 W16 O42 83.5(3) . .
O60 W16 O59 175.2(3) . .
O61 W16 O59 80.0(2) . .
O58 W16 O59 74.9(2) . .
O62 W16 O59 86.0(2) . .
O42 W16 O59 84.1(2) . .
O60 W16 K19 45.3(2) . .
O61 W16 K19 145.9(2) . .
O58 W16 K19 97.5(2) . .
O62 W16 K19 87.95(19) . .
O42 W16 K19 49.98(19) . .
O59 W16 K19 134.12(14) . .
O60 W16 K19 53.0(3) . 2_577
O61 W16 K19 84.8(3) . 2_577
O58 W16 K19 152.1(2) . 2_577
O62 W16 K19 49.54(18) . 2_577
O42 W16 K19 104.9(2) . 2_577
O59 W16 K19 131.73(15) . 2_577
K19 W16 K19 70.58(10) . 2_577
O60 W16 K25 45.3(3) . 2_577
O61 W16 K25 58.8(2) . 2_577
O58 W16 K25 86.7(2) . 2_577
O62 W16 K25 114.8(2) . 2_577
O42 W16 K25 136.4(2) . 2_577
O59 W16 K25 133.7(2) . 2_577
K19 W16 K25 89.62(15) . 2_577
K19 W16 K25 68.56(16) 2_577 2_577
O60 W16 K9 87.3(2) . .
O61 W16 K9 31.5(2) . .
O58 W16 K9 68.2(2) . .
O62 W16 K9 124.15(18) . .
O42 W16 K9 151.7(2) . .
O59 W16 K9 91.29(14) . .
K19 W16 K9 128.44(6) . .
K19 W16 K9 98.97(6) 2_577 .
K25 W16 K9 42.46(15) 2_577 .
O63 W17 O64 100.7(3) . .
O63 W17 O62 101.3(3) . .
O64 W17 O62 94.0(3) . .
O63 W17 O65 99.2(3) . .
O64 W17 O65 93.1(2) . .
O62 W17 O65 156.6(3) . .
O63 W17 O43 98.1(3) . .
O64 W17 O43 161.2(3) . .
O62 W17 O43 83.6(2) . .
O65 W17 O43 82.6(2) . .
O63 W17 O66 173.1(3) . .
O64 W17 O66 79.1(2) . .
O62 W17 O66 85.5(2) . .
O65 W17 O66 74.0(2) . .
O43 W17 O66 82.1(2) . .
O63 W17 K19 55.1(2) . 2_577
O64 W17 K19 85.98(18) . 2_577
O62 W17 K19 49.5(2) . 2_577
O65 W17 K19 153.41(19) . 2_577
O43 W17 K19 106.04(17) . 2_577
O66 W17 K19 131.47(15) . 2_577
O63 W17 K6 82.1(2) . 2_577
O64 W17 K6 137.85(19) . 2_577
O62 W17 K6 127.06(18) . 2_577
O65 W17 K6 45.60(17) . 2_577
O43 W17 K6 44.20(17) . 2_577
O66 W17 K6 93.45(14) . 2_577
K19 W17 K6 126.10(6) 2_577 2_577
O67 W18 O68 100.1(3) . .
O67 W18 O50 101.5(3) . .
O68 W18 O50 93.0(3) . .
O67 W18 O65 99.1(3) . .
O68 W18 O65 93.7(3) . .
O50 W18 O65 156.8(2) . .
O67 W18 O46 95.8(3) . .
O68 W18 O46 164.1(2) . .
O50 W18 O46 82.8(2) . .
O65 W18 O46 84.8(2) . .
O67 W18 O66 173.9(3) . .
O68 W18 O66 80.1(2) . .
O50 W18 O66 84.5(2) . .
O65 W18 O66 74.8(2) . .
O46 W18 O66 84.2(2) . .
O67 W18 K6 82.5(2) . 2_577
O68 W18 K6 137.7(2) . 2_577
O50 W18 K6 128.15(17) . 2_577
O65 W18 K6 44.92(17) . 2_577
O46 W18 K6 45.62(17) . 2_577
O66 W18 K6 93.23(15) . 2_577
O69 W19 O70 102.1(3) . .
O69 W19 O71 102.1(3) . .
O70 W19 O71 90.0(2) . .
O69 W19 O72 98.3(3) . .
O70 W19 O72 88.4(3) . .
O71 W19 O72 159.4(3) . .
O69 W19 O73 97.7(3) . .
O70 W19 O73 160.0(3) . .
O71 W19 O73 88.3(2) . .
O72 W19 O73 86.3(2) . .
O69 W19 O74 169.1(2) . .
O70 W19 O74 85.9(2) . .
O71 W19 O74 85.1(2) . .
O72 W19 O74 74.3(2) . .
O73 W19 O74 74.2(2) . .
O69 W19 K17 51.1(2) . .
O70 W19 K17 51.6(2) . .
O71 W19 K17 93.33(19) . .
O72 W19 K17 101.64(18) . .
O73 W19 K17 148.37(18) . .
O74 W19 K17 137.45(14) . .
O69 W19 K28 83.5(2) . .
O70 W19 K28 47.5(2) . .
O71 W19 K28 136.8(2) . .
O72 W19 K28 48.4(2) . .
O73 W19 K28 133.9(2) . .
O74 W19 K28 96.93(19) . .
K17 W19 K28 56.89(15) . .
O75 W20 O76 101.4(3) . .
O75 W20 O77 102.3(3) . .
O76 W20 O77 89.7(3) . .
O75 W20 O78 97.9(3) . .
O76 W20 O78 160.3(3) . .
O77 W20 O78 90.5(3) . .
O75 W20 O72 99.0(3) . .
O76 W20 O72 88.0(3) . .
O77 W20 O72 158.6(2) . .
O78 W20 O72 84.7(3) . .
O75 W20 O74 169.6(3) . .
O76 W20 O74 85.9(2) . .
O77 W20 O74 85.0(2) . .
O78 W20 O74 74.4(2) . .
O72 W20 O74 73.6(2) . .
O75 W20 K15 50.4(2) . 1_655
O76 W20 K15 55.60(19) . 1_655
O77 W20 K15 81.87(19) . 1_655
O78 W20 K15 143.78(19) . 1_655
O72 W20 K15 113.88(17) . 1_655
O74 W20 K15 139.13(13) . 1_655
O75 W20 K28 84.2(3) . .
O76 W20 K28 47.6(2) . .
O77 W20 K28 136.9(2) . .
O78 W20 K28 131.3(2) . .
O72 W20 K28 47.4(2) . .
O74 W20 K28 95.58(18) . .
K15 W20 K28 69.79(13) 1_655 .
O79 W21 O80 103.0(3) . .
O79 W21 O81 101.8(3) . .
O80 W21 O81 90.2(3) . .
O79 W21 O78 100.3(3) . .
O80 W21 O78 89.7(3) . .
O81 W21 O78 157.4(3) . .
O79 W21 O73 99.6(3) . .
O80 W21 O73 157.3(2) . .
O81 W21 O73 86.9(3) . .
O78 W21 O73 84.6(3) . .
O79 W21 O74 170.5(2) . .
O80 W21 O74 84.6(2) . .
O81 W21 O74 83.6(2) . .
O78 W21 O74 73.8(2) . .
O73 W21 O74 72.7(2) . .
O82 W22 O83 102.2(3) . .
O82 W22 O84 100.0(3) . .
O83 W22 O84 94.5(3) . .
O82 W22 O85 99.9(3) . .
O83 W22 O85 92.9(3) . .
O84 W22 O85 156.7(3) . .
O82 W22 O80 93.8(3) . .
O83 W22 O80 164.0(2) . .
O84 W22 O80 82.4(3) . .
O85 W22 O80 84.4(3) . .
O82 W22 O86 173.5(3) . .
O83 W22 O86 81.0(2) . .
O84 W22 O86 85.3(2) . .
O85 W22 O86 74.2(2) . .
O80 W22 O86 83.1(2) . .
O82 W22 K7 52.5(2) . 2_567
O83 W22 K7 121.5(2) . 2_567
O84 W22 K7 52.43(19) . 2_567
O85 W22 K7 137.69(18) . 2_567
O80 W22 K7 68.70(16) . 2_567
O86 W22 K7 130.61(14) . 2_567
O87 W23 O88 101.1(3) . .
O87 W23 O89 101.9(3) . .
O88 W23 O89 93.9(3) . .
O87 W23 O85 97.9(3) . .
O88 W23 O85 93.4(3) . .
O89 W23 O85 157.2(3) . .
O87 W23 O77 97.1(3) . .
O88 W23 O77 161.8(3) . .
O89 W23 O77 82.4(2) . .
O85 W23 O77 83.9(3) . .
O87 W23 O86 171.2(3) . .
O88 W23 O86 80.4(3) . .
O89 W23 O86 86.6(2) . .
O85 W23 O86 73.4(2) . .
O77 W23 O86 81.6(2) . .
O90 W24 O91 102.8(3) . .
O90 W24 O89 99.7(3) . .
O91 W24 O89 94.1(3) . .
O90 W24 O92 99.1(3) . .
O91 W24 O92 93.6(3) . .
O89 W24 O92 157.6(3) . .
O90 W24 O76 95.1(3) . .
O91 W24 O76 162.1(3) . .
O89 W24 O76 83.9(2) . .
O92 W24 O76 82.4(3) . .
O90 W24 O93 172.8(3) . .
O91 W24 O93 79.9(2) . .
O89 W24 O93 86.8(2) . .
O92 W24 O93 73.9(2) . .
O76 W24 O93 82.2(2) . .
O90 W24 K15 45.5(2) . 1_655
O91 W24 K15 142.4(2) . 1_655
O89 W24 K15 76.54(18) . 1_655
O92 W24 K15 108.92(18) . 1_655
O76 W24 K15 54.32(18) . 1_655
O93 W24 K15 134.42(14) . 1_655
O90 W24 K28 80.4(3) . .
O91 W24 K28 135.8(3) . .
O89 W24 K28 129.4(2) . .
O92 W24 K28 43.2(2) . .
O76 W24 K28 46.2(2) . .
O93 W24 K28 92.98(18) . .
K15 W24 K28 68.03(13) 1_655 .
O94 W25 O95 102.5(3) . .
O94 W25 O96 100.5(3) . .
O95 W25 O96 92.8(3) . .
O94 W25 O92 99.4(3) . .
O95 W25 O92 94.2(3) . .
O96 W25 O92 156.9(3) . .
O94 W25 O70 93.7(3) . .
O95 W25 O70 163.7(3) . .
O96 W25 O70 82.6(2) . .
O92 W25 O70 84.6(2) . .
O94 W25 O93 173.8(3) . .
O95 W25 O93 80.5(2) . .
O96 W25 O93 84.6(2) . .
O92 W25 O93 74.8(2) . .
O70 W25 O93 83.5(2) . .
O94 W25 K17 44.5(2) . .
O95 W25 K17 146.1(2) . .
O96 W25 K17 87.8(2) . .
O92 W25 K17 98.43(19) . .
O70 W25 K17 49.63(18) . .
O93 W25 K17 133.12(14) . .
O94 W25 K28 78.5(3) . .
O95 W25 K28 138.0(2) . .
O96 W25 K28 128.8(2) . .
O92 W25 K28 45.4(2) . .
O70 W25 K28 46.9(2) . .
O93 W25 K28 95.63(19) . .
K17 W25 K28 55.54(15) . .
O97 W26 O98 102.3(3) . .
O97 W26 O96 100.5(3) . .
O98 W26 O96 94.4(3) . .
O97 W26 O99 99.4(3) . .
O98 W26 O99 92.3(2) . .
O96 W26 O99 157.1(3) . .
O97 W26 O71 94.6(3) . .
O98 W26 O71 162.9(3) . .
O96 W26 O71 84.9(2) . .
O99 W26 O71 82.2(2) . .
O97 W26 O100 173.1(2) . .
O98 W26 O100 80.0(2) . .
O96 W26 O100 85.7(2) . .
O99 W26 O100 73.9(2) . .
O71 W26 O100 82.9(2) . .
O97 W26 K15 83.5(2) . .
O98 W26 K15 32.66(19) . .
O96 W26 K15 124.3(2) . .
O99 W26 K15 69.25(17) . .
O71 W26 K15 150.61(16) . .
O100 W26 K15 95.54(14) . .
O101 W27 O102 102.6(3) . .
O101 W27 O84 100.0(3) . .
O102 W27 O84 94.3(3) . .
O101 W27 O99 99.2(3) . .
O102 W27 O99 93.0(3) . .
O84 W27 O99 157.5(3) . .
O101 W27 O81 93.5(3) . .
O102 W27 O81 163.9(3) . .
O84 W27 O81 82.7(3) . .
O99 W27 O81 84.3(3) . .
O101 W27 O100 173.0(3) . .
O102 W27 O100 80.1(2) . .
O84 W27 O100 86.1(2) . .
O99 W27 O100 74.2(2) . .
O81 W27 O100 83.9(2) . .
O101 W27 K7 46.6(2) . 2_567
O102 W27 K7 122.7(2) . 2_567
O84 W27 K7 58.63(18) . 2_567
O99 W27 K7 132.08(17) . 2_567
O81 W27 K7 69.09(18) . 2_567
O100 W27 K7 137.09(15) . 2_567
O101 W27 K12 28.7(2) . .
O102 W27 K12 77.5(2) . .
O84 W27 K12 115.68(19) . .
O99 W27 K12 86.71(17) . .
O81 W27 K12 118.10(17) . .
O100 W27 K12 149.57(15) . .
K7 W27 K12 73.09(5) 2_567 .
O103 W28 O104 102.0(3) . .
O103 W28 O105 101.4(3) . .
O104 W28 O105 88.3(3) . .
O103 W28 O106 99.7(3) . .
O104 W28 O106 90.6(3) . .
O105 W28 O106 158.7(3) . .
O103 W28 O107 99.5(3) . .
O104 W28 O107 158.6(3) . .
O105 W28 O107 87.8(2) . .
O106 W28 O107 85.5(3) . .
O103 W28 O108 171.1(3) . .
O104 W28 O108 85.0(2) . .
O105 W28 O108 84.3(2) . .
O106 W28 O108 74.4(2) . .
O107 W28 O108 73.7(2) . .
O109 W29 O110 101.3(3) . .
O109 W29 O111 102.6(3) . .
O110 W29 O111 90.1(3) . .
O109 W29 O107 99.3(3) . .
O110 W29 O107 89.4(3) . .
O111 W29 O107 157.8(3) . .
O109 W29 O112 100.2(3) . .
O110 W29 O112 158.5(3) . .
O111 W29 O112 87.0(3) . .
O107 W29 O112 85.4(3) . .
O109 W29 O108 170.8(3) . .
O110 W29 O108 85.4(2) . .
O111 W29 O108 83.5(2) . .
O107 W29 O108 74.3(2) . .
O112 W29 O108 73.1(2) . .
O113 W30 O115 101.8(3) . .
O113 W30 O114 101.0(3) . .
O115 W30 O114 90.1(3) . .
O113 W30 O112 99.7(3) . .
O115 W30 O112 89.7(3) . .
O114 W30 O112 158.9(2) . .
O113 W30 O106 98.5(3) . .
O115 W30 O106 159.7(2) . .
O114 W30 O106 87.5(3) . .
O112 W30 O106 85.3(3) . .
O113 W30 O108 171.0(3) . .
O115 W30 O108 85.0(2) . .
O114 W30 O108 84.8(2) . .
O112 W30 O108 74.2(2) . .
O106 W30 O108 74.7(2) . .
O113 W30 K16 49.6(2) . 1_655
O115 W30 K16 98.5(2) . 1_655
O114 W30 K16 51.39(18) . 1_655
O112 W30 K16 149.17(16) . 1_655
O106 W30 K16 95.80(19) . 1_655
O108 W30 K16 135.88(15) . 1_655
O113 W30 K13 39.2(2) . 1_655
O115 W30 K13 71.98(18) . 1_655
O114 W30 K13 125.00(19) . 1_655
O112 W30 K13 74.74(18) . 1_655
O106 W30 K13 125.14(17) . 1_655
O108 W30 K13 141.06(15) . 1_655
K16 W30 K13 79.65(6) 1_655 1_655
O116 W31 O117 102.1(3) . .
O116 W31 O118 102.4(3) . .
O117 W31 O118 92.9(3) . .
O116 W31 O119 96.6(3) . .
O117 W31 O119 93.2(3) . .
O118 W31 O119 158.3(3) . .
O116 W31 O114 95.9(3) . .
O117 W31 O114 162.0(3) . .
O118 W31 O114 83.0(2) . .
O119 W31 O114 84.7(3) . .
O116 W31 O120 171.0(3) . .
O117 W31 O120 78.8(3) . .
O118 W31 O120 86.4(2) . .
O119 W31 O120 74.4(2) . .
O114 W31 O120 83.5(2) . .
O116 W31 K16 46.0(2) . 1_655
O117 W31 K16 147.9(2) . 1_655
O118 W31 K16 91.85(17) . 1_655
O119 W31 K16 93.92(19) . 1_655
O114 W31 K16 50.06(17) . 1_655
O120 W31 K16 133.23(15) . 1_655
O116 W31 K30 91.0(3) . 1_655
O117 W31 K30 44.9(3) . 1_655
O118 W31 K30 52.7(3) . 1_655
O119 W31 K30 138.0(3) . 1_655
O114 W31 K30 135.6(3) . 1_655
O120 W31 K30 95.8(2) . 1_655
K16 W31 K30 119.74(16) 1_655 1_655
O121 W32 O122 100.8(3) . .
O121 W32 O123 101.6(3) . .
O122 W32 O123 95.4(3) . .
O121 W32 O119 98.4(3) . .
O122 W32 O119 92.5(3) . .
O123 W32 O119 156.6(3) . .
O121 W32 O104 96.2(3) . .
O122 W32 O104 162.9(3) . .
O123 W32 O104 82.3(3) . .
O119 W32 O104 83.7(3) . .
O121 W32 O120 173.4(3) . .
O122 W32 O120 80.0(2) . .
O123 W32 O120 84.7(2) . .
O119 W32 O120 75.0(2) . .
O104 W32 O120 83.0(2) . .
O124 W33 O125 102.5(3) . .
O124 W33 O123 102.2(3) . .
O125 W33 O123 92.9(3) . .
O124 W33 O126 99.1(3) . .
O125 W33 O126 93.1(3) . .
O123 W33 O126 156.1(3) . .
O124 W33 O105 95.6(3) . .
O125 W33 O105 161.9(3) . .
O123 W33 O105 82.1(2) . .
O126 W33 O105 85.1(2) . .
O124 W33 O127 173.1(3) . .
O125 W33 O127 79.4(2) . .
O123 W33 O127 84.2(2) . .
O126 W33 O127 74.1(2) . .
O105 W33 O127 82.8(2) . .
O128 W34 O129 101.2(3) . .
O128 W34 O130 99.2(3) . .
O129 W34 O130 96.1(3) . .
O128 W34 O126 98.3(3) . .
O129 W34 O126 93.1(3) . .
O130 W34 O126 158.3(2) . .
O128 W34 O110 94.4(3) . .
O129 W34 O110 164.3(3) . .
O130 W34 O110 83.9(2) . .
O126 W34 O110 82.0(3) . .
O128 W34 O127 172.7(3) . .
O129 W34 O127 81.4(2) . .
O130 W34 O127 87.3(2) . .
O126 W34 O127 74.7(2) . .
O110 W34 O127 82.9(2) . .
O128 W34 K4 54.2(2) . 2_666
O129 W34 K4 134.9(2) . 2_666
O130 W34 K4 122.55(17) . 2_666
O126 W34 K4 59.99(19) . 2_666
O110 W34 K4 54.43(18) . 2_666
O127 W34 K4 119.36(15) . 2_666
O128 W34 K2 46.6(2) . 2_576
O129 W34 K2 113.75(19) . 2_576
O130 W34 K2 54.15(17) . 2_576
O126 W34 K2 137.62(19) . 2_576
O110 W34 K2 79.00(18) . 2_576
O127 W34 K2 138.62(15) . 2_576
K4 W34 K2 78.20(5) 2_666 2_576
O128 W34 K13 40.0(2) . .
O129 W34 K13 61.5(2) . .
O130 W34 K13 107.25(17) . .
O126 W34 K13 94.46(19) . .
O110 W34 K13 133.52(18) . .
O127 W34 K13 140.94(14) . .
K4 W34 K13 83.62(5) 2_666 .
K2 W34 K13 72.99(5) 2_576 .
O131 W35 O132 100.6(3) . .
O131 W35 O133 100.2(3) . .
O132 W35 O133 94.3(3) . .
O131 W35 O130 99.4(3) . .
O132 W35 O130 91.3(3) . .
O133 W35 O130 158.2(2) . .
O131 W35 O111 97.0(3) . .
O132 W35 O111 162.1(3) . .
O133 W35 O111 85.6(2) . .
O130 W35 O111 82.6(2) . .
O131 W35 O134 175.3(3) . .
O132 W35 O134 79.7(2) . .
O133 W35 O134 75.1(2) . .
O130 W35 O134 85.2(2) . .
O111 W35 O134 83.0(2) . .
O131 W35 K2 50.6(2) . 2_576
O132 W35 K2 110.9(2) . 2_576
O133 W35 K2 143.35(17) . 2_576
O130 W35 K2 50.89(16) . 2_576
O111 W35 K2 78.17(18) . 2_576
O134 W35 K2 133.79(14) . 2_576
O135 W36 O136 101.2(3) . .
O135 W36 O118 102.5(3) . .
O136 W36 O118 95.3(3) . .
O135 W36 O133 97.2(3) . .
O136 W36 O133 93.0(2) . .
O118 W36 O133 156.7(3) . .
O135 W36 O115 96.8(3) . .
O136 W36 O115 161.8(3) . .
O118 W36 O115 82.7(3) . .
O133 W36 O115 82.7(3) . .
O135 W36 O134 171.5(3) . .
O136 W36 O134 80.0(2) . .
O118 W36 O134 85.8(2) . .
O133 W36 O134 74.3(2) . .
O115 W36 O134 81.8(2) . .
O135 W36 K22 47.5(2) . 1_655
O136 W36 K22 55.0(2) . 1_655
O118 W36 K22 113.6(2) . 1_655
O133 W36 K22 88.9(2) . 1_655
O115 W36 K22 142.0(2) . 1_655
O134 W36 K22 131.24(18) . 1_655
O135 W36 K30 90.6(3) . 1_655
O136 W36 K30 46.5(3) . 1_655
O118 W36 K30 53.4(3) . 1_655
O133 W36 K30 139.4(3) . 1_655
O115 W36 K30 135.9(3) . 1_655
O134 W36 K30 96.3(2) . 1_655
K22 W36 K30 67.6(3) 1_655 1_655
O32 Si1 O25 111.0(3) . .
O32 Si1 O18 110.4(3) . .
O25 Si1 O18 110.6(3) . .
O32 Si1 O6 108.8(3) . .
O25 Si1 O6 107.4(3) . .
O18 Si1 O6 108.6(3) . .
O52 Si2 O59 109.5(3) . .
O52 Si2 O66 110.4(3) . .
O59 Si2 O66 110.8(3) . .
O52 Si2 O40 109.1(3) . .
O59 Si2 O40 108.0(3) . .
O66 Si2 O40 109.0(3) . .
O93 Si3 O100 110.0(3) . .
O93 Si3 O86 111.5(3) . .
O100 Si3 O86 110.2(3) . .
O93 Si3 O74 108.0(3) . .
O100 Si3 O74 107.9(3) . .
O86 Si3 O74 109.2(3) . .
O127 Si4 O134 110.2(3) . .
O127 Si4 O120 109.5(3) . .
O134 Si4 O120 110.5(3) . .
O127 Si4 O108 108.9(3) . .
O134 Si4 O108 108.4(3) . .
O120 Si4 O108 109.3(3) . .
O138 Ni1 O137 84.0(2) . .
O138 Ni1 O34 93.5(2) . .
O137 Ni1 O34 174.8(2) . .
O138 Ni1 O30 174.3(2) . .
O137 Ni1 O30 93.4(2) . .
O34 Ni1 O30 88.7(2) . .
O138 Ni1 O139 97.0(2) . .
O137 Ni1 O139 92.5(2) . .
O34 Ni1 O139 92.3(2) . .
O30 Ni1 O139 88.2(2) . .
O138 Ni1 O32 98.3(2) . .
O137 Ni1 O32 98.2(2) . .
O34 Ni1 O32 77.6(2) . .
O30 Ni1 O32 77.0(2) . .
O139 Ni1 O32 162.1(2) . .
O138 Ni1 Ni4 44.87(15) . .
O137 Ni1 Ni4 45.10(16) . .
O34 Ni1 Ni4 134.44(17) . .
O30 Ni1 Ni4 134.73(18) . .
O139 Ni1 Ni4 78.67(18) . .
O32 Ni1 Ni4 118.93(16) . .
O138 Ni1 K18 141.62(16) . .
O137 Ni1 K18 93.98(16) . .
O34 Ni1 K18 90.80(17) . .
O30 Ni1 K18 43.50(17) . .
O139 Ni1 K18 44.67(18) . .
O32 Ni1 K18 119.83(15) . .
Ni4 Ni1 K18 110.98(6) . .
O140 Ni2 O137 83.5(2) . .
O140 Ni2 O27 175.3(2) . .
O137 Ni2 O27 93.6(2) . .
O140 Ni2 O141 94.6(2) . .
O137 Ni2 O141 94.7(2) . .
O27 Ni2 O141 89.4(2) . .
O140 Ni2 O23 93.2(2) . .
O137 Ni2 O23 175.5(2) . .
O27 Ni2 O23 89.5(2) . .
O141 Ni2 O23 88.6(2) . .
O140 Ni2 O25 99.1(2) . .
O137 Ni2 O25 99.8(2) . .
O27 Ni2 O25 77.6(2) . .
O141 Ni2 O25 161.0(2) . .
O23 Ni2 O25 77.7(2) . .
O140 Ni2 Ni4 44.37(16) . .
O137 Ni2 Ni4 44.57(16) . .
O27 Ni2 Ni4 134.43(18) . .
O141 Ni2 Ni4 79.39(17) . .
O23 Ni2 Ni4 133.56(16) . .
O25 Ni2 Ni4 119.58(14) . .
O140 Ni2 K22 107.7(2) . .
O137 Ni2 K22 134.95(19) . .
O27 Ni2 K22 77.0(2) . .
O141 Ni2 K22 42.2(2) . .
O23 Ni2 K22 49.01(19) . .
O25 Ni2 K22 120.18(18) . .
Ni4 Ni2 K22 116.92(11) . .
O138 Ni3 O140 83.8(2) . .
O138 Ni3 O20 175.5(2) . .
O140 Ni3 O20 94.4(2) . .
O138 Ni3 O15 93.4(2) . .
O140 Ni3 O15 175.9(2) . .
O20 Ni3 O15 88.2(2) . .
O138 Ni3 O142 94.0(2) . .
O140 Ni3 O142 93.8(2) . .
O20 Ni3 O142 90.2(2) . .
O15 Ni3 O142 89.4(2) . .
O138 Ni3 O18 99.3(2) . .
O140 Ni3 O18 99.9(2) . .
O20 Ni3 O18 76.9(2) . .
O15 Ni3 O18 77.5(2) . .
O142 Ni3 O18 161.8(2) . .
O138 Ni3 Ni4 44.67(15) . .
O140 Ni3 Ni4 44.71(16) . .
O20 Ni3 Ni4 135.23(18) . .
O15 Ni3 Ni4 133.92(18) . .
O142 Ni3 Ni4 78.01(17) . .
O18 Ni3 Ni4 120.23(14) . .
O138 Ni3 K20 131.87(19) . .
O140 Ni3 K20 126.2(2) . .
O20 Ni3 K20 52.32(19) . .
O15 Ni3 K20 57.9(2) . .
O142 Ni3 K20 52.6(2) . .
O18 Ni3 K20 109.22(17) . .
Ni4 Ni3 K20 130.46(11) . .
O143 Ni4 O144 87.5(3) . .
O143 Ni4 O145 83.9(3) . .
O144 Ni4 O145 89.5(3) . .
O143 Ni4 O138 96.2(2) . .
O144 Ni4 O138 174.5(2) . .
O145 Ni4 O138 95.0(2) . .
O143 Ni4 O140 176.3(2) . .
O144 Ni4 O140 95.0(2) . .
O145 Ni4 O140 98.9(2) . .
O138 Ni4 O140 81.1(2) . .
O143 Ni4 O137 96.3(2) . .
O144 Ni4 O137 94.5(2) . .
O145 Ni4 O137 176.0(2) . .
O138 Ni4 O137 81.0(2) . .
O140 Ni4 O137 80.7(2) . .
O143 Ni4 Ni1 81.40(19) . .
O144 Ni4 Ni1 133.90(19) . .
O145 Ni4 Ni1 132.9(2) . .
O138 Ni4 Ni1 43.29(15) . .
O140 Ni4 Ni1 94.88(16) . .
O137 Ni4 Ni1 43.36(16) . .
O143 Ni4 Ni3 135.24(19) . .
O144 Ni4 Ni3 134.7(2) . .
O145 Ni4 Ni3 82.69(17) . .
O138 Ni4 Ni3 43.14(16) . .
O140 Ni4 Ni3 43.30(15) . .
O137 Ni4 Ni3 94.40(15) . .
Ni1 Ni4 Ni3 77.23(4) . .
O143 Ni4 Ni2 135.25(19) . .
O144 Ni4 Ni2 80.20(19) . .
O145 Ni4 Ni2 138.18(19) . .
O138 Ni4 Ni2 94.29(16) . .
O140 Ni4 Ni2 42.89(14) . .
O137 Ni4 Ni2 42.94(16) . .
Ni1 Ni4 Ni2 77.08(4) . .
Ni3 Ni4 Ni2 76.74(4) . .
O143 Ni4 K3 60.22(19) . .
O144 Ni4 K3 44.46(19) . .
O145 Ni4 K3 54.87(18) . .
O138 Ni4 K3 141.07(16) . .
O140 Ni4 K3 123.44(16) . .
O137 Ni4 K3 128.62(15) . .
Ni1 Ni4 K3 140.88(5) . .
Ni3 Ni4 K3 135.32(5) . .
Ni2 Ni4 K3 124.47(5) . .
O146 Ni5 O147 83.1(2) . .
O146 Ni5 O64 175.5(2) . .
O147 Ni5 O64 93.5(2) . .
O146 Ni5 O148 92.9(2) . .
O147 Ni5 O148 96.3(2) . .
O64 Ni5 O148 90.4(2) . .
O146 Ni5 O68 94.4(2) . .
O147 Ni5 O68 175.4(2) . .
O64 Ni5 O68 88.9(2) . .
O148 Ni5 O68 87.6(2) . .
O146 Ni5 O66 100.0(2) . .
O147 Ni5 O66 98.7(2) . .
O64 Ni5 O66 77.6(2) . .
O148 Ni5 O66 161.2(2) . .
O68 Ni5 O66 77.9(2) . .
O146 Ni5 Ni8 44.10(15) . .
O147 Ni5 Ni8 44.76(16) . .
O64 Ni5 Ni8 133.88(16) . .
O148 Ni5 Ni8 78.74(18) . .
O68 Ni5 Ni8 134.37(18) . .
O66 Ni5 Ni8 119.95(16) . .
O146 Ni5 K8 115.22(16) . .
O147 Ni5 K8 136.86(17) . .
O64 Ni5 K8 69.33(18) . .
O148 Ni5 K8 46.97(17) . .
O68 Ni5 K8 47.73(17) . .
O66 Ni5 K8 114.55(16) . .
Ni8 Ni5 K8 123.87(5) . .
O149 Ni6 O147 83.9(2) . .
O149 Ni6 O150 91.0(2) . .
O147 Ni6 O150 96.2(3) . .
O149 Ni6 O57 96.3(3) . .
O147 Ni6 O57 175.5(2) . .
O150 Ni6 O57 88.2(3) . .
O149 Ni6 O61 175.9(3) . .
O147 Ni6 O61 93.1(3) . .
O150 Ni6 O61 92.1(3) . .
O57 Ni6 O61 86.5(3) . .
O149 Ni6 O59 100.4(2) . .
O147 Ni6 O59 99.0(2) . .
O150 Ni6 O59 161.8(2) . .
O57 Ni6 O59 76.6(2) . .
O61 Ni6 O59 77.2(2) . .
O149 Ni6 Ni8 44.60(16) . .
O147 Ni6 Ni8 44.57(16) . .
O150 Ni6 Ni8 78.13(18) . .
O57 Ni6 Ni8 137.25(19) . .
O61 Ni6 Ni8 133.7(2) . .
O59 Ni6 Ni8 119.87(15) . .
O149 Ni6 K9 131.96(18) . .
O147 Ni6 K9 122.51(16) . .
O150 Ni6 K9 50.48(18) . .
O57 Ni6 K9 60.51(18) . .
O61 Ni6 K9 52.1(2) . .
O59 Ni6 K9 112.15(15) . .
Ni8 Ni6 K9 127.53(5) . .
O146 Ni7 O149 83.5(2) . .
O146 Ni7 O151 96.2(2) . .
O149 Ni7 O151 94.3(2) . .
O146 Ni7 O49 93.3(2) . .
O149 Ni7 O49 174.8(3) . .
O151 Ni7 O49 90.2(2) . .
O146 Ni7 O54 174.6(2) . .
O149 Ni7 O54 93.5(2) . .
O151 Ni7 O54 88.5(3) . .
O49 Ni7 O54 89.3(3) . .
O146 Ni7 O52 98.5(2) . .
O149 Ni7 O52 98.5(2) . .
O151 Ni7 O52 161.5(2) . .
O49 Ni7 O52 77.8(2) . .
O54 Ni7 O52 77.4(2) . .
O146 Ni7 Ni8 44.22(15) . .
O149 Ni7 Ni8 44.91(16) . .
O151 Ni7 Ni8 79.88(18) . .
O49 Ni7 Ni8 133.77(18) . .
O54 Ni7 Ni8 134.80(19) . .
O52 Ni7 Ni8 118.63(15) . .
O153 Ni8 O152 86.3(3) . .
O153 Ni8 O146 95.1(2) . .
O152 Ni8 O146 176.2(2) . .
O153 Ni8 O154 89.3(3) . .
O152 Ni8 O154 85.8(3) . .
O146 Ni8 O154 97.7(2) . .
O153 Ni8 O147 174.8(2) . .
O152 Ni8 O147 97.2(2) . .
O146 Ni8 O147 81.1(2) . .
O154 Ni8 O147 94.8(3) . .
O153 Ni8 O149 95.4(2) . .
O152 Ni8 O149 95.1(2) . .
O146 Ni8 O149 81.3(2) . .
O154 Ni8 O149 175.2(3) . .
O147 Ni8 O149 80.5(2) . .
O153 Ni8 Ni7 80.42(18) . .
O152 Ni8 Ni7 133.85(19) . .
O146 Ni8 Ni7 43.29(15) . .
O154 Ni8 Ni7 137.42(18) . .
O147 Ni8 Ni7 94.36(16) . .
O149 Ni8 Ni7 43.38(15) . .
O153 Ni8 Ni5 134.34(19) . .
O152 Ni8 Ni5 136.69(19) . .
O146 Ni8 Ni5 43.15(15) . .
O154 Ni8 Ni5 81.37(18) . .
O147 Ni8 Ni5 43.58(16) . .
O149 Ni8 Ni5 94.82(17) . .
Ni7 Ni8 Ni5 77.16(4) . .
O153 Ni8 Ni6 134.5(2) . .
O152 Ni8 Ni6 82.29(17) . .
O146 Ni8 Ni6 94.26(15) . .
O154 Ni8 Ni6 133.16(19) . .
O147 Ni8 Ni6 42.84(17) . .
O149 Ni8 Ni6 42.61(15) . .
Ni7 Ni8 Ni6 76.55(4) . .
Ni5 Ni8 Ni6 77.09(4) . .
O153 Ni8 K1 49.27(18) . .
O152 Ni8 K1 51.71(17) . .
O146 Ni8 K1 131.55(15) . .
O154 Ni8 K1 57.49(18) . .
O147 Ni8 K1 135.91(16) . .
O149 Ni8 K1 126.50(17) . .
Ni7 Ni8 K1 129.55(5) . .
Ni5 Ni8 K1 138.60(5) . .
Ni6 Ni8 K1 133.71(5) . .
O153 Ni8 K29 124.8(3) . .
O152 Ni8 K29 56.5(3) . .
O146 Ni8 K29 124.8(3) . .
O154 Ni8 K29 52.7(3) . .
O147 Ni8 K29 60.4(3) . .
O149 Ni8 K29 124.2(3) . .
Ni7 Ni8 K29 154.8(3) . .
Ni5 Ni8 K29 83.4(3) . .
Ni6 Ni8 K29 83.6(2) . .
K1 Ni8 K29 75.6(3) . .
O155 Ni9 O156 83.9(2) . .
O155 Ni9 O157 93.2(3) . .
O156 Ni9 O157 93.3(2) . .
O155 Ni9 O91 93.6(3) . .
O156 Ni9 O91 175.4(3) . .
O157 Ni9 O91 90.7(2) . .
O155 Ni9 O95 176.1(3) . .
O156 Ni9 O95 94.2(3) . .
O157 Ni9 O95 90.3(3) . .
O91 Ni9 O95 88.0(3) . .
O155 Ni9 O93 100.0(2) . .
O156 Ni9 O93 99.2(2) . .
O157 Ni9 O93 162.6(2) . .
O91 Ni9 O93 77.3(2) . .
O95 Ni9 O93 76.9(2) . .
O155 Ni9 Ni12 44.49(18) . .
O156 Ni9 Ni12 44.66(17) . .
O157 Ni9 Ni12 77.74(17) . .
O91 Ni9 Ni12 134.5(2) . .
O95 Ni9 Ni12 135.09(19) . .
O93 Ni9 Ni12 119.67(14) . .
O158 Ni10 O159 95.2(3) . .
O158 Ni10 O155 83.4(2) . .
O159 Ni10 O155 94.2(2) . .
O158 Ni10 O88 175.2(3) . .
O159 Ni10 O88 88.3(3) . .
O155 Ni10 O88 93.1(3) . .
O158 Ni10 O83 93.4(3) . .
O159 Ni10 O83 89.3(2) . .
O155 Ni10 O83 175.4(3) . .
O88 Ni10 O83 90.0(3) . .
O158 Ni10 O86 98.9(2) . .
O159 Ni10 O86 161.4(2) . .
O155 Ni10 O86 99.4(2) . .
O88 Ni10 O86 78.4(2) . .
O83 Ni10 O86 77.9(2) . .
O158 Ni10 Ni12 44.30(17) . .
O159 Ni10 Ni12 79.48(18) . .
O155 Ni10 Ni12 44.45(17) . .
O88 Ni10 Ni12 133.65(18) . .
O83 Ni10 Ni12 133.76(18) . .
O86 Ni10 Ni12 119.14(15) . .
O158 Ni10 K27 132.2(2) . .
O159 Ni10 K27 64.1(2) . .
O155 Ni10 K27 58.0(3) . .
O88 Ni10 K27 46.9(2) . .
O83 Ni10 K27 126.4(3) . .
O86 Ni10 K27 113.2(2) . .
Ni12 Ni10 K27 88.36(18) . .
O158 Ni11 O156 84.6(2) . .
O158 Ni11 O160 94.5(2) . .
O156 Ni11 O160 96.2(2) . .
O158 Ni11 O102 93.4(3) . .
O156 Ni11 O102 175.2(3) . .
O160 Ni11 O102 88.3(2) . .
O158 Ni11 O98 175.4(2) . .
O156 Ni11 O98 92.7(2) . .
O160 Ni11 O98 89.5(2) . .
O102 Ni11 O98 89.1(3) . .
O158 Ni11 O100 99.3(2) . .
O156 Ni11 O100 98.7(2) . .
O160 Ni11 O100 160.5(2) . .
O102 Ni11 O100 77.3(2) . .
O98 Ni11 O100 77.4(2) . .
O158 Ni11 Ni12 45.00(17) . .
O156 Ni11 Ni12 45.28(17) . .
O160 Ni11 Ni12 79.70(17) . .
O102 Ni11 Ni12 134.54(18) . .
O98 Ni11 Ni12 133.95(17) . .
O100 Ni11 Ni12 119.74(15) . .
O158 Ni11 K15 135.20(18) . .
O156 Ni11 K15 119.68(18) . .
O160 Ni11 K15 49.27(17) . .
O102 Ni11 K15 64.7(2) . .
O98 Ni11 K15 49.42(17) . .
O100 Ni11 K15 111.85(16) . .
Ni12 Ni11 K15 127.49(5) . .
O162 Ni12 O161 88.5(3) . .
O162 Ni12 O163 88.1(3) . .
O161 Ni12 O163 86.7(2) . .
O162 Ni12 O158 97.0(3) . .
O161 Ni12 O158 174.6(3) . .
O163 Ni12 O158 93.0(2) . .
O162 Ni12 O155 92.5(3) . .
O161 Ni12 O155 99.1(2) . .
O163 Ni12 O155 174.2(2) . .
O158 Ni12 O155 81.3(2) . .
O162 Ni12 O156 173.3(3) . .
O161 Ni12 O156 93.3(2) . .
O163 Ni12 O156 98.4(3) . .
O158 Ni12 O156 81.3(2) . .
O155 Ni12 O156 80.9(2) . .
O162 Ni12 Ni11 137.41(19) . .
O161 Ni12 Ni11 131.3(2) . .
O163 Ni12 Ni11 81.02(19) . .
O158 Ni12 Ni11 43.34(18) . .
O155 Ni12 Ni11 94.75(17) . .
O156 Ni12 Ni11 43.36(16) . .
O162 Ni12 Ni9 131.1(2) . .
O161 Ni12 Ni9 82.42(17) . .
O163 Ni12 Ni9 138.62(19) . .
O158 Ni12 Ni9 94.33(17) . .
O155 Ni12 Ni9 42.79(16) . .
O156 Ni12 Ni9 43.04(16) . .
Ni11 Ni12 Ni9 76.86(4) . .
O162 Ni12 Ni10 80.06(19) . .
O161 Ni12 Ni10 139.47(19) . .
O163 Ni12 Ni10 131.07(18) . .
O158 Ni12 Ni10 42.88(18) . .
O155 Ni12 Ni10 43.58(16) . .
O156 Ni12 Ni10 94.47(16) . .
Ni11 Ni12 Ni10 76.82(4) . .
Ni9 Ni12 Ni10 76.69(4) . .
O162 Ni12 K1 45.61(19) . .
O161 Ni12 K1 56.98(18) . .
O163 Ni12 K1 57.60(19) . .
O158 Ni12 K1 127.07(17) . .
O155 Ni12 K1 126.14(18) . .
O156 Ni12 K1 139.95(17) . .
Ni11 Ni12 K1 138.32(5) . .
Ni9 Ni12 K1 137.58(5) . .
Ni10 Ni12 K1 125.58(5) . .
O164 Ni13 O165 83.4(2) . .
O164 Ni13 O117 94.3(2) . .
O165 Ni13 O117 175.4(2) . .
O164 Ni13 O122 176.0(3) . .
O165 Ni13 O122 93.6(3) . .
O117 Ni13 O122 88.5(3) . .
O164 Ni13 O166 91.5(2) . .
O165 Ni13 O166 94.5(2) . .
O117 Ni13 O166 89.6(3) . .
O122 Ni13 O166 91.4(3) . .
O164 Ni13 O120 100.2(2) . .
O165 Ni13 O120 98.6(2) . .
O117 Ni13 O120 77.9(2) . .
O122 Ni13 O120 77.6(2) . .
O166 Ni13 O120 163.4(2) . .
O164 Ni13 Ni16 43.82(16) . .
O165 Ni13 Ni16 44.62(18) . .
O117 Ni13 Ni16 134.66(19) . .
O122 Ni13 Ni16 134.41(19) . .
O166 Ni13 Ni16 77.64(18) . .
O120 Ni13 Ni16 118.98(16) . .
O164 Ni13 Ni18 135.2(2) . .
O165 Ni13 Ni18 101.2(2) . .
O117 Ni13 Ni18 83.3(2) . .
O122 Ni13 Ni18 48.0(2) . .
O166 Ni13 Ni18 43.9(2) . .
O120 Ni13 Ni18 122.6(2) . .
Ni16 Ni13 Ni18 112.77(13) . .
O164 Ni13 K30 47.1(3) . 1_655
O165 Ni13 K30 128.8(3) . 1_655
O117 Ni13 K30 50.0(3) . 1_655
O122 Ni13 K30 136.4(3) . 1_655
O166 Ni13 K30 77.6(3) . 1_655
O120 Ni13 K30 101.8(2) . 1_655
Ni16 Ni13 K30 84.7(2) . 1_655
Ni18 Ni13 K30 106.1(3) . 1_655
O165 Ni14 O167 83.6(2) . .
O165 Ni14 O125 94.1(3) . .
O167 Ni14 O125 174.1(2) . .
O165 Ni14 O129 174.7(2) . .
O167 Ni14 O129 93.1(2) . .
O125 Ni14 O129 88.7(2) . .
O165 Ni14 O168 96.8(2) . .
O167 Ni14 O168 93.2(2) . .
O125 Ni14 O168 92.4(2) . .
O129 Ni14 O168 87.6(2) . .
O165 Ni14 O127 98.4(2) . .
O167 Ni14 O127 97.4(2) . .
O125 Ni14 O127 77.5(2) . .
O129 Ni14 O127 77.8(2) . .
O168 Ni14 O127 162.3(2) . .
O165 Ni14 Ni16 44.99(18) . .
O167 Ni14 Ni16 44.62(16) . .
O125 Ni14 Ni16 135.44(18) . .
O129 Ni14 Ni16 133.70(18) . .
O168 Ni14 Ni16 78.97(17) . .
O127 Ni14 Ni16 118.41(16) . .
O165 Ni14 K16 106.64(18) . .
O167 Ni14 K16 139.82(17) . .
O125 Ni14 K16 46.04(17) . .
O129 Ni14 K16 78.55(18) . .
O168 Ni14 K16 47.65(18) . .
O127 Ni14 K16 118.47(17) . .
Ni16 Ni14 K16 119.01(5) . .
O167 Ni15 O164 82.7(2) . .
O167 Ni15 O169 95.9(2) . .
O164 Ni15 O169 94.1(2) . .
O167 Ni15 O132 93.0(2) . .
O164 Ni15 O132 174.9(3) . .
O169 Ni15 O132 89.0(3) . .
O167 Ni15 O136 174.9(2) . .
O164 Ni15 O136 93.8(2) . .
O169 Ni15 O136 87.9(3) . .
O132 Ni15 O136 90.4(2) . .
O167 Ni15 O134 98.2(2) . .
O164 Ni15 O134 99.2(2) . .
O169 Ni15 O134 161.7(2) . .
O132 Ni15 O134 78.7(2) . .
O136 Ni15 O134 78.7(2) . .
O167 Ni15 Ni16 44.30(16) . .
O164 Ni15 Ni16 43.92(16) . .
O169 Ni15 Ni16 79.64(18) . .
O132 Ni15 Ni16 133.11(17) . .
O136 Ni15 Ni16 133.83(16) . .
O134 Ni15 Ni16 118.62(15) . .
O167 Ni15 K24 134.6(2) . 1_655
O164 Ni15 K24 111.0(2) . 1_655
O169 Ni15 K24 42.1(2) . 1_655
O132 Ni15 K24 74.0(2) . 1_655
O136 Ni15 K24 50.2(2) . 1_655
O134 Ni15 K24 120.4(2) . 1_655
Ni16 Ni15 K24 118.77(14) . 1_655
O167 Ni15 K30 127.6(2) . 1_655
O164 Ni15 K30 46.3(3) . 1_655
O169 Ni15 K30 79.6(3) . 1_655
O132 Ni15 K30 138.6(3) . 1_655
O136 Ni15 K30 49.9(2) . 1_655
O134 Ni15 K30 100.6(2) . 1_655
Ni16 Ni15 K30 84.06(18) . 1_655
K24 Ni15 K30 71.0(3) 1_655 1_655
O170 Ni16 O171 87.3(3) . .
O170 Ni16 O172 87.5(3) . .
O171 Ni16 O172 86.1(2) . .
O170 Ni16 O164 95.4(3) . .
O171 Ni16 O164 95.4(2) . .
O172 Ni16 O164 176.7(3) . .
O170 Ni16 O167 94.5(2) . .
O171 Ni16 O167 176.3(2) . .
O172 Ni16 O167 97.1(2) . .
O164 Ni16 O167 81.3(2) . .
O170 Ni16 O165 174.7(2) . .
O171 Ni16 O165 97.1(3) . .
O172 Ni16 O165 95.6(2) . .
O164 Ni16 O165 81.3(2) . .
O167 Ni16 O165 81.0(2) . .
O170 Ni16 Ni14 133.67(19) . .
O171 Ni16 Ni14 136.0(2) . .
O172 Ni16 Ni14 81.43(17) . .
O164 Ni16 Ni14 95.49(18) . .
O167 Ni16 Ni14 43.45(17) . .
O165 Ni16 Ni14 43.21(17) . .
O170 Ni16 Ni15 79.92(18) . .
O171 Ni16 Ni15 134.33(19) . .
O172 Ni16 Ni15 136.16(17) . .
O164 Ni16 Ni15 43.49(16) . .
O167 Ni16 Ni15 43.23(16) . .
O165 Ni16 Ni15 94.92(16) . .
Ni14 Ni16 Ni15 77.76(4) . .
O170 Ni16 Ni13 135.1(2) . .
O171 Ni16 Ni13 82.46(18) . .
O172 Ni16 Ni13 134.72(18) . .
O164 Ni16 Ni13 42.90(17) . .
O167 Ni16 Ni13 94.03(16) . .
O165 Ni16 Ni13 43.31(17) . .
Ni14 Ni16 Ni13 77.15(4) . .
Ni15 Ni16 Ni13 76.74(4) . .
O170 Ni16 K3 47.50(18) . .
O171 Ni16 K3 53.94(18) . .
O172 Ni16 K3 56.90(18) . .
O164 Ni16 K3 126.28(18) . .
O167 Ni16 K3 129.40(16) . .
O165 Ni16 K3 137.71(17) . .
Ni14 Ni16 K3 137.89(5) . .
Ni15 Ni16 K3 127.33(6) . .
Ni13 Ni16 K3 135.88(5) . .
O2W Ni17 O1W 176.3(3) . .
O2W Ni17 O4W 90.2(3) . .
O1W Ni17 O4W 88.9(3) . .
O2W Ni17 O5W 89.6(3) . .
O1W Ni17 O5W 91.5(3) . .
O4W Ni17 O5W 178.1(3) . .
O2W Ni17 O3W 89.7(3) . .
O1W Ni17 O3W 93.9(3) . .
O4W Ni17 O3W 93.9(3) . .
O5W Ni17 O3W 84.2(3) . .
O2W Ni17 O6W 90.3(3) . .
O1W Ni17 O6W 86.1(3) . .
O4W Ni17 O6W 86.5(2) . .
O5W Ni17 O6W 95.3(3) . .
O3W Ni17 O6W 179.5(3) . .
O2W Ni17 K10 67.6(2) . 1_645
O1W Ni17 K10 109.3(2) . 1_645
O4W Ni17 K10 48.22(19) . 1_645
O5W Ni17 K10 133.3(2) . 1_645
O3W Ni17 K10 132.95(18) . 1_645
O6W Ni17 K10 47.47(18) . 1_645
O2W Ni17 K4 65.8(2) . .
O1W Ni17 K4 117.3(2) . .
O4W Ni17 K4 130.31(17) . .
O5W Ni17 K4 48.01(19) . .
O3W Ni17 K4 46.44(18) . .
O6W Ni17 K4 133.20(18) . .
K10 Ni17 K4 133.36(6) 1_645 .
O2W Ni17 K26 130.0(2) . 1_645
O1W Ni17 K26 51.1(2) . 1_645
O4W Ni17 K26 48.8(2) . 1_645
O5W Ni17 K26 130.4(3) . 1_645
O3W Ni17 K26 69.8(2) . 1_645
O6W Ni17 K26 110.5(2) . 1_645
K10 Ni17 K26 93.35(15) 1_645 1_645
K4 Ni17 K26 115.72(14) . 1_645
O166 Ni18 O18W 84.9(4) . .
O166 Ni18 O20W 103.8(8) . .
O18W Ni18 O20W 166.3(9) . .
O166 Ni18 O19W 165.4(12) . .
O18W Ni18 O19W 88.7(12) . .
O20W Ni18 O19W 85.1(13) . .
O166 Ni18 O122 87.6(3) . .
O18W Ni18 O122 103.4(4) . .
O20W Ni18 O122 87.7(8) . .
O19W Ni18 O122 81.1(13) . .
O166 Ni18 Ni13 44.1(2) . .
O18W Ni18 Ni13 90.8(3) . .
O20W Ni18 Ni13 102.8(8) . .
O19W Ni18 Ni13 123.1(12) . .
O122 Ni18 Ni13 44.0(2) . .
O51W Ni19 O51W 179.998(6) 2_576 .
O51W Ni19 O58W 89.4(7) 2_576 2_576
O51W Ni19 O58W 90.6(7) . 2_576
O51W Ni19 O58W 90.6(7) 2_576 .
O51W Ni19 O58W 89.4(7) . .
O58W Ni19 O58W 179.998(2) 2_576 .
O51W Ni19 O52W 90.6(7) 2_576 2_576
O51W Ni19 O52W 89.4(7) . 2_576
O58W Ni19 O52W 79.4(6) 2_576 2_576
O58W Ni19 O52W 100.6(6) . 2_576
O51W Ni19 O52W 89.4(7) 2_576 .
O51W Ni19 O52W 90.6(7) . .
O58W Ni19 O52W 100.6(6) 2_576 .
O58W Ni19 O52W 79.4(6) . .
O52W Ni19 O52W 179.999(5) 2_576 .
W1 O1 K26 142.7(4) . .
W1 O1 K18 104.3(3) . 1_455
K26 O1 K18 111.1(3) . 1_455
W1 O2 W6 147.9(3) . .
W1 O2 K2 105.1(2) . .
W6 O2 K2 104.6(2) . .
W1 O2 K18 94.7(2) . 1_455
W6 O2 K18 96.3(2) . 1_455
K2 O2 K18 91.58(17) . 1_455
W1 O3 W5 149.2(3) . .
W1 O3 K5 103.2(2) . .
W5 O3 K5 106.6(2) . .
W1 O4 W3 118.9(3) . .
W1 O4 K5 101.5(2) . .
W3 O4 K5 101.8(2) . .
W1 O5 W2 119.2(3) . .
W1 O5 K2 100.0(2) . .
W2 O5 K2 101.4(2) . .
Si1 O6 W1 123.5(3) . .
Si1 O6 W3 122.6(3) . .
W1 O6 W3 93.20(18) . .
Si1 O6 W2 123.5(3) . .
W1 O6 W2 93.19(18) . .
W3 O6 W2 92.23(19) . .
W2 O7 Na1 141.7(3) . 1_465
W2 O7 K4 132.3(3) . 1_465
Na1 O7 K4 83.78(19) 1_465 1_465
W2 O8 W8 147.2(3) . .
W2 O8 K11 105.4(2) . .
W8 O8 K11 104.6(2) . .
W2 O9 W7 147.5(3) . .
W2 O9 K2 107.2(2) . .
W7 O9 K2 103.2(2) . .
W2 O9 K13 100.9(2) . 2_576
W7 O9 K13 88.22(18) . 2_576
K2 O9 K13 93.85(16) . 2_576
W2 O10 W3 120.1(3) . .
W2 O10 K11 102.2(2) . .
W3 O10 K11 98.0(2) . .
W3 O11 K10 141.8(3) . .
W3 O12 W9 147.7(3) . .
W3 O12 K11 106.0(2) . .
W9 O12 K11 105.1(2) . .
W3 O13 W4 148.7(3) . .
W3 O13 K5 102.6(2) . .
W4 O13 K5 106.9(2) . .
W4 O14 K31 166.6(6) . 2_577
W4 O14 K9 96.1(3) . .
K31 O14 K9 97.0(5) 2_577 .
W4 O15 Ni3 112.1(3) . .
W4 O15 K9 94.4(2) . .
Ni3 O15 K9 143.6(3) . .
W4 O15 K20 121.6(3) . .
Ni3 O15 K20 86.2(2) . .
K9 O15 K20 101.1(2) . .
W4 O16 W5 119.0(3) . .
W4 O16 K5 107.4(3) . .
W5 O16 K5 104.7(2) . .
W9 O17 W4 158.4(3) . .
Si1 O18 Ni3 122.5(3) . .
Si1 O18 W4 126.3(3) . .
Ni3 O18 W4 90.25(19) . .
Si1 O18 W5 125.5(3) . .
Ni3 O18 W5 90.3(2) . .
W4 O18 W5 91.38(18) . .
W5 O20 Ni3 113.3(3) . .
W5 O20 K20 123.2(3) . .
Ni3 O20 K20 92.0(2) . .
W6 O21 W5 155.7(4) . .
W6 O22 K24 107.0(3) . .
W6 O22 K18 108.3(3) . 1_455
K24 O22 K18 143.5(3) . 1_455
W6 O23 Ni2 112.0(3) . .
W6 O23 K22 137.9(3) . .
Ni2 O23 K22 99.3(2) . .
W6 O23 K24 97.5(3) . .
Ni2 O23 K24 145.8(3) . .
K22 O23 K24 46.6(2) . .
W7 O24 W6 118.6(3) . .
W7 O24 K2 106.7(2) . .
W6 O24 K2 108.4(2) . .
Si1 O25 Ni2 122.2(3) . .
Si1 O25 W7 125.7(3) . .
Ni2 O25 W7 89.30(18) . .
Si1 O25 W6 126.7(3) . .
Ni2 O25 W6 89.4(2) . .
W7 O25 W6 92.56(19) . .
W7 O26 K13 115.5(3) . 2_576
W7 O27 Ni2 112.9(3) . .
W8 O28 W7 157.9(3) . .
W8 O30 Ni1 112.6(3) . .
W8 O30 K18 141.8(3) . .
Ni1 O30 K18 104.4(2) . .
W9 O31 W8 119.5(3) . .
W9 O31 K26 107.8(3) . 1_655
W8 O31 K26 118.9(3) . 1_655
W9 O31 K11 104.5(2) . .
W8 O31 K11 109.2(2) . .
K26 O31 K11 92.7(3) 1_655 .
Si1 O32 Ni1 123.4(3) . .
Si1 O32 W8 126.6(3) . .
Ni1 O32 W8 89.10(19) . .
Si1 O32 W9 125.4(3) . .
Ni1 O32 W9 89.2(2) . .
W8 O32 W9 92.0(2) . .
W9 O33 K6 139.1(3) . .
W9 O33 K14 117.2(3) . 2_577
K6 O33 K14 99.47(19) . 2_577
W9 O33 K26 91.3(3) . 1_655
K6 O33 K26 101.2(2) . 1_655
K14 O33 K26 98.4(2) 2_577 1_655
W9 O33 K25 110.9(3) . 2_577
K6 O33 K25 77.1(2) . 2_577
K14 O33 K25 51.7(2) 2_577 2_577
K26 O33 K25 148.3(3) 1_655 2_577
W9 O34 Ni1 113.3(3) . .
W10 O35 K8 101.3(3) . 1_455
W10 O35 K10 97.1(3) . 2_477
K8 O35 K10 132.7(3) 1_455 2_477
W10 O36 W14 148.2(4) . .
W10 O36 K7 108.2(3) . .
W14 O36 K7 101.4(2) . .
W10 O36 K8 91.3(2) . 1_455
W14 O36 K8 94.8(2) . 1_455
K7 O36 K8 99.61(19) . 1_455
W10 O37 W15 149.4(4) . .
W10 O37 K21 101.2(3) . .
W15 O37 K21 109.4(3) . .
W12 O38 W10 119.3(3) . .
W12 O38 K10 128.4(3) . 2_477
W10 O38 K10 107.3(2) . 2_477
W12 O38 K7 99.6(2) . .
W10 O38 K7 101.0(2) . .
K10 O38 K7 91.70(18) 2_477 .
W11 O39 W10 118.8(3) . .
W11 O39 K21 113.4(3) . .
W10 O39 K21 95.3(3) . .
Si2 O40 W10 124.4(3) . .
Si2 O40 W11 123.3(3) . .
W10 O40 W11 93.2(2) . .
Si2 O40 W12 123.2(3) . .
W10 O40 W12 91.78(18) . .
W11 O40 W12 91.84(19) . .
W11 O41 K14 148.9(4) . .
W11 O41 K19 103.2(3) . .
K14 O41 K19 102.9(2) . .
W11 O42 W16 147.9(4) . .
W11 O42 K19 98.6(3) . .
W16 O42 K19 98.1(2) . .
W11 O42 K21 100.8(3) . .
W16 O42 K21 108.0(3) . .
K19 O42 K21 84.6(2) . .
W11 O43 W17 149.1(3) . .
W11 O43 K6 104.1(2) . 2_577
W17 O43 K6 106.0(2) . 2_577
W11 O44 W12 120.6(3) . .
W11 O44 K6 99.1(2) . 2_577
W12 O44 K6 102.2(2) . 2_577
W12 O45 K12 100.1(3) . 2_567
W12 O46 W18 148.3(3) . .
W12 O46 K6 105.4(2) . 2_577
W18 O46 K6 104.4(2) . 2_577
W12 O47 W13 150.4(3) . .
W12 O47 K7 107.9(2) . .
W13 O47 K7 100.5(2) . .
W12 O47 K12 95.4(2) . 2_567
W13 O47 K12 88.5(2) . 2_567
K7 O47 K12 98.49(17) . 2_567
W13 O48 K12 109.5(3) . 2_567
W13 O48 K23 100.4(3) . .
K12 O48 K23 98.0(3) 2_567 .
W13 O49 Ni7 112.2(3) . .
W13 O49 K23 88.7(3) . .
Ni7 O49 K23 143.2(3) . .
W13 O50 W18 157.6(3) . .
W13 O51 W14 117.7(3) . .
W13 O51 K7 107.1(3) . .
W14 O51 K7 108.9(3) . .
Si2 O52 Ni7 124.3(3) . .
Si2 O52 W13 125.1(3) . .
Ni7 O52 W13 89.2(2) . .
Si2 O52 W14 125.8(3) . .
Ni7 O52 W14 89.4(2) . .
W13 O52 W14 92.0(2) . .
W14 O53 K8 105.5(4) . 1_455
W14 O54 Ni7 113.1(3) . .
W15 O55 W14 157.1(4) . .
W15 O57 Ni6 114.2(3) . .
W15 O57 K9 127.2(3) . .
Ni6 O57 K9 83.3(2) . .
W16 O58 W15 118.5(3) . .
W16 O58 K31 125.5(5) . 2_577
W15 O58 K31 112.4(6) . 2_577
W16 O58 K21 115.0(3) . .
W15 O58 K21 97.5(3) . .
K31 O58 K21 74.4(5) 2_577 .
Si2 O59 Ni6 122.6(3) . .
Si2 O59 W16 125.2(3) . .
Ni6 O59 W16 90.6(2) . .
Si2 O59 W15 126.1(3) . .
Ni6 O59 W15 90.3(2) . .
W16 O59 W15 91.70(19) . .
W16 O60 K19 108.9(3) . .
W16 O60 K25 109.3(4) . 2_577
K19 O60 K25 139.2(3) . 2_577
W16 O60 K19 100.2(3) . 2_577
K19 O60 K19 95.2(3) . 2_577
K25 O60 K19 92.0(3) 2_577 2_577
W16 O61 Ni6 112.2(3) . .
W16 O61 K9 128.2(4) . .
Ni6 O61 K9 90.9(3) . .
W16 O61 K25 93.2(3) . 2_577
Ni6 O61 K25 147.1(4) . 2_577
K9 O61 K25 56.4(2) . 2_577
W17 O62 W16 155.9(3) . .
W17 O62 K19 101.4(3) . 2_577
W16 O62 K19 100.7(2) . 2_577
W17 O63 K19 98.4(3) . 2_577
W17 O64 Ni5 113.4(3) . .
W18 O65 W17 118.8(3) . .
W18 O65 K6 107.3(2) . 2_577
W17 O65 K6 105.6(2) . 2_577
Si2 O66 Ni5 123.0(3) . .
Si2 O66 W18 125.7(3) . .
Ni5 O66 W18 90.19(19) . .
Si2 O66 W17 126.0(3) . .
Ni5 O66 W17 89.85(19) . .
W18 O66 W17 91.5(2) . .
W18 O68 Ni5 111.7(3) . .
W18 O68 K8 130.6(3) . .
Ni5 O68 K8 98.2(2) . .
W19 O69 Na1 134.0(3) . .
W19 O69 K4 133.0(3) . .
Na1 O69 K4 87.0(2) . .
W19 O69 K17 101.2(2) . .
Na1 O69 K17 95.9(2) . .
K4 O69 K17 94.5(2) . .
W19 O70 W25 149.8(3) . .
W19 O70 K17 98.3(2) . .
W25 O70 K17 98.3(2) . .
W19 O70 K28 105.1(3) . .
W25 O70 K28 103.4(3) . .
K17 O70 K28 75.7(2) . .
W19 O71 W26 146.9(3) . .
W19 O72 W20 119.1(3) . .
W19 O72 K28 102.7(3) . .
W20 O72 K28 103.6(3) . .
W19 O73 W21 120.4(3) . .
Si3 O74 W19 124.2(3) . .
Si3 O74 W20 122.3(3) . .
W19 O74 W20 92.99(18) . .
Si3 O74 W21 123.9(3) . .
W19 O74 W21 92.67(19) . .
W20 O74 W21 91.87(19) . .
W20 O75 K15 102.3(3) . 1_655
W20 O75 K12 119.3(3) . 1_655
K15 O75 K12 101.8(2) 1_655 1_655
W20 O76 W24 148.3(3) . .
W20 O76 K28 105.5(3) . .
W24 O76 K28 104.9(3) . .
W20 O76 K15 94.4(2) . 1_655
W24 O76 K15 93.1(2) . 1_655
K28 O76 K15 92.0(2) . 1_655
W20 O77 W23 150.7(4) . .
W21 O78 W20 119.7(3) . .
W21 O79 K10 141.9(3) . 1_645
W21 O80 W22 149.6(3) . .
W21 O81 W27 148.0(4) . .
W22 O82 K7 102.0(3) . 2_567
W22 O83 Ni10 111.1(3) . .
W22 O84 W27 157.0(4) . .
W22 O84 K7 99.4(2) . 2_567
W27 O84 K7 90.2(2) . 2_567
W22 O85 W23 120.1(3) . .
W22 O85 K23 132.0(3) . 2_667
W23 O85 K23 107.9(3) . 2_667
Si3 O86 Ni10 123.6(3) . .
Si3 O86 W22 126.3(3) . .
Ni10 O86 W22 90.00(19) . .
Si3 O86 W23 125.3(3) . .
Ni10 O86 W23 89.1(2) . .
W22 O86 W23 91.54(19) . .
W23 O88 Ni10 112.1(3) . .
W23 O88 K27 128.0(4) . .
Ni10 O88 K27 100.6(3) . .
W24 O89 W23 155.2(4) . .
W24 O90 K15 108.6(3) . 1_655
W24 O91 Ni9 113.1(3) . .
W25 O92 W24 118.4(3) . .
W25 O92 K28 106.7(3) . .
W24 O92 K28 109.9(3) . .
Si3 O93 Ni9 122.3(3) . .
Si3 O93 W25 127.1(3) . .
Ni9 O93 W25 89.9(2) . .
Si3 O93 W24 125.4(3) . .
Ni9 O93 W24 89.66(19) . .
W25 O93 W24 91.56(18) . .
W25 O94 K17 109.8(3) . .
W25 O95 Ni9 112.7(3) . .
W26 O96 W25 155.8(4) . .
W26 O98 Ni11 112.9(3) . .
W26 O98 K15 126.7(3) . .
Ni11 O98 K15 96.3(2) . .
W27 O99 W26 119.0(3) . .
Si3 O100 Ni11 123.1(3) . .
Si3 O100 W27 125.4(3) . .
Ni11 O100 W27 89.63(19) . .
Si3 O100 W26 126.1(3) . .
Ni11 O100 W26 89.7(2) . .
W27 O100 W26 92.1(2) . .
W27 O101 K12 132.7(3) . .
W27 O101 K7 106.6(3) . 2_567
K12 O101 K7 115.7(2) . 2_567
W27 O102 Ni11 113.0(3) . .
W27 O102 K15 122.5(3) . .
Ni11 O102 K15 81.2(2) . .
W28 O104 W32 150.8(3) . .
W28 O105 W33 150.7(3) . .
W28 O106 W30 118.8(3) . .
W29 O107 W28 120.3(3) . .
Si4 O108 W30 124.1(3) . .
Si4 O108 W29 124.0(3) . .
W30 O108 W29 92.51(19) . .
Si4 O108 W28 123.2(3) . .
W30 O108 W28 92.1(2) . .
W29 O108 W28 91.7(2) . .
W29 O110 W34 148.2(4) . .
W29 O110 K4 119.1(3) . 2_666
W34 O110 K4 91.5(2) . 2_666
W29 O111 W35 150.1(3) . .
W30 O112 W29 120.2(3) . .
W30 O113 K13 118.7(3) . 1_655
W30 O113 K16 103.4(3) . 1_655
K13 O113 K16 117.4(2) 1_655 1_655
W30 O114 W31 148.8(3) . .
W30 O114 K16 99.2(2) . 1_655
W31 O114 K16 98.6(2) . 1_655
W30 O115 W36 149.6(4) . .
W31 O116 K16 108.5(3) . 1_655
W31 O117 Ni13 113.2(3) . .
W31 O117 K30 110.7(3) . 1_655
Ni13 O117 K30 99.4(3) . 1_655
W31 O118 W36 155.9(4) . .
W31 O118 K30 99.8(4) . 1_655
W36 O118 K30 98.9(4) . 1_655
W32 O119 W31 118.3(3) . .
Si4 O120 Ni13 123.9(3) . .
Si4 O120 W32 126.1(4) . .
Ni13 O120 W32 90.3(2) . .
Si4 O120 W31 124.4(3) . .
Ni13 O120 W31 90.2(2) . .
W32 O120 W31 91.5(2) . .
W32 O122 Ni13 112.2(3) . .
W32 O122 Ni18 152.7(4) . .
Ni13 O122 Ni18 88.0(3) . .
W33 O123 W32 157.1(3) . .
W33 O124 K17 127.2(3) . 2_666
W33 O125 Ni14 113.6(3) . .
W33 O125 K16 135.7(3) . .
Ni14 O125 K16 101.5(2) . .
W33 O126 W34 118.6(3) . .
W33 O126 K4 139.6(3) . 2_666
W34 O126 K4 87.7(2) . 2_666
Si4 O127 Ni14 124.0(3) . .
Si4 O127 W34 125.8(3) . .
Ni14 O127 W34 88.8(2) . .
Si4 O127 W33 126.2(3) . .
Ni14 O127 W33 89.4(2) . .
W34 O127 W33 91.5(2) . .
W34 O128 K13 116.0(3) . .
W34 O128 K2 106.8(3) . 2_576
K13 O128 K2 107.7(2) . 2_576
W34 O128 K4 97.5(3) . 2_666
K13 O128 K4 121.3(2) . 2_666
K2 O128 K4 106.3(2) 2_576 2_666
W34 O129 Ni14 112.0(3) . .
W34 O129 K13 91.0(2) . .
Ni14 O129 K13 154.2(3) . .
W34 O130 W35 154.6(3) . .
W34 O130 K2 95.3(2) . 2_576
W35 O130 K2 99.1(2) . 2_576
W35 O131 K2 103.3(3) . 2_576
W35 O132 Ni15 111.8(3) . .
W35 O133 W36 119.2(3) . .
Si4 O134 Ni15 124.4(3) . .
Si4 O134 W35 126.0(3) . .
Ni15 O134 W35 89.6(2) . .
Si4 O134 W36 125.7(3) . .
Ni15 O134 W36 89.3(2) . .
W35 O134 W36 90.52(19) . .
W36 O135 K22 106.1(3) . 1_655
W36 O136 Ni15 112.0(3) . .
W36 O136 K24 135.7(3) . 1_655
Ni15 O136 K24 97.9(3) . 1_655
W36 O136 K30 108.8(4) . 1_655
Ni15 O136 K30 99.6(3) . 1_655
K24 O136 K30 97.1(4) 1_655 1_655
W36 O136 K22 96.9(3) . 1_655
Ni15 O136 K22 144.9(3) . 1_655
K24 O136 K22 47.1(2) 1_655 1_655
K30 O136 K22 89.0(3) 1_655 1_655
Ni1 O137 Ni2 131.1(3) . .
Ni1 O137 Ni4 91.5(2) . .
Ni2 O137 Ni4 92.5(2) . .
Ni1 O138 Ni3 131.2(3) . .
Ni1 O138 Ni4 91.8(2) . .
Ni3 O138 Ni4 92.2(2) . .
C6 O139 Ni1 126.8(6) . .
C6 O139 K18 114.5(5) . .
Ni1 O139 K18 102.9(2) . .
Ni2 O140 Ni3 130.4(3) . .
Ni2 O140 Ni4 92.7(2) . .
Ni3 O140 Ni4 92.0(2) . .
C11 O141 Ni2 127.0(5) . .
C11 O141 K22 120.2(6) . .
Ni2 O141 K22 107.5(3) . .
C1 O142 Ni3 128.5(6) . .
C1 O142 K20 139.5(6) . .
Ni3 O142 K20 91.4(2) . .
C6 O143 Ni4 125.6(6) . .
C6 O143 K3 143.2(5) . .
Ni4 O143 K3 86.9(2) . .
C11 O144 Ni4 127.2(6) . .
C11 O144 K3 129.0(5) . .
Ni4 O144 K3 103.6(3) . .
C1 O145 Ni4 123.5(5) . .
C1 O145 K3 142.6(5) . .
Ni4 O145 K3 92.1(2) . .
Ni5 O146 Ni7 130.9(3) . .
Ni5 O146 Ni8 92.8(2) . .
Ni7 O146 Ni8 92.5(2) . .
Ni6 O147 Ni5 130.9(3) . .
Ni6 O147 Ni8 92.6(2) . .
Ni5 O147 Ni8 91.7(2) . .
Ni6 O147 K29 115.2(3) . .
Ni5 O147 K29 113.9(4) . .
Ni8 O147 K29 86.8(3) . .
C16 O148 Ni5 127.8(6) . .
C16 O148 K8 130.9(5) . .
Ni5 O148 K8 99.3(2) . .
Ni6 O149 Ni7 130.4(3) . .
Ni6 O149 Ni8 92.8(2) . .
Ni7 O149 Ni8 91.7(2) . .
C5 O150 Ni6 128.4(6) . .
C5 O150 K9 138.1(6) . .
Ni6 O150 K9 93.2(2) . .
C21 O151 Ni7 127.6(6) . .
C5 O152 Ni8 123.0(5) . .
C5 O152 K1 140.4(5) . .
Ni8 O152 K1 93.2(2) . .
C5 O152 K29 96.7(6) . .
Ni8 O152 K29 91.2(4) . .
K1 O152 K29 98.1(4) . .
C21 O153 Ni8 126.7(6) . .
C21 O153 K1 136.3(5) . .
Ni8 O153 K1 95.9(2) . .
C16 O154 Ni8 125.2(5) . .
C16 O154 K1 144.3(5) . .
Ni8 O154 K1 87.1(2) . .
C16 O154 K29 95.2(6) . .
Ni8 O154 K29 94.8(4) . .
K1 O154 K29 96.8(4) . .
Ni9 O155 Ni10 129.8(3) . .
Ni9 O155 Ni12 92.7(3) . .
Ni10 O155 Ni12 92.0(2) . .
Ni9 O155 K27 125.9(3) . .
Ni10 O155 K27 89.2(3) . .
Ni12 O155 K27 126.0(3) . .
Ni11 O156 Ni9 130.3(3) . .
Ni11 O156 Ni12 91.4(2) . .
Ni9 O156 Ni12 92.3(2) . .
C26 O157 Ni9 129.1(6) . .
Ni11 O158 Ni10 130.6(3) . .
Ni11 O158 Ni12 91.7(3) . .
Ni10 O158 Ni12 92.8(2) . .
C20 O159 Ni10 128.2(6) . .
C20 O159 K27 92.3(5) . .
Ni10 O159 K27 83.5(3) . .
C25 O160 Ni11 127.2(6) . .
C25 O160 K15 136.0(5) . .
Ni11 O160 K15 96.7(2) . .
C26 O161 Ni12 124.1(6) . .
C26 O161 K1 143.7(6) . .
Ni12 O161 K1 89.2(2) . .
C20 O162 Ni12 127.2(6) . .
C20 O162 K1 131.1(6) . .
Ni12 O162 K1 101.5(3) . .
C25 O163 Ni12 125.5(5) . .
C25 O163 K1 145.1(5) . .
Ni12 O163 K1 88.3(2) . .
Ni13 O164 Ni15 129.8(3) . .
Ni13 O164 Ni16 93.3(2) . .
Ni15 O164 Ni16 92.6(2) . .
Ni13 O164 K30 103.3(4) . 1_655
Ni15 O164 K30 104.4(4) . 1_655
Ni16 O164 K30 138.6(3) . 1_655
Ni14 O165 Ni13 130.9(3) . .
Ni14 O165 Ni16 91.8(2) . .
Ni13 O165 Ni16 92.1(3) . .
C30 O166 Ni18 132.0(6) . .
C30 O166 Ni13 128.5(6) . .
Ni18 O166 Ni13 92.0(3) . .
Ni14 O167 Ni15 132.1(3) . .
Ni14 O167 Ni16 91.9(2) . .
Ni15 O167 Ni16 92.5(2) . .
C15 O168 Ni14 127.4(5) . .
C15 O168 K16 125.6(5) . .
Ni14 O168 K16 99.1(2) . .
C10 O169 Ni15 128.3(6) . .
C10 O169 K24 120.3(6) . 1_655
Ni15 O169 K24 107.9(3) . 1_655
C10 O170 Ni16 127.6(5) . .
C10 O170 K3 133.3(6) . .
Ni16 O170 K3 98.4(3) . .
C30 O171 Ni16 123.9(5) . .
C30 O171 K3 140.7(6) . .
Ni16 O171 K3 91.5(2) . .
C15 O172 Ni16 125.8(5) . .
C15 O172 K3 141.8(5) . .
Ni16 O172 K3 88.5(2) . .
O142 C1 O145 125.6(8) . .
O142 C1 C2 117.0(8) . .
O145 C1 C2 117.4(8) . .
C3 C2 C1 110.6(8) . .
C3 C2 H2A 109.5 . .
C1 C2 H2A 109.5 . .
C3 C2 H2B 109.5 . .
C1 C2 H2B 109.5 . .
H2A C2 H2B 108.1 . .
C4 C3 C2 113.4(8) . .
C4 C3 H3A 108.9 . .
C2 C3 H3A 108.9 . .
C4 C3 H3B 108.9 . .
C2 C3 H3B 108.9 . .
H3A C3 H3B 107.7 . .
C3 C4 C5 109.2(7) . .
C3 C4 H4A 109.8 . .
C5 C4 H4A 109.8 . .
C3 C4 H4B 109.8 . .
C5 C4 H4B 109.8 . .
H4A C4 H4B 108.3 . .
O150 C5 O152 125.7(8) . .
O150 C5 C4 116.9(8) . .
O152 C5 C4 117.2(8) . .
O143 C6 O139 126.1(8) . .
O143 C6 C7 117.4(8) . .
O139 C6 C7 116.5(8) . .
O143 C6 K18 149.4(6) . .
O139 C6 K18 45.9(4) . .
C7 C6 K18 79.2(5) . .
C6 C7 C8 114.5(8) . .
C6 C7 K18 75.7(5) . .
C8 C7 K18 125.2(6) . .
C6 C7 H7A 108.6 . .
C8 C7 H7A 108.6 . .
K18 C7 H7A 118.6 . .
C6 C7 H7B 108.6 . .
C8 C7 H7B 108.6 . .
K18 C7 H7B 32.9 . .
H7A C7 H7B 107.6 . .
C9 C8 C7 112.0(8) . .
C9 C8 H8A 109.2 . .
C7 C8 H8A 109.2 . .
C9 C8 H8B 109.2 . .
C7 C8 H8B 109.2 . .
H8A C8 H8B 107.9 . .
C8 C9 C10 110.4(8) . .
C8 C9 H9A 109.6 . .
C10 C9 H9A 109.6 . .
C8 C9 H9B 109.6 . .
C10 C9 H9B 109.6 . .
H9A C9 H9B 108.1 . .
O169 C10 O170 124.2(8) . .
O169 C10 C9 120.2(8) . .
O170 C10 C9 115.6(7) . .
O169 C10 K24 41.7(5) . 1_655
O170 C10 K24 159.8(6) . 1_655
C9 C10 K24 80.2(5) . 1_655
O141 C11 O144 126.2(8) . .
O141 C11 C12 116.9(7) . .
O144 C11 C12 116.5(7) . .
O141 C11 K22 42.1(4) . .
O144 C11 K22 155.2(6) . .
C12 C11 K22 77.4(5) . .
C13 C12 C11 110.3(7) . .
C13 C12 K22 94.3(5) . .
C11 C12 K22 77.4(4) . .
C13 C12 H12A 109.6 . .
C11 C12 H12A 109.6 . .
K22 C12 H12A 44.2 . .
C13 C12 H12B 109.6 . .
C11 C12 H12B 109.6 . .
K22 C12 H12B 149.7 . .
H12A C12 H12B 108.1 . .
C12 C13 C14 113.1(7) . .
C12 C13 H13A 109.0 . .
C14 C13 H13A 109.0 . .
C12 C13 H13B 109.0 . .
C14 C13 H13B 109.0 . .
H13A C13 H13B 107.8 . .
C15 C14 C13 114.4(8) . .
C15 C14 H14A 108.7 . .
C13 C14 H14A 108.7 . .
C15 C14 H14B 108.7 . .
C13 C14 H14B 108.7 . .
H14A C14 H14B 107.6 . .
O172 C15 O168 124.6(7) . .
O172 C15 C14 118.5(7) . .
O168 C15 C14 116.9(8) . .
O154 C16 O148 125.5(8) . .
O154 C16 C17 118.6(8) . .
O148 C16 C17 115.8(8) . .
O154 C16 K29 63.6(5) . .
O148 C16 K29 100.6(6) . .
C17 C16 K29 104.9(6) . .
C16 C17 C18 113.0(8) . .
C16 C17 H17A 109.0 . .
C18 C17 H17A 109.0 . .
C16 C17 H17B 109.0 . .
C18 C17 H17B 109.0 . .
H17A C17 H17B 107.8 . .
C19 C18 C17 114.7(8) . .
C19 C18 H18A 108.6 . .
C17 C18 H18A 108.6 . .
C19 C18 H18B 108.6 . .
C17 C18 H18B 108.6 . .
H18A C18 H18B 107.6 . .
C20 C19 C18 115.6(8) . .
C20 C19 H19A 108.4 . .
C18 C19 H19A 108.4 . .
C20 C19 H19B 108.4 . .
C18 C19 H19B 108.4 . .
H19A C19 H19B 107.4 . .
O159 C20 O162 124.8(8) . .
O159 C20 C19 119.9(8) . .
O162 C20 C19 115.2(8) . .
O151 C21 O153 124.8(8) . .
O151 C21 C22 121.0(8) . .
O153 C21 C22 114.2(7) . .
C23 C22 C21 110.5(7) . .
C23 C22 H22A 109.5 . .
C21 C22 H22A 109.5 . .
C23 C22 H22B 109.5 . .
C21 C22 H22B 109.5 . .
H22A C22 H22B 108.1 . .
C22 C23 C24 111.8(7) . .
C22 C23 H23A 109.2 . .
C24 C23 H23A 109.2 . .
C22 C23 H23B 109.2 . .
C24 C23 H23B 109.2 . .
H23A C23 H23B 107.9 . .
C25 C24 C23 112.7(7) . .
C25 C24 H24A 109.1 . .
C23 C24 H24A 109.1 . .
C25 C24 H24B 109.1 . .
C23 C24 H24B 109.1 . .
H24A C24 H24B 107.8 . .
O163 C25 O160 124.4(7) . .
O163 C25 C24 119.7(7) . .
O160 C25 C24 115.8(7) . .
O157 C26 O161 125.9(8) . .
O157 C26 C27 116.4(8) . .
O161 C26 C27 117.7(8) . .
C26 C27 C28 114.3(7) . .
C26 C27 H27A 108.7 . .
C28 C27 H27A 108.7 . .
C26 C27 H27B 108.7 . .
C28 C27 H27B 108.7 . .
H27A C27 H27B 107.6 . .
C27 C28 C29 113.1(7) . .
C27 C28 H28A 109.0 . .
C29 C28 H28A 109.0 . .
C27 C28 H28B 109.0 . .
C29 C28 H28B 109.0 . .
H28A C28 H28B 107.8 . .
C30 C29 C28 108.4(7) . .
C30 C29 H29A 110.0 . .
C28 C29 H29A 110.0 . .
C30 C29 H29B 110.0 . .
C28 C29 H29B 110.0 . .
H29A C29 H29B 108.4 . .
O166 C30 O171 124.5(8) . .
O166 C30 C29 118.4(8) . .
O171 C30 C29 117.0(8) . .
O9W Na1 O7W 97.1(3) . .
O9W Na1 O21W 95.5(4) . .
O7W Na1 O21W 161.9(4) . .
O9W Na1 O69 171.1(3) . .
O7W Na1 O69 82.5(2) . .
O21W Na1 O69 87.0(4) . .
O9W Na1 O30W 86.1(3) . .
O7W Na1 O30W 80.9(3) . .
O21W Na1 O30W 87.0(4) . .
O69 Na1 O30W 102.6(3) . .
O9W Na1 O7 77.1(2) . 1_645
O7W Na1 O7 95.9(3) . 1_645
O21W Na1 O7 99.6(4) . 1_645
O69 Na1 O7 94.0(2) . 1_645
O30W Na1 O7 162.5(3) . 1_645
O9W Na1 K4 120.8(2) . .
O7W Na1 K4 65.48(17) . .
O21W Na1 K4 118.1(3) . .
O69 Na1 K4 50.94(17) . .
O30W Na1 K4 138.1(3) . .
O7 Na1 K4 51.75(15) 1_645 .
O9W Na1 K17 136.7(2) . .
O7W Na1 K17 44.19(19) . .
O21W Na1 K17 118.9(3) . .
O69 Na1 K17 46.94(16) . .
O30W Na1 K17 71.4(3) . .
O7 Na1 K17 117.98(19) 1_645 .
K4 Na1 K17 67.14(9) . .
O9W Na1 K13 43.33(19) . 2_666
O7W Na1 K13 62.1(2) . 2_666
O21W Na1 K13 134.7(3) . 2_666
O69 Na1 K13 130.8(2) . 2_666
O30W Na1 K13 104.2(3) . 2_666
O7 Na1 K13 59.78(16) 1_645 2_666
K4 Na1 K13 82.23(10) . 2_666
K17 Na1 K13 106.24(11) . 2_666
O9W Na1 K11 73.15(19) . 1_645
O7W Na1 K11 162.6(2) . 1_645
O21W Na1 K11 35.5(3) . 1_645
O69 Na1 K11 104.84(18) . 1_645
O30W Na1 K11 112.1(3) . 1_645
O7 Na1 K11 68.14(16) 1_645 1_645
K4 Na1 K11 106.59(10) . 1_645
K17 Na1 K11 149.42(12) . 1_645
K13 Na1 K11 102.24(10) 2_666 1_645
O9W Na1 K28 123.1(2) . .
O7W Na1 K28 84.8(2) . .
O21W Na1 K28 77.4(3) . .
O69 Na1 K28 65.8(2) . .
O30W Na1 K28 37.7(3) . .
O7 Na1 K28 159.7(2) 1_645 .
K4 Na1 K28 111.57(15) . .
K17 Na1 K28 50.59(14) . .
K13 Na1 K28 135.60(16) 2_666 .
K11 Na1 K28 112.60(16) 1_645 .
O29W Na2 O28W 168.8(7) . .
O29W Na2 O28W 83.4(6) . 2_667
O28W Na2 O28W 91.2(6) . 2_667
O29W Na2 O37W 91.7(6) . .
O28W Na2 O37W 95.1(6) . .
O28W Na2 O37W 169.8(6) 2_667 .
O29W Na2 O36W 94.6(5) . .
O28W Na2 O36W 94.5(5) . .
O28W Na2 O36W 82.9(5) 2_667 .
O37W Na2 O36W 88.6(5) . .
O29W Na2 O34W 83.4(6) . .
O28W Na2 O34W 86.1(5) . .
O28W Na2 O34W 82.2(5) 2_667 .
O37W Na2 O34W 106.2(5) . .
O36W Na2 O34W 165.1(5) . .
O29W Na2 Na2 126.8(5) . 2_667
O28W Na2 Na2 47.1(4) . 2_667
O28W Na2 Na2 44.1(4) 2_667 2_667
O37W Na2 Na2 141.5(5) . 2_667
O36W Na2 Na2 87.9(3) . 2_667
O34W Na2 Na2 81.6(4) . 2_667
O29W Na2 K23 73.2(4) . .
O28W Na2 K23 118.0(5) . .
O28W Na2 K23 107.9(4) 2_667 .
O37W Na2 K23 62.0(4) . .
O36W Na2 K23 35.6(3) . .
O34W Na2 K23 152.8(4) . .
Na2 Na2 K23 123.5(2) 2_667 .
O162 K1 O153 93.9(2) . .
O162 K1 O152 147.7(2) . .
O153 K1 O152 61.11(18) . .
O162 K1 O13W 111.3(2) . .
O153 K1 O13W 116.7(3) . .
O152 K1 O13W 98.7(2) . .
O162 K1 O47W 94.0(3) . .
O153 K1 O47W 139.9(3) . .
O152 K1 O47W 93.9(3) . .
O13W K1 O47W 96.5(3) . .
O162 K1 O154 93.2(2) . .
O153 K1 O154 60.46(19) . .
O152 K1 O154 57.63(18) . .
O13W K1 O154 155.4(2) . .
O47W K1 O154 79.9(3) . .
O162 K1 O161 58.74(18) . .
O153 K1 O161 141.34(19) . .
O152 K1 O161 152.98(18) . .
O13W K1 O161 60.1(2) . .
O47W K1 O161 73.8(3) . .
O154 K1 O161 139.14(19) . .
O162 K1 O163 58.5(2) . .
O153 K1 O163 89.04(19) . .
O152 K1 O163 133.83(19) . .
O13W K1 O163 62.2(2) . .
O47W K1 O163 127.9(3) . .
O154 K1 O163 138.02(19) . .
O161 K1 O163 54.19(16) . .
O162 K1 Ni8 112.96(15) . .
O153 K1 Ni8 34.87(14) . .
O152 K1 Ni8 35.11(12) . .
O13W K1 Ni8 127.4(2) . .
O47W K1 Ni8 107.1(3) . .
O154 K1 Ni8 35.43(12) . .
O161 K1 Ni8 171.64(14) . .
O163 K1 Ni8 123.80(13) . .
O162 K1 Ni12 32.92(15) . .
O153 K1 Ni12 108.81(15) . .
O152 K1 Ni12 167.25(15) . .
O13W K1 Ni12 78.43(19) . .
O47W K1 Ni12 98.8(3) . .
O154 K1 Ni12 126.11(14) . .
O161 K1 Ni12 33.79(12) . .
O163 K1 Ni12 34.10(11) . .
Ni8 K1 Ni12 139.35(7) . .
O162 K1 K29 123.1(3) . .
O153 K1 K29 89.8(2) . .
O152 K1 K29 44.3(3) . .
O13W K1 K29 117.1(3) . .
O47W K1 K29 53.6(4) . .
O154 K1 K29 42.1(2) . .
O161 K1 K29 127.3(2) . .
O163 K1 K29 178.1(3) . .
Ni8 K1 K29 55.0(2) . .
Ni12 K1 K29 147.8(2) . .
O24 K2 O15W 121.8(2) . 1_455
O24 K2 O9 56.98(16) . .
O15W K2 O9 142.22(19) 1_455 .
O24 K2 O128 116.47(18) . 2_576
O15W K2 O128 121.8(2) 1_455 2_576
O9 K2 O128 74.10(18) . 2_576
O24 K2 O2 55.83(15) . .
O15W K2 O2 81.30(19) 1_455 .
O9 K2 O2 68.04(16) . .
O128 K2 O2 137.3(2) 2_576 .
O24 K2 O5 95.93(16) . .
O15W K2 O5 89.41(18) 1_455 .
O9 K2 O5 55.66(16) . .
O128 K2 O5 85.96(18) 2_576 .
O2 K2 O5 56.69(16) . .
O24 K2 O130 121.56(16) . 2_576
O15W K2 O130 90.57(18) 1_455 2_576
O9 K2 O130 123.45(17) . 2_576
O128 K2 O130 56.55(18) 2_576 2_576
O2 K2 O130 166.12(18) . 2_576
O5 K2 O130 134.94(17) . 2_576
O24 K2 O131 99.34(18) . 2_576
O15W K2 O131 58.34(19) 1_455 2_576
O9 K2 O131 153.31(18) . 2_576
O128 K2 O131 111.81(19) 2_576 2_576
O2 K2 O131 110.88(18) . 2_576
O5 K2 O131 147.67(17) . 2_576
O130 K2 O131 55.27(16) 2_576 2_576
O24 K2 W34 127.79(12) . 2_576
O15W K2 W34 104.99(16) 1_455 2_576
O9 K2 W34 99.46(12) . 2_576
O128 K2 W34 26.66(14) 2_576 2_576
O2 K2 W34 163.11(14) . 2_576
O5 K2 W34 107.16(12) . 2_576
O130 K2 W34 30.60(11) 2_576 2_576
O131 K2 W34 85.45(13) 2_576 2_576
O24 K2 W1 80.52(11) . .
O15W K2 W1 75.15(15) 1_455 .
O9 K2 W1 67.35(12) . .
O128 K2 W1 117.03(15) 2_576 .
O2 K2 W1 28.40(12) . .
O5 K2 W1 31.12(11) . .
O130 K2 W1 157.90(12) 2_576 .
O131 K2 W1 125.08(13) 2_576 .
W34 K2 W1 137.19(6) 2_576 .
O24 K2 W2 81.46(12) . .
O15W K2 W2 120.10(16) 1_455 .
O9 K2 W2 28.00(11) . .
O128 K2 W2 68.88(14) 2_576 .
O2 K2 W2 68.44(13) . .
O5 K2 W2 30.77(10) . .
O130 K2 W2 125.43(13) 2_576 .
O131 K2 W2 178.44(13) 2_576 .
W34 K2 W2 95.13(5) 2_576 .
W1 K2 W2 53.65(3) . .
O24 K2 W7 29.14(11) . .
O15W K2 W7 147.25(16) 1_455 .
O9 K2 W7 31.33(11) . .
O128 K2 W7 89.56(14) 2_576 .
O2 K2 W7 67.90(12) . .
O5 K2 W7 83.01(11) . .
O130 K2 W7 117.09(12) 2_576 .
O131 K2 W7 122.22(14) 2_576 .
W34 K2 W7 107.70(5) 2_576 .
W1 K2 W7 82.30(4) . .
W2 K2 W7 58.99(3) . .
O170 K3 O144 89.9(2) . .
O170 K3 O32W 140.6(3) . .
O144 K3 O32W 100.9(3) . .
O170 K3 O27W 111.3(4) . .
O144 K3 O27W 111.1(4) . .
O32W K3 O27W 100.0(4) . .
O170 K3 O171 60.3(2) . .
O144 K3 O171 145.4(2) . .
O32W K3 O171 93.5(3) . .
O27W K3 O171 96.9(4) . .
O170 K3 O172 59.09(18) . .
O144 K3 O172 94.72(19) . .
O32W K3 O172 82.1(3) . .
O27W K3 O172 153.0(3) . .
O171 K3 O172 56.13(17) . .
O170 K3 O145 138.8(2) . .
O144 K3 O145 59.41(18) . .
O32W K3 O145 76.5(3) . .
O27W K3 O145 63.4(3) . .
O171 K3 O145 155.16(19) . .
O172 K3 O145 141.67(18) . .
O170 K3 O143 89.79(19) . .
O144 K3 O143 55.52(19) . .
O32W K3 O143 127.5(3) . .
O27W K3 O143 59.8(3) . .
O171 K3 O143 133.72(19) . .
O172 K3 O143 138.51(18) . .
O145 K3 O143 51.01(16) . .
O170 K3 Ni16 34.08(15) . .
O144 K3 Ni16 110.91(15) . .
O32W K3 Ni16 108.1(3) . .
O27W K3 Ni16 122.8(3) . .
O171 K3 Ni16 34.53(13) . .
O172 K3 Ni16 34.60(11) . .
O145 K3 Ni16 170.23(14) . .
O143 K3 Ni16 123.70(12) . .
O170 K3 Ni4 107.22(16) . .
O144 K3 Ni4 31.93(15) . .
O32W K3 Ni4 101.3(3) . .
O27W K3 Ni4 79.7(3) . .
O171 K3 Ni4 165.15(16) . .
O172 K3 Ni4 126.59(13) . .
O145 K3 Ni4 33.06(12) . .
O143 K3 Ni4 32.84(11) . .
Ni16 K3 Ni4 137.55(7) . .
O22W K4 O69 71.4(2) . .
O22W K4 O7 146.0(2) . 1_645
O69 K4 O7 79.93(18) . 1_645
O22W K4 O3W 125.5(2) . .
O69 K4 O3W 122.4(2) . .
O7 K4 O3W 85.33(18) 1_645 .
O22W K4 O5W 76.1(2) . .
O69 K4 O5W 81.06(19) . .
O7 K4 O5W 117.6(2) 1_645 .
O3W K4 O5W 57.88(19) . .
O22W K4 O110 85.1(2) . 2_666
O69 K4 O110 149.81(19) . 2_666
O7 K4 O110 113.89(19) 1_645 2_666
O3W K4 O110 86.47(19) . 2_666
O5W K4 O110 112.0(2) . 2_666
O22W K4 O128 119.7(2) . 2_666
O69 K4 O128 120.49(19) . 2_666
O7 K4 O128 60.87(18) 1_645 2_666
O3W K4 O128 98.40(19) . 2_666
O5W K4 O128 155.5(2) . 2_666
O110 K4 O128 55.85(18) 2_666 2_666
O22W K4 O126 65.74(19) . 2_666
O69 K4 O126 101.25(18) . 2_666
O7 K4 O126 103.63(17) 1_645 2_666
O3W K4 O126 136.3(2) . 2_666
O5W K4 O126 138.29(19) . 2_666
O110 K4 O126 50.54(17) 2_666 2_666
O128 K4 O126 54.08(17) 2_666 2_666
O22W K4 O7W 79.0(2) . .
O69 K4 O7W 60.48(17) . .
O7 K4 O7W 70.98(17) 1_645 .
O3W K4 O7W 155.53(19) . .
O5W K4 O7W 139.2(2) . .
O110 K4 O7W 97.35(17) 2_666 .
O128 K4 O7W 65.09(18) 2_666 .
O126 K4 O7W 49.06(17) 2_666 .
O22W K4 Na1 101.6(2) . .
O69 K4 Na1 42.10(14) . .
O7 K4 Na1 44.47(14) 1_645 .
O3W K4 Na1 123.40(16) . .
O5W K4 Na1 116.55(17) . .
O110 K4 Na1 131.23(14) 2_666 .
O128 K4 Na1 80.32(15) 2_666 .
O126 K4 Na1 88.06(14) 2_666 .
O7W K4 Na1 39.53(13) . .
O22W K4 W34 94.19(17) . 2_666
O69 K4 W34 127.17(14) . 2_666
O7 K4 W34 88.69(13) 1_645 2_666
O3W K4 W34 107.53(16) . 2_666
O5W K4 W34 146.04(17) . 2_666
O110 K4 W34 34.11(11) 2_666 2_666
O128 K4 W34 28.29(13) 2_666 2_666
O126 K4 W34 32.31(12) 2_666 2_666
O7W K4 W34 67.00(13) . 2_666
Na1 K4 W34 97.18(8) . 2_666
O22W K4 Ni17 107.93(16) . .
O69 K4 Ni17 92.61(13) . .
O7 K4 Ni17 90.96(13) 1_645 .
O3W K4 Ni17 32.12(14) . .
O5W K4 Ni17 31.85(13) . .
O110 K4 Ni17 112.94(13) 2_666 .
O128 K4 Ni17 127.92(14) 2_666 .
O126 K4 Ni17 161.34(14) 2_666 .
O7W K4 Ni17 149.21(14) . .
Na1 K4 Ni17 110.58(9) . .
W34 K4 Ni17 139.37(7) 2_666 .
O49W K5 O26W 97.3(4) . .
O49W K5 O25W 92.2(4) . 2_576
O26W K5 O25W 73.6(4) . 2_576
O49W K5 O4 169.1(4) . .
O26W K5 O4 93.6(3) . .
O25W K5 O4 91.6(3) 2_576 .
O49W K5 O3 116.5(4) . .
O26W K5 O3 120.0(3) . .
O25W K5 O3 144.0(3) 2_576 .
O4 K5 O3 56.41(17) . .
O49W K5 O13 113.7(4) . .
O26W K5 O13 142.2(3) . .
O25W K5 O13 83.7(3) 2_576 .
O4 K5 O13 56.60(17) . .
O3 K5 O13 65.45(17) . .
O49W K5 O11W 80.2(4) . .
O26W K5 O11W 71.1(3) . .
O25W K5 O11W 142.5(3) 2_576 .
O4 K5 O11W 102.8(2) . .
O3 K5 O11W 68.3(2) . .
O13 K5 O11W 133.0(2) . .
O49W K5 O16 74.3(3) . .
O26W K5 O16 162.7(3) . .
O25W K5 O16 121.1(3) 2_576 .
O4 K5 O16 94.92(17) . .
O3 K5 O16 54.50(16) . .
O13 K5 O16 53.84(17) . .
O11W K5 O16 92.3(2) . .
O49W K5 W1 144.3(3) . .
O26W K5 W1 99.4(3) . .
O25W K5 W1 122.7(3) 2_576 .
O4 K5 W1 31.20(12) . .
O3 K5 W1 29.06(11) . .
O13 K5 W1 67.86(12) . .
O11W K5 W1 75.87(17) . .
O16 K5 W1 80.53(12) . .
O49W K5 W3 141.0(3) . .
O26W K5 W3 114.5(3) . .
O25W K5 W3 76.8(2) 2_576 .
O4 K5 W3 31.13(12) . .
O3 K5 W3 67.14(12) . .
O13 K5 W3 28.92(11) . .
O11W K5 W3 130.00(18) . .
O16 K5 W3 79.65(13) . .
W1 K5 W3 54.14(3) . .
O49W K5 K14 52.8(3) . 2_477
O26W K5 K14 49.3(3) . 2_477
O25W K5 K14 96.5(2) 2_576 2_477
O4 K5 K14 136.76(14) . 2_477
O3 K5 K14 117.93(14) . 2_477
O13 K5 K14 166.49(14) . 2_477
O11W K5 K14 50.01(17) . 2_477
O16 K5 K14 116.10(14) . 2_477
W1 K5 K14 122.03(8) . 2_477
W3 K5 K14 163.84(8) . 2_477
O49W K5 W5 88.6(3) . .
O26W K5 W5 139.1(3) . .
O25W K5 W5 146.9(3) 2_576 .
O4 K5 W5 82.60(13) . .
O3 K5 W5 29.62(11) . .
O13 K5 W5 65.82(13) . .
O11W K5 W5 70.18(16) . .
O16 K5 W5 28.59(12) . .
W1 K5 W5 58.53(3) . .
W3 K5 W5 81.82(4) . .
K14 K5 W5 110.08(7) 2_477 .
O16W K6 O43W 68.2(3) . .
O16W K6 O14W 126.0(2) . .
O43W K6 O14W 78.7(3) . .
O16W K6 O43 133.8(2) . 2_577
O43W K6 O43 137.2(3) . 2_577
O14W K6 O43 99.4(2) . 2_577
O16W K6 O33 74.2(2) . .
O43W K6 O33 100.0(3) . .
O14W K6 O33 70.9(2) . .
O43 K6 O33 120.02(19) 2_577 .
O16W K6 O46 81.3(2) . 2_577
O43W K6 O46 90.1(3) . 2_577
O14W K6 O46 141.4(2) . 2_577
O43 K6 O46 64.72(17) 2_577 2_577
O33 K6 O46 147.61(18) . 2_577
O16W K6 O65 127.2(2) . 2_577
O43W K6 O65 82.9(3) . 2_577
O14W K6 O65 87.3(2) . 2_577
O43 K6 O65 54.39(17) 2_577 2_577
O33 K6 O65 156.80(19) . 2_577
O46 K6 O65 54.55(16) 2_577 2_577
O16W K6 O44 79.8(2) . 2_577
O43W K6 O44 135.7(3) . 2_577
O14W K6 O44 145.5(2) . 2_577
O43 K6 O44 55.43(17) 2_577 2_577
O33 K6 O44 99.77(18) . 2_577
O46 K6 O44 54.44(17) 2_577 2_577
O65 K6 O44 93.68(18) 2_577 2_577
O16W K6 W11 109.99(19) . 2_577
O43W K6 W11 156.2(3) . 2_577
O14W K6 W11 116.74(17) . 2_577
O43 K6 W11 28.68(12) 2_577 2_577
O33 K6 W11 102.26(14) . 2_577
O46 K6 W11 66.45(12) 2_577 2_577
O65 K6 W11 80.03(13) 2_577 2_577
O44 K6 W11 30.76(12) 2_577 2_577
O16W K6 W12 69.48(18) . 2_577
O43W K6 W12 107.5(2) . 2_577
O14W K6 W12 164.15(16) . 2_577
O43 K6 W12 65.93(13) 2_577 2_577
O33 K6 W12 120.84(14) . 2_577
O46 K6 W12 27.86(11) 2_577 2_577
O65 K6 W12 79.23(13) 2_577 2_577
O44 K6 W12 29.82(12) 2_577 2_577
W11 K6 W12 52.94(3) 2_577 2_577
O16W K6 W17 147.77(19) . 2_577
O43W K6 W17 109.6(2) . 2_577
O14W K6 W17 82.68(15) . 2_577
O43 K6 W17 29.78(12) 2_577 2_577
O33 K6 W17 135.29(15) . 2_577
O46 K6 W17 66.46(11) 2_577 2_577
O65 K6 W17 28.75(12) 2_577 2_577
O44 K6 W17 81.88(12) 2_577 2_577
W11 K6 W17 58.34(3) 2_577 2_577
W12 K6 W17 81.49(5) 2_577 2_577
O16W K6 W18 100.46(17) . 2_577
O43W K6 W18 76.1(2) . 2_577
O14W K6 W18 111.76(17) . 2_577
O43 K6 W18 64.86(13) 2_577 2_577
O33 K6 W18 174.42(15) . 2_577
O46 K6 W18 30.01(11) 2_577 2_577
O65 K6 W18 27.74(12) 2_577 2_577
O44 K6 W18 80.72(13) 2_577 2_577
W11 K6 W18 81.04(5) 2_577 2_577
W12 K6 W18 57.58(3) 2_577 2_577
W17 K6 W18 50.29(3) 2_577 2_577
O51 K7 O10W 108.5(2) . 1_455
O51 K7 O101 105.54(19) . 2_567
O10W K7 O101 141.3(2) 1_455 2_567
O51 K7 O47 57.09(19) . .
O10W K7 O47 141.4(2) 1_455 .
O101 K7 O47 74.06(18) 2_567 .
O51 K7 O36 56.41(18) . .
O10W K7 O36 76.84(19) 1_455 .
O101 K7 O36 139.2(2) 2_567 .
O47 K7 O36 65.52(18) . .
O51 K7 O38 94.75(19) . .
O10W K7 O38 97.39(19) 1_455 .
O101 K7 O38 97.53(19) 2_567 .
O47 K7 O38 53.75(17) . .
O36 K7 O38 53.94(18) . .
O51 K7 O84 109.08(19) . 2_567
O10W K7 O84 95.58(19) 1_455 2_567
O101 K7 O84 55.62(18) 2_567 2_567
O47 K7 O84 122.62(18) . 2_567
O36 K7 O84 158.5(2) . 2_567
O38 K7 O84 147.52(19) . 2_567
O51 K7 O82 88.94(19) . 2_567
O10W K7 O82 56.90(19) 1_455 2_567
O101 K7 O82 106.64(19) 2_567 2_567
O47 K7 O82 143.45(19) . 2_567
O36 K7 O82 108.92(19) . 2_567
O38 K7 O82 153.61(19) . 2_567
O84 K7 O82 51.76(17) 2_567 2_567
O51 K7 W27 117.85(15) . 2_567
O10W K7 W27 116.82(15) 1_455 2_567
O101 K7 W27 26.78(13) 2_567 2_567
O47 K7 W27 100.45(13) . 2_567
O36 K7 W27 165.94(15) . 2_567
O38 K7 W27 117.73(14) . 2_567
O84 K7 W27 31.14(13) 2_567 2_567
O82 K7 W27 82.80(12) 2_567 2_567
O51 K7 W13 29.40(14) . .
O10W K7 W13 136.45(16) 1_455 .
O101 K7 W13 80.97(13) 2_567 .
O47 K7 W13 31.92(12) . .
O36 K7 W13 67.89(13) . .
O38 K7 W13 82.19(12) . .
O84 K7 W13 107.89(13) 2_567 .
O82 K7 W13 111.54(14) 2_567 .
W27 K7 W13 100.98(5) 2_567 .
O51 K7 W12 81.13(15) . .
O10W K7 W12 126.97(15) 1_455 .
O101 K7 W12 75.82(14) 2_567 .
O47 K7 W12 27.20(12) . .
O36 K7 W12 65.85(14) . .
O38 K7 W12 29.89(12) . .
O84 K7 W12 131.43(14) 2_567 .
O82 K7 W12 170.05(14) 2_567 .
W27 K7 W12 101.34(6) 2_567 .
W13 K7 W12 58.94(3) . .
O51 K7 W14 28.85(13) . .
O10W K7 W14 84.70(15) 1_455 .
O101 K7 W14 132.74(14) 2_567 .
O47 K7 W14 67.81(12) . .
O36 K7 W14 31.40(13) . .
O38 K7 W14 81.85(13) . .
O84 K7 W14 129.04(14) 2_567 .
O82 K7 W14 89.21(12) 2_567 .
W27 K7 W14 146.23(7) 2_567 .
W13 K7 W14 51.97(3) . .
W12 K7 W14 82.34(4) . .
O148 K8 O68 63.28(17) . .
O148 K8 O10W 129.4(2) . .
O68 K8 O10W 76.66(19) . .
O148 K8 O35 147.5(2) . 1_655
O68 K8 O35 115.0(2) . 1_655
O10W K8 O35 76.5(2) . 1_655
O148 K8 O53 95.3(2) . 1_655
O68 K8 O53 121.1(2) . 1_655
O10W K8 O53 79.5(2) . 1_655
O35 K8 O53 110.3(2) 1_655 1_655
O148 K8 O36 140.73(19) . 1_655
O68 K8 O36 151.25(19) . 1_655
O10W K8 O36 74.66(19) . 1_655
O35 K8 O36 55.85(19) 1_655 1_655
O53 K8 O36 54.8(2) 1_655 1_655
O148 K8 O54W 75.1(3) . 1_655
O68 K8 O54W 99.1(3) . 1_655
O10W K8 O54W 144.1(3) . 1_655
O35 K8 O54W 73.2(4) 1_655 1_655
O53 K8 O54W 129.3(3) 1_655 1_655
O36 K8 O54W 102.9(3) 1_655 1_655
O148 K8 W10 146.39(15) . 1_655
O68 K8 W10 142.59(15) . 1_655
O10W K8 W10 83.84(16) . 1_655
O35 K8 W10 28.19(14) 1_655 1_655
O53 K8 W10 85.33(15) 1_655 1_655
O36 K8 W10 30.98(13) 1_655 1_655
O54W K8 W10 78.6(3) 1_655 1_655
O148 K8 Ni5 33.75(12) . .
O68 K8 Ni5 34.02(12) . .
O10W K8 Ni5 110.32(16) . .
O35 K8 Ni5 127.39(17) 1_655 .
O53 K8 Ni5 122.34(17) 1_655 .
O36 K8 Ni5 174.24(14) 1_655 .
O54W K8 Ni5 74.9(3) 1_655 .
W10 K8 Ni5 150.12(8) 1_655 .
O148 K8 W14 110.71(14) . 1_655
O68 K8 W14 146.54(16) . 1_655
O10W K8 W14 85.98(15) . 1_655
O35 K8 W14 87.72(15) 1_655 1_655
O53 K8 W14 26.01(15) 1_655 1_655
O36 K8 W14 32.35(12) 1_655 1_655
O54W K8 W14 111.4(3) 1_655 1_655
W10 K8 W14 60.74(4) 1_655 1_655
Ni5 K8 W14 143.25(7) . 1_655
O148 K8 K7 149.12(16) . 1_655
O68 K8 K7 112.68(14) . 1_655
O10W K8 K7 36.07(14) . 1_655
O35 K8 K7 63.29(17) 1_655 1_655
O53 K8 K7 59.23(15) 1_655 1_655
O36 K8 K7 38.80(13) 1_655 1_655
O54W K8 K7 133.7(3) 1_655 1_655
W10 K8 K7 55.63(4) 1_655 1_655
Ni5 K8 K7 145.82(7) . 1_655
W14 K8 K7 54.13(4) 1_655 1_655
O150 K9 O61 66.8(2) . .
O150 K9 O8W 81.3(2) . .
O61 K9 O8W 108.5(2) . .
O150 K9 O14 155.5(2) . .
O61 K9 O14 121.7(2) . .
O8W K9 O14 113.4(2) . .
O150 K9 O15 111.1(2) . .
O61 K9 O15 171.0(2) . .
O8W K9 O15 79.3(2) . .
O14 K9 O15 56.45(17) . .
O150 K9 K25 128.7(3) . 2_577
O61 K9 K25 71.8(2) . 2_577
O8W K9 K25 84.6(3) . 2_577
O14 K9 K25 73.9(2) . 2_577
O15 K9 K25 114.2(2) . 2_577
O150 K9 O57 59.72(18) . .
O61 K9 O57 58.7(2) . .
O8W K9 O57 141.0(2) . .
O14 K9 O57 103.22(19) . .
O15 K9 O57 112.49(19) . .
K25 K9 O57 119.2(2) 2_577 .
O150 K9 Ni6 36.27(14) . .
O61 K9 Ni6 36.99(14) . .
O8W K9 Ni6 109.97(18) . .
O14 K9 Ni6 136.57(14) . .
O15 K9 Ni6 136.86(15) . .
K25 K9 Ni6 108.7(2) 2_577 .
O57 K9 Ni6 36.14(12) . .
O150 K9 W4 141.89(17) . .
O61 K9 W4 150.05(16) . .
O8W K9 W4 88.80(18) . .
O14 K9 W4 29.39(12) . .
O15 K9 W4 30.79(12) . .
K25 K9 W4 86.3(2) 2_577 .
O57 K9 W4 120.84(14) . .
Ni6 K9 W4 156.56(9) . .
O150 K9 W16 84.05(15) . .
O61 K9 W16 20.25(15) . .
O8W K9 W16 123.77(19) . .
O14 K9 W16 101.63(13) . .
O15 K9 W16 155.06(14) . .
K25 K9 W16 64.05(18) 2_577 .
O57 K9 W16 57.10(13) . .
Ni6 K9 W16 49.71(4) . .
W4 K9 W16 130.51(7) . .
O150 K9 K14 100.26(17) . 2_577
O61 K9 K14 78.99(17) . 2_577
O8W K9 K14 45.32(18) . 2_577
O14 K9 K14 103.90(15) . 2_577
O15 K9 K14 109.99(14) . 2_577
K25 K9 K14 41.93(19) 2_577 2_577
O57 K9 K14 137.24(15) . 2_577
Ni6 K9 K14 104.78(7) . 2_577
W4 K9 K14 98.40(7) . 2_577
W16 K9 K14 85.36(6) . 2_577
O150 K9 K31 133.5(3) . 2_577
O61 K9 K31 82.4(4) . 2_577
O8W K9 K31 143.5(4) . 2_577
O14 K9 K31 40.5(3) . 2_577
O15 K9 K31 93.9(4) . 2_577
K25 K9 K31 65.3(4) 2_577 2_577
O57 K9 K31 74.8(3) . 2_577
Ni6 K9 K31 99.5(3) . 2_577
W4 K9 K31 69.8(3) . 2_577
W16 K9 K31 62.1(3) . 2_577
K14 K9 K31 107.2(3) 2_577 2_577
O11 K10 O38 150.9(2) . 2_477
O11 K10 O79 94.5(2) . 1_465
O38 K10 O79 108.4(2) 2_477 1_465
O11 K10 O6W 122.0(2) . 1_465
O38 K10 O6W 82.70(19) 2_477 1_465
O79 K10 O6W 73.5(2) 1_465 1_465
O11 K10 O4W 79.6(2) . 1_465
O38 K10 O4W 104.3(2) 2_477 1_465
O79 K10 O4W 117.39(19) 1_465 1_465
O6W K10 O4W 59.58(18) 1_465 1_465
O11 K10 O25W 67.4(3) . 2_576
O38 K10 O25W 84.1(3) 2_477 2_576
O79 K10 O25W 149.1(3) 1_465 2_576
O6W K10 O25W 137.1(3) 1_465 2_576
O4W K10 O25W 84.9(3) 1_465 2_576
O11 K10 O35 106.2(2) . 2_477
O38 K10 O35 55.02(18) 2_477 2_477
O79 K10 O35 95.6(2) 1_465 2_477
O6W K10 O35 130.9(2) 1_465 2_477
O4W K10 O35 146.3(2) 1_465 2_477
O25W K10 O35 68.0(3) 2_576 2_477
O11 K10 Ni17 91.88(15) . 1_465
O38 K10 Ni17 106.70(15) 2_477 1_465
O79 K10 Ni17 87.11(15) 1_465 1_465
O6W K10 Ni17 32.87(13) 1_465 1_465
O4W K10 Ni17 32.12(12) 1_465 1_465
O25W K10 Ni17 117.0(3) 2_576 1_465
O35 K10 Ni17 161.44(15) 2_477 1_465
O11 K10 W10 126.41(16) . 2_477
O38 K10 W10 29.18(13) 2_477 2_477
O79 K10 W10 108.59(15) 1_465 2_477
O6W K10 W10 110.89(14) 1_465 2_477
O4W K10 W10 124.84(14) 1_465 2_477
O25W K10 W10 68.7(2) 2_576 2_477
O35 K10 W10 26.89(12) 2_477 2_477
Ni17 K10 W10 135.52(7) 1_465 2_477
O11 K10 K7 153.56(17) . 2_477
O38 K10 K7 46.66(14) 2_477 2_477
O79 K10 K7 62.05(14) 1_465 2_477
O6W K10 K7 65.58(14) 1_465 2_477
O4W K10 K7 120.82(14) 1_465 2_477
O25W K10 K7 126.8(2) 2_576 2_477
O35 K10 K7 67.16(16) 2_477 2_477
Ni17 K10 K7 98.42(6) 1_465 2_477
W10 K10 K7 58.33(4) 2_477 2_477
O11 K10 K5 56.22(15) . .
O38 K10 K5 102.12(14) 2_477 .
O79 K10 K5 149.44(15) 1_465 .
O6W K10 K5 112.64(15) 1_465 .
O4W K10 K5 54.15(12) 1_465 .
O25W K10 K5 32.7(3) 2_576 .
O35 K10 K5 100.71(17) 2_477 .
Ni17 K10 K5 85.59(6) 1_465 .
W10 K10 K5 97.25(5) 2_477 .
K7 K10 K5 148.46(7) 2_477 .
O16W K11 O21W 104.6(4) . 1_465
O16W K11 O12 101.0(2) . .
O21W K11 O12 152.8(3) 1_465 .
O16W K11 O31 86.2(2) . .
O21W K11 O31 134.3(3) 1_465 .
O12 K11 O31 55.90(16) . .
O16W K11 O10 149.5(2) . .
O21W K11 O10 96.2(3) 1_465 .
O12 K11 O10 56.62(17) . .
O31 K11 O10 95.09(18) . .
O16W K11 O8 140.5(2) . .
O21W K11 O8 97.5(3) 1_465 .
O12 K11 O8 67.06(17) . .
O31 K11 O8 55.46(17) . .
O10 K11 O8 55.07(15) . .
O16W K11 O59W 77.6(3) . 1_565
O21W K11 O59W 62.9(4) 1_465 1_565
O12 K11 O59W 132.8(3) . 1_565
O31 K11 O59W 77.1(3) . 1_565
O10 K11 O59W 132.5(3) . 1_565
O8 K11 O59W 84.2(3) . 1_565
O16W K11 O43W 67.2(3) . .
O21W K11 O43W 104.2(4) 1_465 .
O12 K11 O43W 77.6(3) . .
O31 K11 O43W 120.6(3) . .
O10 K11 O43W 86.4(2) . .
O8 K11 O43W 137.6(3) . .
O59W K11 O43W 138.1(3) 1_565 .
O16W K11 W3 119.77(18) . .
O21W K11 W3 125.7(3) 1_465 .
O12 K11 W3 28.70(12) . .
O31 K11 W3 81.13(13) . .
O10 K11 W3 31.61(11) . .
O8 K11 W3 67.78(12) . .
O59W K11 W3 151.1(3) 1_565 .
O43W K11 W3 70.0(2) . .
O16W K11 W2 165.20(19) . .
O21W K11 W2 88.6(3) 1_465 .
O12 K11 W2 67.24(13) . .
O31 K11 W2 79.74(14) . .
O10 K11 W2 30.13(10) . .
O8 K11 W2 27.70(11) . .
O59W K11 W2 103.4(3) 1_565 .
O43W K11 W2 116.5(2) . .
W3 K11 W2 53.68(3) . .
O16W K11 W9 82.57(18) . .
O21W K11 W9 162.8(3) 1_465 .
O12 K11 W9 31.01(12) . .
O31 K11 W9 29.19(12) . .
O10 K11 W9 83.90(12) . .
O8 K11 W9 68.40(12) . .
O59W K11 W9 104.5(3) 1_565 .
O43W K11 W9 93.0(2) . .
W3 K11 W9 59.52(4) . .
W2 K11 W9 82.91(5) . .
O16W K11 W8 110.09(18) . .
O21W K11 W8 111.8(3) 1_465 .
O12 K11 W8 66.50(12) . .
O31 K11 W8 27.91(13) . .
O10 K11 W8 81.55(12) . .
O8 K11 W8 30.43(11) . .
O59W K11 W8 69.9(3) 1_565 .
O43W K11 W8 143.0(2) . .
W3 K11 W8 81.96(5) . .
W2 K11 W8 57.70(4) . .
W9 K11 W8 51.09(3) . .
O101 K12 O23W 131.2(3) . .
O101 K12 O33W 83.8(3) . .
O23W K12 O33W 131.0(4) . .
O101 K12 O48 78.3(2) . 2_567
O23W K12 O48 134.6(2) . 2_567
O33W K12 O48 77.2(4) . 2_567
O101 K12 O12W 151.4(2) . 2_567
O23W K12 O12W 76.5(3) . 2_567
O33W K12 O12W 80.0(3) . 2_567
O48 K12 O12W 75.3(2) 2_567 2_567
O101 K12 O75 108.3(2) . 1_455
O23W K12 O75 70.3(2) . 1_455
O33W K12 O75 65.8(4) . 1_455
O48 K12 O75 141.0(2) 2_567 1_455
O12W K12 O75 86.2(2) 2_567 1_455
O101 K12 O31W 68.8(3) . .
O23W K12 O31W 74.2(3) . .
O33W K12 O31W 95.1(4) . .
O48 K12 O31W 146.9(3) 2_567 .
O12W K12 O31W 135.7(3) 2_567 .
O75 K12 O31W 52.9(3) 1_455 .
O101 K12 O45 68.93(19) . 2_567
O23W K12 O45 68.1(2) . 2_567
O33W K12 O45 151.4(3) . 2_567
O48 K12 O45 104.4(2) 2_567 2_567
O12W K12 O45 128.47(19) 2_567 2_567
O75 K12 O45 113.88(19) 1_455 2_567
O31W K12 O45 67.7(2) . 2_567
O101 K12 O47 70.10(17) . 2_567
O23W K12 O47 98.8(2) . 2_567
O33W K12 O47 128.1(4) . 2_567
O48 K12 O47 54.47(18) 2_567 2_567
O12W K12 O47 102.28(19) 2_567 2_567
O75 K12 O47 164.45(19) 1_455 2_567
O31W K12 O47 114.4(2) . 2_567
O45 K12 O47 50.71(16) 2_567 2_567
O101 K12 W13 83.36(15) . 2_567
O23W K12 W13 113.0(2) . 2_567
O33W K12 W13 102.8(3) . 2_567
O48 K12 W13 25.67(13) 2_567 2_567
O12W K12 W13 77.58(17) 2_567 2_567
O75 K12 W13 161.79(15) 1_455 2_567
O31W K12 W13 145.0(2) . 2_567
O45 K12 W13 83.08(12) 2_567 2_567
O47 K12 W13 32.63(10) 2_567 2_567
O101 K12 W12 77.01(14) . 2_567
O23W K12 W12 74.5(2) . 2_567
O33W K12 W12 154.5(3) . 2_567
O48 K12 W12 82.49(15) 2_567 2_567
O12W K12 W12 109.78(15) 2_567 2_567
O75 K12 W12 136.41(15) 1_455 2_567
O31W K12 W12 93.5(2) . 2_567
O45 K12 W12 25.85(11) 2_567 2_567
O47 K12 W12 28.31(11) 2_567 2_567
W13 K12 W12 58.75(4) 2_567 2_567
O101 K12 W27 18.54(13) . .
O23W K12 W27 136.3(2) . .
O33W K12 W27 67.4(3) . .
O48 K12 W27 83.68(15) 2_567 .
O12W K12 W27 144.40(17) 2_567 .
O75 K12 W27 92.84(13) 1_455 .
O31W K12 W27 63.9(2) . .
O45 K12 W27 84.21(13) 2_567 .
O47 K12 W27 87.77(11) 2_567 .
W13 K12 W27 95.58(6) 2_567 .
W12 K12 W27 95.27(5) 2_567 .
O128 K13 O26 95.8(2) . 2_576
O128 K13 O24W 99.9(2) . .
O26 K13 O24W 75.5(2) 2_576 .
O128 K13 O9W 107.4(2) . 2_666
O26 K13 O9W 119.7(2) 2_576 2_666
O24W K13 O9W 146.4(2) . 2_666
O128 K13 O17W 160.5(2) . .
O26 K13 O17W 70.0(2) 2_576 .
O24W K13 O17W 89.6(2) . .
O9W K13 O17W 70.9(2) 2_666 .
O128 K13 O113 108.35(19) . 1_455
O26 K13 O113 149.3(2) 2_576 1_455
O24W K13 O113 81.8(2) . 1_455
O9W K13 O113 71.32(19) 2_666 1_455
O17W K13 O113 89.8(2) . 1_455
O128 K13 O9 67.02(16) . 2_576
O26 K13 O9 53.67(16) 2_576 2_576
O24W K13 O9 123.8(2) . 2_576
O9W K13 O9 85.59(17) 2_666 2_576
O17W K13 O9 93.52(19) . 2_576
O113 K13 O9 154.17(19) 1_455 2_576
O128 K13 O129 51.31(17) . .
O26 K13 O129 100.94(19) 2_576 .
O24W K13 O129 53.1(2) . .
O9W K13 O129 136.98(18) 2_666 .
O17W K13 O129 142.4(2) . .
O113 K13 O129 80.90(17) 1_455 .
O9 K13 O129 110.51(15) 2_576 .
O128 K13 W34 24.00(13) . .
O26 K13 W34 101.14(15) 2_576 .
O24W K13 W34 78.67(17) . .
O9W K13 W34 122.15(14) 2_666 .
O17W K13 W34 166.92(18) . .
O113 K13 W34 94.18(14) 1_455 .
O9 K13 W34 88.32(11) 2_576 .
O129 K13 W34 27.47(10) . .
O128 K13 W7 90.20(14) . 2_576
O26 K13 W7 24.16(13) 2_576 2_576
O24W K13 W7 99.66(19) . 2_576
O9W K13 W7 99.57(15) 2_666 2_576
O17W K13 W7 71.29(16) . 2_576
O113 K13 W7 160.97(15) 1_455 2_576
O9 K13 W7 32.11(9) 2_576 2_576
O129 K13 W7 115.28(12) . 2_576
W34 K13 W7 104.73(6) . 2_576
O128 K13 Na1 76.17(16) . 2_666
O26 K13 Na1 138.33(16) 2_576 2_666
O24W K13 Na1 145.8(2) . 2_666
O9W K13 Na1 34.49(14) 2_666 2_666
O17W K13 Na1 105.28(18) . 2_666
O113 K13 Na1 67.97(15) 1_455 2_666
O9 K13 Na1 86.48(13) 2_576 2_666
O129 K13 Na1 104.69(13) . 2_666
W34 K13 Na1 87.76(7) . 2_666
W7 K13 Na1 114.18(9) 2_576 2_666
O128 K13 W30 130.40(15) . 1_455
O26 K13 W30 131.21(15) 2_576 1_455
O24W K13 W30 80.99(18) . 1_455
O9W K13 W30 66.43(13) 2_666 1_455
O17W K13 W30 67.72(16) . 1_455
O113 K13 W30 22.12(12) 1_455 1_455
O9 K13 W30 149.89(13) 2_576 1_455
O129 K13 W30 97.98(12) . 1_455
W34 K13 W30 115.40(6) . 1_455
W7 K13 W30 138.99(6) 2_576 1_455
Na1 K13 W30 76.78(7) 2_666 1_455
O41 K14 O75W 77.9(3) . 2_577
O41 K14 K25 81.9(3) . .
O75W K14 K25 76.2(3) 2_577 .
O41 K14 O26W 67.8(3) . 2_477
O75W K14 O26W 137.1(4) 2_577 2_477
K25 K14 O26W 121.2(3) . 2_477
O41 K14 O11W 130.3(2) . 2_477
O75W K14 O11W 123.7(3) 2_577 2_477
K25 K14 O11W 142.4(3) . 2_477
O26W K14 O11W 68.4(3) 2_477 2_477
O41 K14 O33 100.4(2) . 2_577
O75W K14 O33 148.5(3) 2_577 2_577
K25 K14 O33 72.4(2) . 2_577
O26W K14 O33 65.8(3) 2_477 2_577
O11W K14 O33 81.7(2) 2_477 2_577
O41 K14 O8W 159.4(2) . 2_577
O75W K14 O8W 86.0(3) 2_577 2_577
K25 K14 O8W 82.0(3) . 2_577
O26W K14 O8W 132.2(3) 2_477 2_577
O11W K14 O8W 69.5(2) 2_477 2_577
O33 K14 O8W 86.7(2) 2_577 2_577
O41 K14 O49W 82.2(3) . 2_477
O75W K14 O49W 62.3(4) 2_577 2_477
K25 K14 O49W 137.8(3) . 2_477
O26W K14 O49W 87.6(4) 2_477 2_477
O11W K14 O49W 73.8(3) 2_477 2_477
O33 K14 O49W 149.2(3) 2_577 2_477
O8W K14 O49W 101.6(4) 2_577 2_477
O41 K14 K5 84.05(17) . 2_477
O75W K14 K5 106.8(3) 2_577 2_477
K25 K14 K5 164.6(2) . 2_477
O26W K14 K5 46.5(3) 2_477 2_477
O11W K14 K5 48.45(17) 2_477 2_477
O33 K14 K5 104.28(14) 2_577 2_477
O8W K14 K5 113.11(17) 2_577 2_477
O49W K14 K5 45.1(3) 2_477 2_477
O41 K14 W9 122.50(17) . 2_577
O75W K14 W9 142.2(3) 2_577 2_577
K25 K14 W9 76.0(2) . 2_577
O26W K14 W9 79.9(3) 2_477 2_577
O11W K14 W9 70.08(17) 2_477 2_577
O33 K14 W9 22.23(12) 2_577 2_577
O8W K14 W9 65.10(16) 2_577 2_577
O49W K14 W9 143.9(3) 2_477 2_577
K5 K14 W9 106.80(7) 2_477 2_577
O41 K14 K9 119.33(17) . 2_577
O75W K14 K9 67.3(3) 2_577 2_577
K25 K14 K9 43.3(2) . 2_577
O26W K14 K9 153.2(3) 2_477 2_577
O11W K14 K9 110.32(18) 2_477 2_577
O33 K14 K9 87.43(14) 2_577 2_577
O8W K14 K9 41.14(15) 2_577 2_577
O49W K14 K9 118.3(3) 2_477 2_577
K5 K14 K9 151.96(9) 2_477 2_577
W9 K14 K9 74.92(6) 2_577 2_577
O41 K14 K19 39.82(15) . .
O75W K14 K19 38.9(3) 2_577 .
K25 K14 K19 69.7(2) . .
O26W K14 K19 106.1(3) 2_477 .
O11W K14 K19 146.67(19) 2_477 .
O33 K14 K19 127.46(14) 2_577 .
O8W K14 K19 121.55(16) 2_577 .
O49W K14 K19 73.1(3) 2_477 .
K5 K14 K19 102.88(9) 2_477 .
W9 K14 K19 142.93(8) 2_577 .
K9 K14 K19 89.04(7) 2_577 .
O160 K15 O98 62.82(18) . .
O160 K15 O90 89.7(2) . 1_455
O98 K15 O90 118.2(2) . 1_455
O160 K15 O33W 78.9(3) . .
O98 K15 O33W 107.4(3) . .
O90 K15 O33W 120.7(3) 1_455 .
O160 K15 O53W 122.1(4) . .
O98 K15 O53W 72.5(3) . .
O90 K15 O53W 80.4(4) 1_455 .
O33W K15 O53W 152.2(5) . .
O160 K15 O75 144.6(2) . 1_455
O98 K15 O75 122.51(19) . 1_455
O90 K15 O75 111.6(2) 1_455 1_455
O33W K15 O75 66.1(3) . 1_455
O53W K15 O75 90.1(5) . 1_455
O160 K15 O76 136.39(18) . 1_455
O98 K15 O76 154.2(2) . 1_455
O90 K15 O76 56.29(18) 1_455 1_455
O33W K15 O76 95.0(3) . 1_455
O53W K15 O76 81.7(3) . 1_455
O75 K15 O76 55.33(18) 1_455 1_455
O160 K15 O102 55.03(17) . .
O98 K15 O102 55.67(17) . .
O90 K15 O102 144.0(2) 1_455 .
O33W K15 O102 51.8(3) . .
O53W K15 O102 122.3(3) . .
O75 K15 O102 96.98(19) 1_455 .
O76 K15 O102 145.45(18) 1_455 .
O160 K15 Ni11 34.00(12) . .
O98 K15 Ni11 34.31(13) . .
O90 K15 Ni11 118.12(16) 1_455 .
O33W K15 Ni11 81.0(3) . .
O53W K15 Ni11 106.1(3) . .
O75 K15 Ni11 129.44(16) 1_455 .
O76 K15 Ni11 170.05(14) 1_455 .
O102 K15 Ni11 34.06(11) . .
O160 K15 W20 142.99(15) . 1_455
O98 K15 W20 148.52(15) . 1_455
O90 K15 W20 85.43(15) 1_455 1_455
O33W K15 W20 72.4(3) . 1_455
O53W K15 W20 93.2(4) . 1_455
O75 K15 W20 27.29(12) 1_455 1_455
O76 K15 W20 29.99(11) 1_455 1_455
O102 K15 W20 117.35(12) . 1_455
Ni11 K15 W20 151.33(8) . 1_455
O160 K15 W24 106.60(14) . 1_455
O98 K15 W24 143.52(15) . 1_455
O90 K15 W24 25.90(14) 1_455 1_455
O33W K15 W24 104.1(2) . 1_455
O53W K15 W24 88.0(3) . 1_455
O75 K15 W24 87.05(14) 1_455 1_455
O76 K15 W24 32.62(11) 1_455 1_455
O102 K15 W24 149.21(13) . 1_455
Ni11 K15 W24 139.58(8) . 1_455
W20 K15 W24 60.12(4) 1_455 1_455
O160 K15 W26 81.09(13) . .
O98 K15 W26 20.61(12) . .
O90 K15 W26 131.68(16) 1_455 .
O33W K15 W26 103.9(2) . .
O53W K15 W26 65.8(3) . .
O75 K15 W26 102.22(14) 1_455 .
O76 K15 W26 141.21(14) 1_455 .
O102 K15 W26 56.74(11) . .
Ni11 K15 W26 48.71(3) . .
W20 K15 W26 127.91(7) 1_455 .
W24 K15 W26 151.95(8) 1_455 .
O125 K16 O168 64.92(19) . .
O125 K16 O116 137.4(2) . 1_455
O168 K16 O116 86.7(2) . 1_455
O125 K16 O113 107.64(19) . 1_455
O168 K16 O113 104.4(2) . 1_455
O116 K16 O113 109.87(19) 1_455 1_455
O125 K16 O114 164.0(2) . 1_455
O168 K16 O114 115.7(2) . 1_455
O116 K16 O114 56.75(18) 1_455 1_455
O113 K16 O114 56.36(17) 1_455 1_455
O125 K16 Ni14 32.47(14) . .
O168 K16 Ni14 33.22(12) . .
O116 K16 Ni14 117.11(16) 1_455 .
O113 K16 Ni14 103.81(15) 1_455 .
O114 K16 Ni14 143.21(16) 1_455 .
O125 K16 W30 134.59(16) . 1_455
O168 K16 W30 112.12(15) . 1_455
O116 K16 W30 84.23(14) 1_455 1_455
O113 K16 W30 26.96(12) 1_455 1_455
O114 K16 W30 29.40(12) 1_455 1_455
Ni14 K16 W30 124.94(8) . 1_455
O125 K16 W31 161.57(16) . 1_455
O168 K16 W31 99.69(14) . 1_455
O116 K16 W31 25.48(13) 1_455 1_455
O113 K16 W31 85.37(13) 1_455 1_455
O114 K16 W31 31.32(12) 1_455 1_455
Ni14 K16 W31 132.91(8) . 1_455
W30 K16 W31 59.04(4) 1_455 1_455
O125 K16 K13 85.00(15) . .
O168 K16 K13 75.42(14) . .
O116 K16 K13 119.27(15) 1_455 .
O113 K16 K13 31.26(14) 1_455 .
O114 K16 K13 79.94(13) 1_455 .
Ni14 K16 K13 73.21(6) . .
W30 K16 K13 52.99(5) 1_455 .
W31 K16 K13 101.44(6) 1_455 .
O40W K17 O22W 163.0(5) . .
O40W K17 O7W 101.2(5) . .
O22W K17 O7W 89.4(2) . .
O40W K17 O94 72.2(5) . .
O22W K17 O94 98.0(2) . .
O7W K17 O94 172.2(3) . .
O40W K17 O124 95.7(6) . 2_666
O22W K17 O124 72.2(2) . 2_666
O7W K17 O124 83.2(2) . 2_666
O94 K17 O124 101.3(2) . 2_666
O40W K17 O70 96.3(6) . .
O22W K17 O70 89.6(2) . .
O7W K17 O70 120.5(2) . .
O94 K17 O70 57.48(18) . .
O124 K17 O70 150.5(2) 2_666 .
O40W K17 O69 127.1(5) . .
O22W K17 O69 69.3(2) . .
O7W K17 O69 66.79(18) . .
O94 K17 O69 113.6(2) . .
O124 K17 O69 130.5(2) 2_666 .
O70 K17 O69 57.56(17) . .
O40W K17 K28 52.9(6) . .
O22W K17 K28 139.6(2) . .
O7W K17 K28 96.8(2) . .
O94 K17 K28 75.9(2) . .
O124 K17 K28 148.2(2) 2_666 .
O70 K17 K28 53.05(19) . .
O69 K17 K28 76.7(2) . .
O40W K17 W19 117.0(6) . .
O22W K17 W19 75.02(17) . .
O7W K17 W19 93.53(15) . .
O94 K17 W19 86.09(15) . .
O124 K17 W19 147.03(18) 2_666 .
O70 K17 W19 30.13(12) . .
O69 K17 W19 27.68(12) . .
K28 K17 W19 64.78(15) . .
O40W K17 W25 84.6(5) . .
O22W K17 W25 92.16(18) . .
O7W K17 W25 152.42(17) . .
O94 K17 W25 25.66(13) . .
O124 K17 W25 123.39(17) 2_666 .
O70 K17 W25 32.04(12) . .
O69 K17 W25 88.09(13) . .
K28 K17 W25 64.99(15) . .
W19 K17 W25 60.49(4) . .
O40W K17 Na1 103.7(5) . .
O22W K17 Na1 92.67(19) . .
O7W K17 Na1 35.98(15) . .
O94 K17 Na1 140.36(18) . .
O124 K17 Na1 118.28(17) 2_666 .
O70 K17 Na1 84.69(14) . .
O69 K17 Na1 37.18(13) . .
K28 K17 Na1 71.41(16) . .
W19 K17 Na1 60.01(7) . .
W25 K17 Na1 116.44(9) . .
O40W K17 K4 153.6(5) . .
O22W K17 K4 41.15(17) . .
O7W K17 K4 53.47(14) . .
O94 K17 K4 132.33(17) . .
O124 K17 K4 88.92(16) 2_666 .
O70 K17 K4 92.17(14) . .
O69 K17 K4 41.61(14) . .
K28 K17 K4 116.73(16) . .
W19 K17 K4 63.76(5) . .
W25 K17 K4 114.36(8) . .
Na1 K17 K4 52.13(7) . .
O30 K18 O15W 84.9(2) . .
O30 K18 O139 64.60(19) . .
O15W K18 O139 149.4(2) . .
O30 K18 O56W 71.5(3) . .
O15W K18 O56W 95.2(3) . .
O139 K18 O56W 77.8(3) . .
O30 K18 O1 95.3(2) . 1_655
O15W K18 O1 67.2(2) . 1_655
O139 K18 O1 111.5(2) . 1_655
O56W K18 O1 159.3(3) . 1_655
O30 K18 O22 154.9(2) . 1_655
O15W K18 O22 100.0(2) . 1_655
O139 K18 O22 108.6(2) . 1_655
O56W K18 O22 83.5(3) . 1_655
O1 K18 O22 109.35(18) 1_655 1_655
O30 K18 O2 149.5(2) . 1_655
O15W K18 O2 77.92(18) . 1_655
O139 K18 O2 127.9(2) . 1_655
O56W K18 O2 134.5(3) . 1_655
O1 K18 O2 54.82(16) 1_655 1_655
O22 K18 O2 54.55(17) 1_655 1_655
O30 K18 C6 80.3(2) . .
O15W K18 C6 162.2(2) . .
O139 K18 C6 19.55(18) . .
O56W K18 C6 70.7(3) . .
O1 K18 C6 123.9(2) 1_655 .
O22 K18 C6 89.50(19) 1_655 .
O2 K18 C6 119.70(19) 1_655 .
O30 K18 C7 105.5(2) . .
O15W K18 C7 165.8(2) . .
O139 K18 C7 42.5(2) . .
O56W K18 C7 79.4(4) . .
O1 K18 C7 120.3(2) 1_655 .
O22 K18 C7 66.6(2) 1_655 .
O2 K18 C7 96.5(2) 1_655 .
C6 K18 C7 25.1(2) . .
O30 K18 W1 121.68(18) . 1_655
O15W K18 W1 76.47(16) . 1_655
O139 K18 W1 116.85(18) . 1_655
O56W K18 W1 162.9(3) . 1_655
O1 K18 W1 26.68(11) 1_655 1_655
O22 K18 W1 83.28(14) 1_655 1_655
O2 K18 W1 29.58(11) 1_655 1_655
C6 K18 W1 119.97(17) . 1_655
C7 K18 W1 105.10(19) . 1_655
O30 K18 Ni1 32.14(14) . .
O15W K18 Ni1 116.98(15) . .
O139 K18 Ni1 32.47(13) . .
O56W K18 Ni1 71.7(3) . .
O1 K18 Ni1 105.79(14) 1_655 .
O22 K18 Ni1 136.51(16) 1_655 .
O2 K18 Ni1 150.95(16) 1_655 .
C6 K18 Ni1 49.08(14) . .
C7 K18 Ni1 73.98(17) . .
W1 K18 Ni1 125.40(10) 1_655 .
O30 K18 W6 177.98(18) . 1_655
O15W K18 W6 97.13(15) . 1_655
O139 K18 W6 113.39(15) . 1_655
O56W K18 W6 108.5(3) . 1_655
O1 K18 W6 85.22(12) 1_655 1_655
O22 K18 W6 25.06(12) 1_655 1_655
O2 K18 W6 31.45(11) 1_655 1_655
C6 K18 W6 97.76(15) . 1_655
C7 K18 W6 72.64(17) . 1_655
W1 K18 W6 58.71(4) 1_655 1_655
Ni1 K18 W6 145.86(8) . 1_655
O75W K19 O60 162.4(4) 2_577 .
O75W K19 O41 74.5(3) 2_577 .
O60 K19 O41 112.4(2) . .
O75W K19 O42 131.4(3) 2_577 .
O60 K19 O42 57.62(19) . .
O41 K19 O42 56.91(19) . .
O75W K19 O62 75.5(3) 2_577 2_577
O60 K19 O62 90.2(2) . 2_577
O41 K19 O62 139.7(2) . 2_577
O42 K19 O62 143.6(2) . 2_577
O75W K19 O60 78.6(3) 2_577 2_577
O60 K19 O60 84.7(3) . 2_577
O41 K19 O60 93.1(2) . 2_577
O42 K19 O60 101.6(2) . 2_577
O62 K19 O60 54.75(19) 2_577 2_577
O75W K19 O63 111.9(3) 2_577 2_577
O60 K19 O63 65.4(2) . 2_577
O41 K19 O63 165.6(3) . 2_577
O42 K19 O63 115.5(2) . 2_577
O62 K19 O63 54.13(19) 2_577 2_577
O60 K19 O63 100.7(2) 2_577 2_577
O75W K19 W11 101.6(2) 2_577 .
O60 K19 W11 85.47(15) . .
O41 K19 W11 27.31(14) . .
O42 K19 W11 29.88(12) . .
O62 K19 W11 150.03(19) 2_577 .
O60 K19 W11 95.30(15) 2_577 .
O63 K19 W11 144.96(17) 2_577 .
O75W K19 W16 158.0(3) 2_577 .
O60 K19 W16 25.88(14) . .
O41 K19 W16 86.99(15) . .
O42 K19 W16 31.87(12) . .
O62 K19 W16 113.95(15) 2_577 .
O60 K19 W16 90.74(16) 2_577 .
O63 K19 W16 88.84(15) 2_577 .
W11 K19 W16 59.80(4) . .
O75W K19 W17 90.2(2) 2_577 2_577
O60 K19 W17 81.68(15) . 2_577
O41 K19 W17 164.64(18) . 2_577
O42 K19 W17 138.26(15) . 2_577
O62 K19 W17 29.06(13) 2_577 2_577
O60 K19 W17 81.77(15) 2_577 2_577
O63 K19 W17 26.46(13) 2_577 2_577
W11 K19 W17 167.03(9) . 2_577
W16 K19 W17 107.46(7) . 2_577
O75W K19 W16 68.3(3) 2_577 2_577
O60 K19 W16 94.2(2) . 2_577
O41 K19 W16 112.35(19) . 2_577
O42 K19 W16 127.38(18) . 2_577
O62 K19 W16 29.74(13) 2_577 2_577
O60 K19 W16 26.76(13) 2_577 2_577
O63 K19 W16 82.03(15) 2_577 2_577
W11 K19 W16 121.00(11) . 2_577
W16 K19 W16 109.42(10) . 2_577
W17 K19 W16 58.57(5) 2_577 2_577
O75W K19 K21 118.1(3) 2_577 .
O60 K19 K21 79.5(2) . .
O41 K19 K21 72.9(2) . .
O42 K19 K21 51.07(18) . .
O62 K19 K21 146.41(19) 2_577 .
O60 K19 K21 152.69(19) 2_577 .
O63 K19 K21 92.86(19) 2_577 .
W11 K19 K21 61.53(11) . .
W16 K19 K21 65.75(11) . .
W17 K19 K21 117.35(13) 2_577 .
W16 K19 K21 173.17(13) 2_577 .
O46W K20 O20 166.8(4) . .
O46W K20 O142 109.8(3) . .
O20 K20 O142 63.1(2) . .
O46W K20 O15 107.6(4) . .
O20 K20 O15 59.4(2) . .
O142 K20 O15 60.2(2) . .
O46W K20 O55W 74.2(4) . .
O20 K20 O55W 105.8(4) . .
O142 K20 O55W 148.3(4) . .
O15 K20 O55W 88.3(4) . .
O46W K20 O50W 69.6(5) . .
O20 K20 O50W 119.9(4) . .
O142 K20 O50W 90.2(4) . .
O15 K20 O50W 148.3(4) . .
O55W K20 O50W 119.4(5) . .
O46W K20 O47W 88.3(4) . 1_455
O20 K20 O47W 104.8(3) . 1_455
O142 K20 O47W 129.8(4) . 1_455
O15 K20 O47W 157.7(3) . 1_455
O55W K20 O47W 80.9(4) . 1_455
O50W K20 O47W 51.8(4) . 1_455
O46W K20 Ni3 132.3(3) . .
O20 K20 Ni3 35.72(14) . .
O142 K20 Ni3 36.00(14) . .
O15 K20 Ni3 35.85(12) . .
O55W K20 Ni3 117.9(4) . .
O50W K20 Ni3 122.6(3) . .
O47W K20 Ni3 137.3(3) 1_455 .
O46W K20 W5 155.1(4) . .
O20 K20 W5 21.68(13) . .
O142 K20 W5 82.50(19) . .
O15 K20 W5 58.84(15) . .
O55W K20 W5 84.1(3) . .
O50W K20 W5 133.6(4) . .
O47W K20 W5 100.4(3) 1_455 .
Ni3 K20 W5 49.64(8) . .
O46W K20 K9 69.2(3) . .
O20 K20 K9 97.9(2) . .
O142 K20 K9 76.7(2) . .
O15 K20 K9 38.48(14) . .
O55W K20 K9 75.7(4) . .
O50W K20 K9 128.9(3) . .
O47W K20 K9 151.0(3) 1_455 .
Ni3 K20 K9 70.15(11) . .
W5 K20 K9 94.00(13) . .
O46W K20 K29 85.1(3) . 1_455
O20 K20 K29 102.1(3) . 1_455
O142 K20 K29 165.1(3) . 1_455
O15 K20 K29 115.5(3) . 1_455
O55W K20 K29 33.4(4) . 1_455
O50W K20 K29 96.0(3) . 1_455
O47W K20 K29 48.8(3) 1_455 1_455
Ni3 K20 K29 131.8(2) . 1_455
W5 K20 K29 83.38(19) . 1_455
K9 K20 K29 109.1(2) . 1_455
O37 K21 O39 56.3(2) . .
O37 K21 O54W 71.9(4) . .
O39 K21 O54W 113.8(4) . .
O37 K21 O58 52.6(2) . .
O39 K21 O58 88.5(3) . .
O54W K21 O58 90.4(4) . .
O37 K21 O42 60.9(2) . .
O39 K21 O42 50.8(2) . .
O54W K21 O42 130.0(4) . .
O58 K21 O42 48.4(2) . .
O37 K21 W10 30.22(15) . .
O39 K21 W10 32.90(16) . .
O54W K21 W10 82.2(4) . .
O58 K21 W10 79.51(19) . .
O42 K21 W10 65.62(18) . .
O37 K21 K31 93.6(4) . 2_577
O39 K21 K31 137.5(4) . 2_577
O54W K21 K31 77.3(5) . 2_577
O58 K21 K31 49.3(4) . 2_577
O42 K21 K31 89.7(4) . 2_577
W10 K21 K31 123.8(4) . 2_577
O37 K21 W15 28.99(15) . .
O39 K21 W15 81.5(2) . .
O54W K21 W15 67.6(3) . .
O58 K21 W15 29.72(14) . .
O42 K21 W15 63.32(17) . .
W10 K21 W15 59.20(10) . .
K31 K21 W15 64.6(4) 2_577 .
O37 K21 K31 150.0(4) . 1_455
O39 K21 K31 107.2(4) . 1_455
O54W K21 K31 97.6(5) . 1_455
O58 K21 K31 157.4(4) . 1_455
O42 K21 K31 131.6(4) . 1_455
W10 K21 K31 122.4(4) . 1_455
K31 K21 K31 111.9(4) 2_577 1_455
W15 K21 K31 165.1(4) . 1_455
O37 K21 W11 62.8(2) . .
O39 K21 W11 26.27(16) . .
O54W K21 W11 132.8(4) . .
O58 K21 W11 72.8(2) . .
O42 K21 W11 26.90(12) . .
W10 K21 W11 51.94(10) . .
K31 K21 W11 116.6(4) 2_577 .
W15 K21 W11 78.30(14) . .
K31 K21 W11 114.9(4) 1_455 .
O37 K21 K19 105.2(3) . .
O39 K21 K19 77.5(2) . .
O54W K21 K19 160.6(4) . .
O58 K21 K19 73.6(2) . .
O42 K21 K19 44.36(17) . .
W10 K21 K19 105.1(2) . .
K31 K21 K19 83.8(4) 2_577 .
W15 K21 K19 100.26(19) . .
K31 K21 K19 93.6(4) 1_455 .
W11 K21 K19 53.47(12) . .
O37 K21 K21 149.4(4) . 2_477
O39 K21 K21 154.2(4) . 2_477
O54W K21 K21 86.4(4) . 2_477
O58 K21 K21 108.0(3) . 2_477
O42 K21 K21 127.9(3) . 2_477
W10 K21 K21 166.4(4) . 2_477
K31 K21 K21 60.0(4) 2_577 2_477
W15 K21 K21 122.5(3) . 2_477
K31 K21 K21 51.9(4) 1_455 2_477
W11 K21 K21 140.5(3) . 2_477
K19 K21 K21 88.1(2) . 2_477
K24 K22 O58W 94.9(5) . 2_576
K24 K22 O141 130.4(4) . .
O58W K22 O141 105.6(5) 2_576 .
K24 K22 O135 114.5(4) . 1_455
O58W K22 O135 95.6(4) 2_576 1_455
O141 K22 O135 107.9(3) . 1_455
K24 K22 O23 71.2(3) . .
O58W K22 O23 103.5(4) 2_576 .
O141 K22 O23 60.4(2) . .
O135 K22 O23 159.7(3) 1_455 .
K24 K22 O136 63.6(3) . 1_455
O58W K22 O136 116.3(5) 2_576 1_455
O141 K22 O136 134.8(3) . 1_455
O135 K22 O136 54.0(2) 1_455 1_455
O23 K22 O136 120.6(3) . 1_455
K24 K22 O41W 70.2(5) . .
O58W K22 O41W 153.8(6) 2_576 .
O141 K22 O41W 72.1(4) . .
O135 K22 O41W 110.0(4) 1_455 .
O23 K22 O41W 52.0(4) . .
O136 K22 O41W 77.0(4) 1_455 .
K24 K22 C11 139.4(4) . .
O58W K22 C11 114.2(5) 2_576 .
O141 K22 C11 17.71(19) . .
O135 K22 C11 91.2(3) 1_455 .
O23 K22 C11 74.7(2) . .
O136 K22 C11 119.8(3) 1_455 .
O41W K22 C11 71.7(4) . .
K24 K22 C12 150.9(4) . .
O58W K22 C12 114.2(5) 2_576 .
O141 K22 C12 42.3(2) . .
O135 K22 C12 66.0(2) 1_455 .
O23 K22 C12 99.2(3) . .
O136 K22 C12 102.1(3) 1_455 .
O41W K22 C12 82.2(4) . .
C11 K22 C12 25.23(19) . .
K24 K22 W36 88.6(3) . 1_455
O58W K22 W36 103.8(4) 2_576 1_455
O141 K22 W36 127.5(3) . 1_455
O135 K22 W36 26.46(13) 1_455 1_455
O23 K22 W36 147.2(3) . 1_455
O136 K22 W36 28.07(11) 1_455 1_455
O41W K22 W36 97.3(4) . 1_455
C11 K22 W36 109.7(2) . 1_455
C12 K22 W36 85.9(2) . 1_455
K24 K22 Ni2 102.8(3) . .
O58W K22 Ni2 99.6(4) 2_576 .
O141 K22 Ni2 30.27(15) . .
O135 K22 Ni2 138.1(3) 1_455 .
O23 K22 Ni2 31.67(13) . .
O136 K22 Ni2 141.8(3) 1_455 .
O41W K22 Ni2 64.8(4) . .
C11 K22 Ni2 46.96(16) . .
C12 K22 Ni2 72.15(19) . .
W36 K22 Ni2 153.0(2) 1_455 .
K24 K22 K30 78.7(3) . .
O58W K22 K30 161.6(5) 2_576 .
O141 K22 K30 91.4(3) . .
O135 K22 K30 72.1(3) 1_455 .
O23 K22 K30 90.9(3) . .
O136 K22 K30 45.3(2) 1_455 .
O41W K22 K30 38.9(4) . .
C11 K22 K30 80.4(2) . .
C12 K22 K30 73.9(2) . .
W36 K22 K30 59.2(2) 1_455 .
Ni2 K22 K30 98.6(2) . .
O12W K23 O39W 158.6(4) . .
O12W K23 O35W 94.8(4) . .
O39W K23 O35W 74.4(4) . .
O12W K23 O57W 127.2(5) . .
O39W K23 O57W 69.5(5) . .
O35W K23 O57W 135.5(5) . .
O12W K23 O36W 113.7(4) . .
O39W K23 O36W 84.8(4) . .
O35W K23 O36W 87.6(4) . .
O57W K23 O36W 64.3(5) . .
O12W K23 O48 74.6(3) . .
O39W K23 O48 91.2(4) . .
O35W K23 O48 108.7(4) . .
O57W K23 O48 97.4(5) . .
O36W K23 O48 161.5(4) . .
O12W K23 O85 59.6(3) . 2_667
O39W K23 O85 140.6(4) . 2_667
O35W K23 O85 104.9(4) . 2_667
O57W K23 O85 87.8(5) . 2_667
O36W K23 O85 56.0(3) . 2_667
O48 K23 O85 124.5(3) . 2_667
O12W K23 O49 105.5(3) . .
O39W K23 O49 53.5(3) . .
O35W K23 O49 68.0(4) . .
O57W K23 O49 107.6(5) . .
O36W K23 O49 135.3(4) . .
O48 K23 O49 49.8(2) . .
O85 K23 O49 163.7(3) 2_667 .
O12W K23 W13 80.0(2) . .
O39W K23 W13 80.2(3) . .
O35W K23 W13 82.0(3) . .
O57W K23 W13 115.6(5) . .
O36W K23 W13 163.6(4) . .
O48 K23 W13 26.94(14) . .
O85 K23 W13 139.3(2) 2_667 .
O49 K23 W13 28.27(12) . .
O12W K23 K12 37.1(2) . 2_567
O39W K23 K12 130.2(4) . 2_567
O35W K23 K12 112.6(3) . 2_567
O57W K23 K12 110.4(4) . 2_567
O36W K23 K12 142.3(4) . 2_567
O48 K23 K12 39.09(16) . 2_567
O85 K23 K12 87.4(2) 2_667 2_567
O49 K23 K12 82.34(18) . 2_567
W13 K23 K12 54.09(10) . 2_567
O12W K23 Na2 119.6(3) . .
O39W K23 Na2 71.4(4) . .
O35W K23 Na2 59.8(3) . .
O57W K23 Na2 84.2(4) . .
O36W K23 Na2 28.9(3) . .
O48 K23 Na2 160.8(3) . .
O85 K23 Na2 74.68(18) 2_667 .
O49 K23 Na2 111.4(2) . .
W13 K23 Na2 136.9(2) . .
K12 K23 Na2 156.6(2) 2_567 .
K22 K24 O48W 107.6(5) . .
K22 K24 O169 126.9(4) . 1_455
O48W K24 O169 105.9(5) . 1_455
K22 K24 O22 112.7(4) . .
O48W K24 O22 86.5(4) . .
O169 K24 O22 109.4(3) 1_455 .
K22 K24 O136 69.3(3) . 1_455
O48W K24 O136 115.0(5) . 1_455
O169 K24 O136 59.5(2) 1_455 1_455
O22 K24 O136 157.4(4) . 1_455
K22 K24 O42W 130.6(5) . 2_576
O48W K24 O42W 33.1(4) . 2_576
O169 K24 O42W 99.1(4) 1_455 2_576
O22 K24 O42W 57.4(4) . 2_576
O136 K24 O42W 139.6(5) 1_455 2_576
K22 K24 O23 62.2(3) . .
O48W K24 O23 114.5(4) . .
O169 K24 O23 132.8(4) 1_455 .
O22 K24 O23 52.6(2) . .
O136 K24 O23 118.2(4) 1_455 .
O42W K24 O23 101.5(4) 2_576 .
K22 K24 O41W 65.8(4) . .
O48W K24 O41W 164.0(6) . .
O169 K24 O41W 89.1(5) 1_455 .
O22 K24 O41W 83.1(4) . .
O136 K24 O41W 77.3(4) 1_455 .
O42W K24 O41W 140.3(5) 2_576 .
O23 K24 O41W 49.5(4) . .
K22 K24 C10 135.3(4) . 1_455
O48W K24 C10 110.6(4) . 1_455
O169 K24 C10 17.9(2) 1_455 1_455
O22 K24 C10 92.1(3) . 1_455
O136 K24 C10 74.1(3) 1_455 1_455
O42W K24 C10 94.0(4) 2_576 1_455
O23 K24 C10 118.3(3) . 1_455
O41W K24 C10 82.1(4) . 1_455
K22 K24 Ni15 101.3(3) . 1_455
O48W K24 Ni15 104.4(4) . 1_455
O169 K24 Ni15 30.06(16) 1_455 1_455
O22 K24 Ni15 139.4(3) . 1_455
O136 K24 Ni15 31.99(14) 1_455 1_455
O42W K24 Ni15 114.7(4) 2_576 1_455
O23 K24 Ni15 140.7(3) . 1_455
O41W K24 Ni15 91.4(4) . 1_455
C10 K24 Ni15 47.31(18) 1_455 1_455
K22 K24 W6 87.5(3) . .
O48W K24 W6 98.1(4) . .
O169 K24 W6 126.7(3) 1_455 .
O22 K24 W6 25.48(14) . .
O136 K24 W6 143.8(4) 1_455 .
O42W K24 W6 76.5(4) 2_576 .
O23 K24 W6 27.49(12) . .
O41W K24 W6 67.7(4) . .
C10 K24 W6 108.8(3) 1_455 .
Ni15 K24 W6 151.9(3) 1_455 .
K22 K24 K30 69.6(3) . .
O48W K24 K30 157.3(5) . .
O169 K24 K30 63.7(3) 1_455 .
O22 K24 K30 115.7(4) . .
O136 K24 K30 42.4(2) 1_455 .
O42W K24 K30 159.5(4) 2_576 .
O23 K24 K30 84.7(3) . .
O41W K24 K30 36.6(4) . .
C10 K24 K30 66.2(2) 1_455 .
Ni15 K24 K30 56.0(2) 1_455 .
W6 K24 K30 104.2(3) . .
K14 K25 O14W 117.5(3) . 2_577
K14 K25 K9 94.8(3) . 2_577
O14W K25 K9 112.3(4) 2_577 2_577
K14 K25 O60 117.7(4) . 2_577
O14W K25 O60 112.6(4) 2_577 2_577
K9 K25 O60 98.4(3) 2_577 2_577
K14 K25 O61 95.9(3) . 2_577
O14W K25 O61 145.3(4) 2_577 2_577
K9 K25 O61 51.9(2) 2_577 2_577
O60 K25 O61 52.1(2) 2_577 2_577
K14 K25 O33 55.92(19) . 2_577
O14W K25 O33 62.7(2) 2_577 2_577
K9 K25 O33 105.5(3) 2_577 2_577
O60 K25 O33 155.5(4) 2_577 2_577
O61 K25 O33 145.0(3) 2_577 2_577
K14 K25 W16 114.4(3) . 2_577
O14W K25 W16 126.8(3) 2_577 2_577
K9 K25 W16 73.5(2) 2_577 2_577
O60 K25 W16 25.41(16) 2_577 2_577
O61 K25 W16 27.98(14) 2_577 2_577
O33 K25 W16 170.3(3) 2_577 2_577
K14 K25 K6 80.5(2) . 2_577
O14W K25 K6 46.1(2) 2_577 2_577
K9 K25 K6 146.7(3) 2_577 2_577
O60 K25 K6 113.0(3) 2_577 2_577
O61 K25 K6 161.0(3) 2_577 2_577
O33 K25 K6 45.02(16) 2_577 2_577
W16 K25 K6 138.5(3) 2_577 2_577
K14 K25 K31 167.8(5) . .
O14W K25 K31 65.6(4) 2_577 .
K9 K25 K31 73.5(4) 2_577 .
O60 K25 K31 68.7(4) 2_577 .
O61 K25 K31 79.8(4) 2_577 .
O33 K25 K31 123.0(4) 2_577 .
W16 K25 K31 66.4(4) 2_577 .
K6 K25 K31 107.2(4) 2_577 .
K14 K25 K19 72.7(2) . .
O14W K25 K19 133.2(3) 2_577 .
K9 K25 K19 111.9(3) 2_577 .
O60 K25 K19 45.9(2) 2_577 .
O61 K25 K19 63.1(2) 2_577 .
O33 K25 K19 117.7(3) 2_577 .
W16 K25 K19 55.45(13) 2_577 .
K6 K25 K19 98.2(2) 2_577 .
K31 K25 K19 114.6(4) . .
O1 K26 O31 111.4(4) . 1_455
O1 K26 O26W 98.4(4) . .
O31 K26 O26W 113.6(4) 1_455 .
O1 K26 O4W 76.3(3) . 1_465
O31 K26 O4W 172.2(4) 1_455 1_465
O26W K26 O4W 65.3(4) . 1_465
O1 K26 O1W 110.9(3) . 1_465
O31 K26 O1W 117.8(4) 1_455 1_465
O26W K26 O1W 102.8(4) . 1_465
O4W K26 O1W 56.3(2) 1_465 1_465
O1 K26 O16W 167.9(4) . 1_455
O31 K26 O16W 80.2(3) 1_455 1_455
O26W K26 O16W 79.1(4) . 1_455
O4W K26 O16W 92.0(3) 1_465 1_455
O1W K26 O16W 58.8(3) 1_465 1_455
O1 K26 O59W 112.9(4) . 1_465
O31 K26 O59W 72.0(3) 1_455 1_465
O26W K26 O59W 143.9(5) . 1_465
O4W K26 O59W 104.1(4) 1_465 1_465
O1W K26 O59W 50.3(3) 1_465 1_465
O16W K26 O59W 66.4(3) 1_455 1_465
O1 K26 O33 126.0(4) . 1_455
O31 K26 O33 53.0(2) 1_455 1_455
O26W K26 O33 61.2(3) . 1_455
O4W K26 O33 124.0(3) 1_465 1_455
O1W K26 O33 121.9(3) 1_465 1_455
O16W K26 O33 63.3(2) 1_455 1_455
O59W K26 O33 108.9(3) 1_465 1_455
O1 K26 W9 114.1(3) . 1_455
O31 K26 W9 28.69(15) 1_455 1_455
O26W K26 W9 85.2(3) . 1_455
O4W K26 W9 150.2(3) 1_465 1_455
O1W K26 W9 132.5(3) 1_465 1_455
O16W K26 W9 77.7(2) 1_455 1_455
O59W K26 W9 97.3(3) 1_465 1_455
O33 K26 W9 26.93(13) 1_455 1_455
O1 K26 Ni17 83.3(2) . 1_465
O31 K26 Ni17 145.5(3) 1_455 1_465
O26W K26 Ni17 93.7(4) . 1_465
O4W K26 Ni17 31.10(14) 1_465 1_465
O1W K26 Ni17 31.01(15) 1_465 1_465
O16W K26 Ni17 85.0(3) 1_455 1_465
O59W K26 Ni17 73.6(3) 1_465 1_465
O33 K26 Ni17 141.8(3) 1_455 1_465
W9 K26 Ni17 162.6(3) 1_455 1_465
O1 K26 K11 147.1(4) . 1_455
O31 K26 K11 44.56(17) 1_455 1_455
O26W K26 K11 111.6(3) . 1_455
O4W K26 K11 127.9(3) 1_465 1_455
O1W K26 K11 76.1(2) 1_465 1_455
O16W K26 K11 41.12(19) 1_455 1_455
O59W K26 K11 45.8(2) 1_465 1_455
O33 K26 K11 63.25(18) 1_455 1_455
W9 K26 K11 57.90(12) 1_455 1_455
Ni17 K26 K11 107.0(2) 1_465 1_455
O1 K26 W8 91.5(3) . 1_455
O31 K26 W8 24.87(16) 1_455 1_455
O26W K26 W8 133.8(4) . 1_455
O4W K26 W8 159.4(3) 1_465 1_455
O1W K26 W8 115.4(3) 1_465 1_455
O16W K26 W8 98.7(3) 1_455 1_455
O59W K26 W8 65.1(3) 1_465 1_455
O33 K26 W8 76.5(2) 1_455 1_455
W9 K26 W8 50.13(11) 1_455 1_455
Ni17 K26 W8 132.3(3) 1_465 1_455
K11 K26 W8 58.15(13) 1_455 1_455
O88 K27 O44W 131.3(5) . .
O88 K27 O45W 113.4(5) . .
O44W K27 O45W 108.6(5) . .
O88 K27 O155 59.1(3) . .
O44W K27 O155 154.0(5) . .
O45W K27 O155 80.7(4) . .
O88 K27 O50W 140.7(6) . 1_655
O44W K27 O50W 82.6(5) . 1_655
O45W K27 O50W 59.0(4) . 1_655
O155 K27 O50W 81.9(5) . 1_655
O88 K27 O159 53.6(2) . .
O44W K27 O159 109.9(5) . .
O45W K27 O159 133.3(5) . .
O155 K27 O159 53.6(2) . .
O50W K27 O159 101.1(4) 1_655 .
O88 K27 Ni10 32.52(18) . .
O44W K27 Ni10 140.6(5) . .
O45W K27 Ni10 109.6(4) . .
O155 K27 Ni10 32.76(15) . .
O50W K27 Ni10 109.6(5) 1_655 .
O159 K27 Ni10 32.39(14) . .
O53W K28 O30W 100.3(5) 1_655 .
O53W K28 O40W 117.1(6) 1_655 .
O30W K28 O40W 82.0(5) . .
O53W K28 O92 101.3(5) 1_655 .
O30W K28 O92 158.5(4) . .
O40W K28 O92 88.9(5) . .
O53W K28 O70 145.0(5) 1_655 .
O30W K28 O70 106.6(3) . .
O40W K28 O70 89.0(5) . .
O92 K28 O70 53.5(2) . .
O53W K28 O72 111.2(5) 1_655 .
O30W K28 O72 82.0(3) . .
O40W K28 O72 131.0(5) . .
O92 K28 O72 89.5(3) . .
O70 K28 O72 52.7(2) . .
O53W K28 O76 83.1(4) 1_655 .
O30W K28 O76 130.8(4) . .
O40W K28 O76 139.9(5) . .
O92 K28 O76 51.9(2) . .
O70 K28 O76 62.4(2) . .
O72 K28 O76 52.4(2) . .
O53W K28 K17 162.2(4) 1_655 .
O30W K28 K17 73.9(3) . .
O40W K28 K17 46.1(4) . .
O92 K28 K17 85.7(2) . .
O70 K28 K17 51.23(19) . .
O72 K28 K17 85.0(2) . .
O76 K28 K17 113.6(3) . .
O53W K28 W19 139.0(5) 1_655 .
O30W K28 W19 85.9(3) . .
O40W K28 W19 103.9(5) . .
O92 K28 W19 77.3(2) . .
O70 K28 W19 27.44(14) . .
O72 K28 W19 28.98(14) . .
O76 K28 W19 63.61(19) . .
K17 K28 W19 58.32(13) . .
O53W K28 W20 88.7(4) 1_655 .
O30W K28 W20 104.1(3) . .
O40W K28 W20 152.4(5) . .
O92 K28 W20 75.8(2) . .
O70 K28 W20 63.5(2) . .
O72 K28 W20 29.04(15) . .
O76 K28 W20 26.82(14) . .
K17 K28 W20 109.0(2) . .
W19 K28 W20 50.84(11) . .
O53W K28 W25 129.1(5) 1_655 .
O30W K28 W25 130.5(3) . .
O40W K28 W25 77.6(4) . .
O92 K28 W25 27.91(15) . .
O70 K28 W25 29.72(14) . .
O72 K28 W25 78.6(2) . .
O76 K28 W25 63.58(19) . .
K17 K28 W25 59.48(14) . .
W19 K28 W25 56.90(11) . .
W20 K28 W25 78.29(16) . .
O53W K28 W24 83.0(4) 1_655 .
O30W K28 W24 159.4(4) . .
O40W K28 W24 114.9(5) . .
O92 K28 W24 26.88(16) . .
O70 K28 W24 64.1(2) . .
O72 K28 W24 78.0(2) . .
O76 K28 W24 28.87(14) . .
K17 K28 W24 108.5(2) . .
W19 K28 W24 78.76(16) . .
W20 K28 W24 55.51(13) . .
W25 K28 W24 49.20(10) . .
O60W K29 O55W 99.9(6) . 1_655
O60W K29 O154 128.1(6) . .
O55W K29 O154 108.4(6) 1_655 .
O60W K29 O152 83.4(5) . .
O55W K29 O152 153.9(7) 1_655 .
O154 K29 O152 53.1(3) . .
O60W K29 O75W 90.7(5) . .
O55W K29 O75W 101.3(6) 1_655 .
O154 K29 O75W 123.5(6) . .
O152 K29 O75W 104.5(5) . .
O60W K29 O147 124.4(6) . .
O55W K29 O147 133.4(7) 1_655 .
O154 K29 O147 56.7(3) . .
O152 K29 O147 56.5(3) . .
O75W K29 O147 67.8(4) . .
O60W K29 C16 146.8(6) . .
O55W K29 C16 91.2(6) 1_655 .
O154 K29 C16 21.2(2) . .
O152 K29 C16 73.6(3) . .
O75W K29 C16 117.8(5) . .
O147 K29 C16 60.4(3) . .
O60W K29 O49W 72.9(5) . 1_655
O55W K29 O49W 55.7(5) 1_655 1_655
O154 K29 O49W 157.9(6) . 1_655
O152 K29 O49W 147.1(6) . 1_655
O75W K29 O49W 54.5(4) . 1_655
O147 K29 O49W 120.5(6) . 1_655
C16 K29 O49W 136.7(6) . 1_655
O60W K29 Ni8 115.4(6) . .
O55W K29 Ni8 138.9(6) 1_655 .
O154 K29 Ni8 32.44(18) . .
O152 K29 Ni8 32.29(17) . .
O75W K29 Ni8 98.7(5) . .
O147 K29 Ni8 32.80(16) . .
C16 K29 Ni8 47.7(2) . .
O49W K29 Ni8 152.9(6) 1_655 .
O60W K29 K1 87.5(5) . .
O55W K29 K1 116.4(6) 1_655 .
O154 K29 K1 41.1(2) . .
O152 K29 K1 37.6(2) . .
O75W K29 K1 142.0(5) . .
O147 K29 K1 82.2(3) . .
C16 K29 K1 59.7(3) . .
O49W K29 K1 155.8(5) 1_655 .
Ni8 K29 K1 49.41(17) . .
O60W K29 K14 59.1(4) . 2_577
O55W K29 K14 94.9(5) 1_655 2_577
O154 K29 K14 152.2(5) . 2_577
O152 K29 K14 108.7(4) . 2_577
O75W K29 K14 33.6(3) . 2_577
O147 K29 K14 96.3(4) . 2_577
C16 K29 K14 151.4(5) . 2_577
O49W K29 K14 39.2(3) 1_655 2_577
Ni8 K29 K14 120.5(4) . 2_577
K1 K29 K14 138.3(4) . 2_577
O60W K29 K20 79.1(4) . 1_655
O55W K29 K20 39.6(5) 1_655 1_655
O154 K29 K20 96.0(4) . 1_655
O152 K29 K20 117.7(4) . 1_655
O75W K29 K20 134.7(4) . 1_655
O147 K29 K20 150.8(4) . 1_655
C16 K29 K20 90.4(4) . 1_655
O49W K29 K20 80.4(4) 1_655 1_655
Ni8 K29 K20 125.7(4) . 1_655
K1 K29 K20 82.1(3) . 1_655
K14 K29 K20 111.8(3) 2_577 1_655
O41W K30 O71W 78.9(6) . 1_455
O41W K30 O164 117.9(7) . 1_455
O71W K30 O164 146.4(6) 1_455 1_455
O41W K30 O117 173.8(7) . 1_455
O71W K30 O117 106.8(6) 1_455 1_455
O164 K30 O117 58.8(3) 1_455 1_455
O41W K30 O136 84.4(6) . 1_455
O71W K30 O136 154.8(6) 1_455 1_455
O164 K30 O136 58.7(3) 1_455 1_455
O117 K30 O136 89.4(4) 1_455 1_455
O41W K30 O118 124.6(6) . 1_455
O71W K30 O118 127.9(6) 1_455 1_455
O164 K30 O118 68.7(3) 1_455 1_455
O117 K30 O118 49.8(3) 1_455 1_455
O136 K30 O118 50.5(2) 1_455 1_455
O41W K30 Ni13 146.9(6) . 1_455
O71W K30 Ni13 125.6(6) 1_455 1_455
O164 K30 Ni13 29.53(19) 1_455 1_455
O117 K30 Ni13 30.67(17) 1_455 1_455
O136 K30 Ni13 77.8(3) 1_455 1_455
O118 K30 Ni13 61.3(3) 1_455 1_455
O41W K30 Ni15 97.5(6) . 1_455
O71W K30 Ni15 170.7(5) 1_455 1_455
O164 K30 Ni15 29.37(18) 1_455 1_455
O117 K30 Ni15 77.3(3) 1_455 1_455
O136 K30 Ni15 30.52(16) 1_455 1_455
O118 K30 Ni15 61.2(2) 1_455 1_455
Ni13 K30 Ni15 54.61(16) 1_455 1_455
O41W K30 W36 99.5(6) . 1_455
O71W K30 W36 142.0(5) 1_455 1_455
O164 K30 W36 67.6(3) 1_455 1_455
O117 K30 W36 74.4(3) 1_455 1_455
O136 K30 W36 24.74(14) 1_455 1_455
O118 K30 W36 27.70(15) 1_455 1_455
Ni13 K30 W36 74.9(2) 1_455 1_455
Ni15 K30 W36 46.77(15) 1_455 1_455
O41W K30 W31 151.0(6) . 1_455
O71W K30 W31 112.5(6) 1_455 1_455
O164 K30 W31 67.9(3) 1_455 1_455
O117 K30 W31 24.41(15) 1_455 1_455
O136 K30 W31 75.0(3) 1_455 1_455
O118 K30 W31 27.44(17) 1_455 1_455
Ni13 K30 W31 47.14(17) 1_455 1_455
Ni15 K30 W31 74.8(2) 1_455 1_455
W36 K30 W31 54.62(16) 1_455 1_455
O41W K30 K22 47.1(5) . .
O71W K30 K22 110.0(5) 1_455 .
O164 K30 K22 101.7(4) 1_455 .
O117 K30 K22 127.2(4) 1_455 .
O136 K30 K22 45.6(3) 1_455 .
O118 K30 K22 77.6(3) 1_455 .
Ni13 K30 K22 123.4(3) 1_455 .
Ni15 K30 K22 72.4(3) 1_455 .
W36 K30 K22 53.2(2) 1_455 .
W31 K30 K22 104.6(3) 1_455 .
O41W K30 K24 45.9(5) . .
O71W K30 K24 124.6(5) 1_455 .
O164 K30 K24 79.0(4) 1_455 .
O117 K30 K24 128.2(4) 1_455 .
O136 K30 K24 40.5(3) 1_455 .
O118 K30 K24 89.5(4) 1_455 .
Ni13 K30 K24 107.3(3) 1_455 .
Ni15 K30 K24 53.0(2) 1_455 .
W36 K30 K24 61.8(3) 1_455 .
W31 K30 K24 115.3(3) 1_455 .
K22 K30 K24 31.66(19) . .
O14 K31 O58 104.0(7) 2_577 2_577
O14 K31 K21 158.4(8) 2_577 2_577
O58 K31 K21 56.3(4) 2_577 2_577
O14 K31 K25 58.4(4) 2_577 .
O58 K31 K25 73.4(5) 2_577 .
K21 K31 K25 116.4(6) 2_577 .
O14 K31 K21 133.0(7) 2_577 1_655
O58 K31 K21 122.6(7) 2_577 1_655
K21 K31 K21 68.1(4) 2_577 1_655
K25 K31 K21 126.2(6) . 1_655
O14 K31 W15 97.5(6) 2_577 2_577
O58 K31 W15 26.6(3) 2_577 2_577
K21 K31 W15 61.0(4) 2_577 2_577
K25 K31 W15 90.8(4) . 2_577
K21 K31 W15 126.9(6) 1_655 2_577
O14 K31 K9 42.5(3) 2_577 2_577
O58 K31 K9 62.0(4) 2_577 2_577
K21 K31 K9 118.3(6) 2_577 2_577
K25 K31 K9 41.1(3) . 2_577
K21 K31 K9 166.8(6) 1_655 2_577
W15 K31 K9 63.5(3) 2_577 2_577
Ni17 O1W K26 97.9(3) . 1_645
Ni17 O3W K4 101.4(3) . .
Ni17 O4W K10 99.7(2) . 1_645
Ni17 O4W K26 100.1(3) . 1_645
K10 O4W K26 146.3(3) 1_645 1_645
Ni17 O5W K4 100.1(2) . .
Ni17 O6W K10 99.7(2) . 1_645
Na1 O7W K17 99.8(3) . .
Na1 O7W K4 74.99(19) . .
K17 O7W K4 84.70(17) . .
K9 O8W K14 93.5(2) . 2_577
Na1 O9W K13 102.2(3) . 2_666
K8 O10W K7 108.5(2) . 1_655
K5 O11W K14 81.5(2) . 2_477
K23 O12W K12 108.9(3) . 2_567
K6 O14W K25 87.2(3) . 2_577
K18 O15W K2 100.6(2) . 1_655
K11 O16W K6 103.6(3) . .
K11 O16W K26 89.3(3) . 1_655
K6 O16W K26 110.5(3) . 1_655
Na1 O21W K11 114.0(5) . 1_645
K4 O22W K17 97.3(3) . .
K5 O25W K10 112.2(4) 2_576 2_576
K5 O26W K26 103.9(4) . .
K5 O26W K14 84.1(4) . 2_477
K26 O26W K14 113.5(5) . 2_477
Na2 O28W Na2 88.8(6) . 2_667
Na1 O30W K28 110.5(4) . .
K12 O33W K15 112.6(5) . .
Na2 O36W K23 115.5(5) . .
K17 O40W K28 81.0(6) . .
K30 O41W K22 94.0(6) . .
K30 O41W K24 97.5(7) . .
K22 O41W K24 44.1(3) . .
O48W O42W K24 59.6(6) 2_576 2_576
K6 O43W K11 94.8(3) . .
K1 O47W K20 163.4(5) . 1_655
O42W O48W K24 87.2(7) 2_576 .
K5 O49W K14 82.1(4) . 2_477
K5 O49W K29 145.6(6) . 1_455
K14 O49W K29 96.0(5) 2_477 1_455
K27 O50W K20 132.6(7) 1_455 .
K28 O53W K15 102.6(5) 1_455 .
K21 O54W K8 106.7(5) . 1_455
K29 O55W K20 106.9(7) 1_455 .
Ni19 O58W K22 121.4(8) . 2_576
K11 O59W K26 79.9(3) 1_545 1_645
K14 O75W K19 103.0(4) 2_577 2_577
K14 O75W K29 106.9(5) 2_577 .
K19 O75W K29 137.0(6) 2_577 .

loop_
_geom_bond_atom_site_label_1
_geom_bond_atom_site_label_2
_geom_bond_distance
_geom_bond_site_symmetry_2
W1 O1 1.729(5) .
W1 O2 1.848(6) .
W1 O3 1.854(5) .
W1 O4 1.964(6) .
W1 O5 1.968(5) .
W1 O6 2.319(5) .
W1 K5 3.716(2) .
W1 K18 3.731(3) 1_455
W1 K2 3.750(2) .
W2 O7 1.736(6) .
W2 O8 1.838(6) .
W2 O9 1.866(6) .
W2 O10 1.957(5) .
W2 O5 1.982(5) .
W2 O6 2.369(5) .
W2 K2 3.797(2) .
W2 K11 3.811(3) .
W2 K13 4.101(3) 2_576
W3 O11 1.733(6) .
W3 O13 1.846(6) .
W3 O12 1.852(6) .
W3 O10 1.961(5) .
W3 O4 1.967(6) .
W3 O6 2.342(5) .
W3 K11 3.705(2) .
W3 K5 3.726(2) .
W4 O14 1.729(6) .
W4 O15 1.798(6) .
W4 O16 1.916(6) .
W4 O17 1.921(6) .
W4 O13 2.039(6) .
W4 O18 2.316(5) .
W4 K9 3.503(2) .
W4 K5 3.966(2) .
W5 O19 1.720(6) .
W5 O20 1.789(6) .
W5 O16 1.934(6) .
W5 O21 1.938(6) .
W5 O3 2.017(5) .
W5 O18 2.322(6) .
W5 K5 3.911(2) .
W5 K20 4.053(6) .
W6 O22 1.734(6) .
W6 O23 1.796(5) .
W6 O21 1.886(6) .
W6 O24 1.959(5) .
W6 O2 2.042(6) .
W6 O25 2.327(6) .
W6 K24 3.857(10) .
W6 K2 3.874(2) .
W6 K18 3.889(3) 1_455
W7 O26 1.742(6) .
W7 O27 1.802(6) .
W7 O28 1.916(6) .
W7 O24 1.945(5) .
W7 O9 2.043(5) .
W7 O25 2.317(5) .
W7 K2 3.826(2) .
W7 K13 3.842(2) 2_576
W8 O29 1.743(6) .
W8 O30 1.774(6) .
W8 O28 1.897(6) .
W8 O31 1.960(6) .
W8 O8 2.070(5) .
W8 O32 2.307(6) .
W8 K11 3.954(3) .
W8 K26 4.080(10) 1_655
W9 O33 1.726(6) .
W9 O34 1.808(6) .
W9 O17 1.885(6) .
W9 O31 1.921(6) .
W9 O12 2.035(5) .
W9 O32 2.352(6) .
W9 K26 3.810(9) 1_655
W9 K11 3.814(2) .
W9 K14 4.058(3) 2_577
W10 O35 1.736(7) .
W10 O36 1.855(7) .
W10 O37 1.856(7) .
W10 O38 1.945(6) .
W10 O39 1.973(7) .
W10 O40 2.304(6) .
W10 K8 3.604(2) 1_455
W10 K21 3.617(7) .
W10 K10 3.808(2) 2_477
W10 K7 3.879(2) .
W11 O41 1.743(7) .
W11 O43 1.857(6) .
W11 O42 1.863(6) .
W11 O44 1.944(6) .
W11 O39 1.951(7) .
W11 O40 2.344(6) .
W11 K19 3.699(3) .
W11 K6 3.753(2) 2_577
W11 K21 4.046(9) .
W12 O45 1.715(6) .
W12 O47 1.844(6) .
W12 O46 1.859(5) .
W12 O38 1.941(6) .
W12 O44 1.950(6) .
W12 O40 2.365(5) .
W12 K6 3.835(2) 2_577
W12 K7 3.839(2) .
W12 K12 3.873(3) 2_567
W13 O48 1.738(7) .
W13 O49 1.787(6) .
W13 O50 1.904(6) .
W13 O51 1.948(6) .
W13 O47 2.039(6) .
W13 O52 2.316(5) .
W13 K23 3.772(7) .
W13 K12 3.781(3) 2_567
W13 K7 3.792(2) .
W14 O53 1.732(7) .
W14 O54 1.786(6) .
W14 O55 1.905(7) .
W14 O51 1.961(6) .
W14 O36 2.043(6) .
W14 O52 2.334(6) .
W14 K8 3.806(2) 1_455
W14 K7 3.844(2) .
W15 O56 1.733(7) .
W15 O57 1.787(6) .
W15 O55 1.898(7) .
W15 O58 1.963(7) .
W15 O37 2.017(6) .
W15 O59 2.333(6) .
W15 K21 3.926(7) .
W15 K31 4.05(2) 2_577
W16 O60 1.747(7) .
W16 O61 1.807(7) .
W16 O58 1.923(7) .
W16 O62 1.928(7) .
W16 O42 2.020(6) .
W16 O59 2.322(6) .
W16 K19 3.787(3) .
W16 K19 3.819(4) 2_577
W16 K25 3.844(9) 2_577
W16 K9 4.099(2) .
W17 O63 1.717(7) .
W17 O64 1.800(6) .
W17 O62 1.889(6) .
W17 O65 1.955(6) .
W17 O43 2.022(6) .
W17 O66 2.328(6) .
W17 K19 3.811(3) 2_577
W17 K6 3.914(2) 2_577
W18 O67 1.726(6) .
W18 O68 1.810(6) .
W18 O50 1.906(6) .
W18 O65 1.914(6) .
W18 O46 2.027(5) .
W18 O66 2.324(6) .
W18 K6 3.926(2) 2_577
W19 O69 1.737(6) .
W19 O70 1.861(6) .
W19 O71 1.881(6) .
W19 O72 1.936(6) .
W19 O73 1.937(6) .
W19 O74 2.319(6) .
W19 K17 3.668(3) .
W19 K28 3.900(8) .
W20 O75 1.730(6) .
W20 O76 1.848(6) .
W20 O77 1.859(6) .
W20 O78 1.956(6) .
W20 O72 1.971(6) .
W20 O74 2.325(5) .
W20 K15 3.687(2) 1_655
W20 K28 3.947(9) .
W21 O79 1.744(6) .
W21 O80 1.844(6) .
W21 O81 1.891(6) .
W21 O78 1.940(6) .
W21 O73 1.965(6) .
W21 O74 2.362(5) .
W22 O82 1.735(6) .
W22 O83 1.798(6) .
W22 O84 1.889(7) .
W22 O85 1.919(6) .
W22 O80 2.041(6) .
W22 O86 2.323(5) .
W22 K7 3.944(2) 2_567
W23 O87 1.744(7) .
W23 O88 1.792(6) .
W23 O89 1.924(6) .
W23 O85 1.939(6) .
W23 O77 2.013(6) .
W23 O86 2.343(6) .
W24 O90 1.729(7) .
W24 O91 1.795(6) .
W24 O89 1.891(6) .
W24 O92 1.949(7) .
W24 O76 2.025(6) .
W24 O93 2.345(5) .
W24 K15 3.751(2) 1_655
W24 K28 4.052(9) .
W25 O94 1.737(6) .
W25 O95 1.785(6) .
W25 O96 1.935(6) .
W25 O92 1.939(6) .
W25 O70 2.022(6) .
W25 O93 2.314(6) .
W25 K17 3.772(3) .
W25 K28 3.968(8) .
W26 O97 1.750(7) .
W26 O98 1.799(6) .
W26 O96 1.882(6) .
W26 O99 1.942(6) .
W26 O71 2.027(5) .
W26 O100 2.318(6) .
W26 K15 4.097(2) .
W27 O101 1.745(6) .
W27 O102 1.795(6) .
W27 O84 1.918(7) .
W27 O99 1.930(6) .
W27 O81 2.021(6) .
W27 O100 2.317(5) .
W27 K7 3.710(2) 2_567
W27 K12 4.031(2) .
W28 O103 1.729(7) .
W28 O104 1.836(6) .
W28 O105 1.863(6) .
W28 O106 1.936(6) .
W28 O107 1.956(6) .
W28 O108 2.365(6) .
W29 O109 1.737(6) .
W29 O110 1.848(6) .
W29 O111 1.876(6) .
W29 O107 1.943(6) .
W29 O112 1.958(6) .
W29 O108 2.348(6) .
W30 O113 1.743(6) .
W30 O115 1.857(7) .
W30 O114 1.860(6) .
W30 O112 1.933(6) .
W30 O106 1.982(7) .
W30 O108 2.320(6) .
W30 K16 3.741(3) 1_655
W30 K13 4.061(2) 1_655
W31 O116 1.733(7) .
W31 O117 1.803(6) .
W31 O118 1.908(6) .
W31 O119 1.953(7) .
W31 O114 2.008(6) .
W31 O120 2.350(6) .
W31 K16 3.819(2) 1_655
W31 K30 4.079(15) 1_655
W32 O121 1.722(6) .
W32 O122 1.785(7) .
W32 O123 1.911(6) .
W32 O119 1.947(7) .
W32 O104 2.022(6) .
W32 O120 2.326(6) .
W33 O124 1.737(7) .
W33 O125 1.797(6) .
W33 O123 1.903(7) .
W33 O126 1.940(6) .
W33 O105 2.017(5) .
W33 O127 2.341(6) .
W34 O128 1.735(6) .
W34 O129 1.769(6) .
W34 O130 1.892(6) .
W34 O126 1.941(7) .
W34 O110 2.036(6) .
W34 O127 2.318(6) .
W34 K4 3.629(2) 2_666
W34 K2 3.702(2) 2_576
W34 K13 3.834(2) .
W35 O131 1.734(6) .
W35 O132 1.812(6) .
W35 O133 1.920(6) .
W35 O130 1.945(6) .
W35 O111 2.008(6) .
W35 O134 2.341(5) .
W35 K2 3.835(2) 2_576
W36 O135 1.755(6) .
W36 O136 1.793(5) .
W36 O118 1.908(6) .
W36 O133 1.947(6) .
W36 O115 2.010(6) .
W36 O134 2.356(6) .
W36 K22 3.783(7) 1_655
W36 K30 4.056(12) 1_655
Si1 O32 1.629(6) .
Si1 O25 1.639(6) .
Si1 O18 1.652(5) .
Si1 O6 1.655(5) .
Si2 O52 1.631(6) .
Si2 O59 1.638(6) .
Si2 O66 1.642(6) .
Si2 O40 1.651(6) .
Si3 O93 1.629(6) .
Si3 O100 1.629(6) .
Si3 O86 1.631(6) .
Si3 O74 1.669(5) .
Si4 O127 1.625(6) .
Si4 O134 1.626(6) .
Si4 O120 1.627(6) .
Si4 O108 1.645(6) .
Ni1 O138 2.009(5) .
Ni1 O137 2.012(6) .
Ni1 O34 2.057(6) .
Ni1 O30 2.063(6) .
Ni1 O139 2.069(6) .
Ni1 O32 2.250(6) .
Ni1 Ni4 2.9291(15) .
Ni1 K18 3.758(3) .
Ni2 O140 2.013(5) .
Ni2 O137 2.015(6) .
Ni2 O27 2.035(6) .
Ni2 O141 2.059(6) .
Ni2 O23 2.072(6) .
Ni2 O25 2.236(5) .
Ni2 Ni4 2.9547(15) .
Ni2 K22 3.895(7) .
Ni3 O138 2.011(6) .
Ni3 O140 2.016(5) .
Ni3 O20 2.056(6) .
Ni3 O15 2.066(5) .
Ni3 O142 2.070(6) .
Ni3 O18 2.210(5) .
Ni3 Ni4 2.9384(14) .
Ni3 K20 3.520(6) .
Ni4 O143 2.026(6) .
Ni4 O144 2.030(7) .
Ni4 O145 2.036(6) .
Ni4 O138 2.067(5) .
Ni4 O140 2.069(6) .
Ni4 O137 2.075(5) .
Ni4 K3 3.730(2) .
Ni5 O146 2.010(5) .
Ni5 O147 2.025(6) .
Ni5 O64 2.030(6) .
Ni5 O148 2.057(6) .
Ni5 O68 2.066(6) .
Ni5 O66 2.208(5) .
Ni5 Ni8 2.9359(15) .
Ni5 K8 3.654(2) .
Ni6 O149 1.996(6) .
Ni6 O147 2.004(6) .
Ni6 O150 2.047(6) .
Ni6 O57 2.051(6) .
Ni6 O61 2.079(7) .
Ni6 O59 2.217(5) .
Ni6 Ni8 2.9441(15) .
Ni6 K9 3.455(3) .
Ni7 O146 2.011(5) .
Ni7 O149 2.014(6) .
Ni7 O151 2.048(6) .
Ni7 O49 2.054(6) .
Ni7 O54 2.057(6) .
Ni7 O52 2.228(5) .
Ni7 Ni8 2.9301(14) .
Ni8 O153 2.032(6) .
Ni8 O152 2.037(6) .
Ni8 O146 2.045(5) .
Ni8 O154 2.052(6) .
Ni8 O147 2.068(6) .
Ni8 O149 2.070(6) .
Ni8 K1 3.536(2) .
Ni8 K29 3.812(14) .
Ni9 O155 2.007(6) .
Ni9 O156 2.016(6) .
Ni9 O157 2.057(6) .
Ni9 O91 2.071(6) .
Ni9 O95 2.073(6) .
Ni9 O93 2.233(6) .
Ni9 Ni12 2.9508(14) .
Ni10 O158 2.013(6) .
Ni10 O159 2.030(6) .
Ni10 O155 2.038(6) .
Ni10 O88 2.060(7) .
Ni10 O83 2.088(6) .
Ni10 O86 2.213(5) .
Ni10 Ni12 2.9546(15) .
Ni10 K27 3.766(11) .
Ni11 O158 2.005(7) .
Ni11 O156 2.006(6) .
Ni11 O160 2.033(6) .
Ni11 O102 2.046(6) .
Ni11 O98 2.047(6) .
Ni11 O100 2.230(5) .
Ni11 Ni12 2.9203(15) .
Ni11 K15 3.610(3) .
Ni12 O162 2.032(7) .
Ni12 O161 2.038(6) .
Ni12 O163 2.055(6) .
Ni12 O158 2.066(6) .
Ni12 O155 2.070(6) .
Ni12 O156 2.076(6) .
Ni12 K1 3.664(2) .
Ni13 O164 2.009(6) .
Ni13 O165 2.023(6) .
Ni13 O117 2.050(6) .
Ni13 O122 2.073(7) .
Ni13 O166 2.077(6) .
Ni13 O120 2.193(6) .
Ni13 Ni16 2.9468(15) .
Ni13 Ni18 2.983(6) .
Ni13 K30 3.966(14) 1_655
Ni14 O165 2.006(6) .
Ni14 O167 2.015(6) .
Ni14 O125 2.041(7) .
Ni14 O129 2.061(6) .
Ni14 O168 2.067(6) .
Ni14 O127 2.227(6) .
Ni14 Ni16 2.9279(16) .
Ni14 K16 3.724(3) .
Ni15 O167 2.018(6) .
Ni15 O164 2.028(6) .
Ni15 O169 2.030(6) .
Ni15 O132 2.048(6) .
Ni15 O136 2.063(6) .
Ni15 O134 2.196(5) .
Ni15 Ni16 2.9434(14) .
Ni15 K24 3.857(9) 1_655
Ni15 K30 4.005(13) 1_655
Ni16 O170 2.031(7) .
Ni16 O171 2.034(6) .
Ni16 O172 2.037(6) .
Ni16 O164 2.044(6) .
Ni16 O167 2.058(5) .
Ni16 O165 2.071(6) .
Ni16 K3 3.586(2) .
Ni17 O2W 2.027(6) .
Ni17 O1W 2.032(7) .
Ni17 O4W 2.050(6) .
Ni17 O5W 2.060(7) .
Ni17 O3W 2.085(7) .
Ni17 O6W 2.092(6) .
Ni17 K10 3.800(3) 1_645
Ni17 K4 3.843(2) .
Ni17 K26 3.907(9) 1_645
Ni18 O166 2.070(9) .
Ni18 O18W 2.073(11) .
Ni18 O20W 2.092(15) .
Ni18 O19W 2.21(4) .
Ni18 O122 2.218(10) .
Ni19 O51W 2.019(15) 2_576
Ni19 O51W 2.019(15) .
Ni19 O58W 2.06(2) 2_576
Ni19 O58W 2.06(2) .
Ni19 O52W 2.283(16) 2_576
Ni19 O52W 2.283(17) .
O1 K26 2.710(10) .
O1 K18 2.906(7) 1_455
O2 K2 2.817(6) .
O2 K18 3.092(6) 1_455
O3 K5 2.824(6) .
O4 K5 2.788(6) .
O5 K2 2.870(6) .
O7 Na1 2.527(7) 1_465
O7 K4 2.833(6) 1_465
O8 K11 2.886(6) .
O9 K2 2.801(6) .
O9 K13 3.318(6) 2_576
O10 K11 2.883(6) .
O11 K10 2.652(6) .
O12 K11 2.738(6) .
O13 K5 2.859(6) .
O14 K31 2.75(2) 2_577
O14 K9 2.868(7) .
O15 K9 2.870(6) .
O15 K20 2.989(9) .
O16 K5 2.945(6) .
O20 K20 2.787(8) .
O22 K24 2.976(11) .
O22 K18 2.980(7) 1_455
O23 K22 2.979(9) .
O23 K24 3.186(11) .
O24 K2 2.781(6) .
O26 K13 2.756(7) 2_576
O30 K18 2.670(6) .
O31 K26 2.755(11) 1_655
O31 K11 2.849(6) .
O33 K6 2.854(7) .
O33 K14 2.967(7) 2_577
O33 K26 3.359(11) 1_655
O33 K25 3.415(11) 2_577
O35 K8 2.835(9) 1_455
O35 K10 3.180(8) 2_477
O36 K7 2.875(7) .
O36 K8 3.046(7) 1_455
O37 K21 2.765(10) .
O38 K10 2.746(6) 2_477
O38 K7 3.006(7) .
O39 K21 2.855(10) .
O41 K14 2.729(8) .
O41 K19 2.888(7) .
O42 K19 2.930(7) .
O42 K21 3.260(11) .
O43 K6 2.839(6) 2_577
O44 K6 2.917(7) 2_577
O45 K12 3.184(7) 2_567
O46 K6 2.897(6) 2_577
O47 K7 2.848(6) .
O47 K12 3.237(6) 2_567
O48 K12 2.827(7) 2_567
O48 K23 3.050(10) .
O49 K23 3.362(10) .
O51 K7 2.730(6) .
O53 K8 2.959(8) 1_455
O57 K9 3.027(7) .
O58 K31 2.88(2) 2_577
O58 K21 3.153(10) .
O60 K19 2.843(8) .
O60 K25 2.896(11) 2_577
O60 K19 3.101(10) 2_577
O61 K9 2.727(8) .
O61 K25 3.292(11) 2_577
O62 K19 2.958(7) 2_577
O63 K19 3.161(8) 2_577
O65 K6 2.904(6) 2_577
O68 K8 2.732(6) .
O69 Na1 2.408(7) .
O69 K4 2.788(7) .
O69 K17 2.911(6) .
O70 K17 2.905(7) .
O70 K28 2.977(10) .
O72 K28 2.987(10) .
O75 K15 2.907(7) 1_655
O75 K12 3.027(8) 1_655
O76 K28 3.027(11) .
O76 K15 3.051(6) 1_655
O79 K10 2.839(7) 1_645
O82 K7 3.199(8) 2_567
O84 K7 3.168(6) 2_567
O85 K23 3.234(10) 2_667
O88 K27 2.796(13) .
O90 K15 2.821(7) 1_655
O92 K28 2.950(10) .
O94 K17 2.811(7) .
O98 K15 2.758(6) .
O101 K12 2.638(7) .
O101 K7 2.813(7) 2_567
O102 K15 3.302(7) .
O110 K4 2.953(7) 2_666
O113 K13 2.924(7) 1_655
O113 K16 2.930(7) 1_655
O114 K16 2.961(6) 1_655
O116 K16 2.896(7) 1_655
O117 K30 3.077(18) 1_655
O118 K30 3.295(14) 1_655
O124 K17 2.856(8) 2_666
O125 K16 2.736(6) .
O126 K4 3.145(7) 2_666
O128 K13 2.743(7) .
O128 K2 2.808(7) 2_576
O128 K4 2.968(7) 2_666
O129 K13 3.371(6) .
O130 K2 3.013(6) 2_576
O131 K2 3.044(7) 2_576
O135 K22 2.901(10) 1_655
O136 K24 2.990(11) 1_655
O136 K30 3.106(15) 1_655
O136 K22 3.122(10) 1_655
O139 C6 1.262(11) .
O139 K18 2.710(7) .
O141 C11 1.244(10) .
O141 K22 2.743(10) .
O142 C1 1.241(11) .
O142 K20 2.797(8) .
O143 C6 1.233(11) .
O143 K3 3.242(7) .
O144 C11 1.256(10) .
O144 K3 2.688(7) .
O145 C1 1.290(10) .
O145 K3 3.052(6) .
O147 K29 3.320(16) .
O148 C16 1.282(10) .
O148 K8 2.706(6) .
O150 C5 1.264(11) .
O150 K9 2.669(7) .
O151 C21 1.242(10) .
O152 C5 1.266(11) .
O152 K1 2.779(6) .
O152 K29 3.181(17) .
O153 C21 1.278(11) .
O153 K1 2.693(6) .
O154 C16 1.230(11) .
O154 K1 2.985(7) .
O154 K29 3.045(14) .
O155 K27 3.195(14) .
O157 C26 1.259(11) .
O159 C20 1.255(10) .
O159 K27 3.408(12) .
O160 C25 1.277(9) .
O160 K15 2.754(6) .
O161 C26 1.269(10) .
O161 K1 3.072(6) .
O162 C20 1.268(11) .
O162 K1 2.671(7) .
O163 C25 1.254(10) .
O163 K1 3.095(7) .
O164 K30 2.987(13) 1_655
O166 C30 1.258(10) .
O168 C15 1.276(10) .
O168 K16 2.788(7) .
O169 C10 1.255(10) .
O169 K24 2.716(11) 1_655
O170 C10 1.261(11) .
O170 K3 2.673(6) .
O171 C30 1.269(11) .
O171 K3 2.900(7) .
O172 C15 1.246(11) .
O172 K3 3.005(7) .
C1 C2 1.541(13) .
C2 C3 1.514(14) .
C2 H2A 0.9900 .
C2 H2B 0.9900 .
C3 C4 1.507(14) .
C3 H3A 0.9900 .
C3 H3B 0.9900 .
C4 C5 1.510(12) .
C4 H4A 0.9900 .
C4 H4B 0.9900 .
C6 C7 1.503(13) .
C6 K18 3.431(10) .
C7 C8 1.543(13) .
C7 K18 3.477(10) .
C7 H7A 0.9900 .
C7 H7B 0.9900 .
C8 C9 1.496(14) .
C8 H8A 0.9900 .
C8 H8B 0.9900 .
C9 C10 1.510(13) .
C9 H9A 0.9900 .
C9 H9B 0.9900 .
C10 K24 3.520(12) 1_655
C11 C12 1.545(11) .
C11 K22 3.536(11) .
C12 C13 1.519(12) .
C12 K22 3.536(11) .
C12 H12A 0.9900 .
C12 H12B 0.9900 .
C13 C14 1.531(13) .
C13 H13A 0.9900 .
C13 H13B 0.9900 .
C14 C15 1.507(12) .
C14 H14A 0.9900 .
C14 H14B 0.9900 .
C16 C17 1.519(12) .
C16 K29 3.385(16) .
C17 C18 1.523(13) .
C17 H17A 0.9900 .
C17 H17B 0.9900 .
C18 C19 1.500(13) .
C18 H18A 0.9900 .
C18 H18B 0.9900 .
C19 C20 1.494(13) .
C19 H19A 0.9900 .
C19 H19B 0.9900 .
C21 C22 1.534(12) .
C22 C23 1.525(14) .
C22 H22A 0.9900 .
C22 H22B 0.9900 .
C23 C24 1.541(12) .
C23 H23A 0.9900 .
C23 H23B 0.9900 .
C24 C25 1.513(11) .
C24 H24A 0.9900 .
C24 H24B 0.9900 .
C26 C27 1.503(12) .
C27 C28 1.504(13) .
C27 H27A 0.9900 .
C27 H27B 0.9900 .
C28 C29 1.540(13) .
C28 H28A 0.9900 .
C28 H28B 0.9900 .
C29 C30 1.501(12) .
C29 H29A 0.9900 .
C29 H29B 0.9900 .
Na1 O9W 2.301(7) .
Na1 O7W 2.363(8) .
Na1 O21W 2.364(15) .
Na1 O30W 2.490(11) .
Na1 O7 2.527(7) 1_645
Na1 K4 3.586(4) .
Na1 K17 3.963(5) .
Na1 K13 3.972(5) 2_666
Na1 K11 4.255(5) 1_645
Na1 K28 4.429(9) .
Na2 O29W 2.150(16) .
Na2 O28W 2.249(18) .
Na2 O28W 2.364(18) 2_667
Na2 O37W 2.371(16) .
Na2 O36W 2.424(13) .
Na2 O34W 2.475(15) .
Na2 Na2 3.229(11) 2_667
Na2 K23 4.532(9) .
K1 O13W 2.849(11) .
K1 O47W 2.880(13) .
K1 K29 4.510(15) .
K2 O15W 2.801(6) 1_455
K2 O128 2.808(7) 2_576
K2 O130 3.013(6) 2_576
K2 O131 3.044(7) 2_576
K2 W34 3.702(2) 2_576
K3 O32W 2.782(14) .
K3 O27W 2.808(15) .
K4 O22W 2.777(9) .
K4 O7 2.833(6) 1_645
K4 O3W 2.841(7) .
K4 O5W 2.902(7) .
K4 O110 2.953(7) 2_666
K4 O128 2.968(7) 2_666
K4 O126 3.145(7) 2_666
K4 O7W 3.378(6) .
K4 W34 3.629(2) 2_666
K5 O49W 2.721(15) .
K5 O26W 2.776(13) .
K5 O25W 2.785(14) 2_576
K5 O11W 2.879(9) .
K5 K14 3.805(3) 2_477
K6 O16W 2.765(7) .
K6 O43W 2.821(11) .
K6 O14W 2.839(8) .
K6 O43 2.839(6) 2_577
K6 O46 2.897(6) 2_577
K6 O65 2.904(6) 2_577
K6 O44 2.916(7) 2_577
K6 W11 3.753(2) 2_577
K6 W12 3.835(2) 2_577
K6 W17 3.914(2) 2_577
K6 W18 3.926(2) 2_577
K7 O10W 2.809(7) 1_455
K7 O101 2.813(7) 2_567
K7 O84 3.168(6) 2_567
K7 O82 3.199(8) 2_567
K7 W27 3.710(2) 2_567
K8 O10W 2.768(7) .
K8 O35 2.835(9) 1_655
K8 O53 2.959(8) 1_655
K8 O36 3.046(7) 1_655
K8 O54W 3.388(18) 1_655
K8 W10 3.604(2) 1_655
K8 W14 3.806(2) 1_655
K8 K7 4.525(3) 1_655
K9 O8W 2.763(8) .
K9 K25 2.886(11) 2_577
K9 K14 4.192(4) 2_577
K9 K31 4.21(2) 2_577
K10 O38 2.746(6) 2_477
K10 O79 2.839(7) 1_465
K10 O6W 2.840(7) 1_465
K10 O4W 2.875(7) 1_465
K10 O25W 2.963(13) 2_576
K10 O35 3.180(8) 2_477
K10 Ni17 3.800(3) 1_465
K10 W10 3.808(2) 2_477
K10 K7 4.131(3) 2_477
K11 O16W 2.668(9) .
K11 O21W 2.705(13) 1_465
K11 O59W 2.953(12) 1_565
K11 O43W 2.976(11) .
K12 O23W 2.672(10) .
K12 O33W 2.708(13) .
K12 O48 2.826(7) 2_567
K12 O12W 2.829(8) 2_567
K12 O75 3.027(8) 1_455
K12 O31W 3.083(13) .
K12 O45 3.184(7) 2_567
K12 O47 3.237(6) 2_567
K12 W13 3.781(3) 2_567
K12 W12 3.872(3) 2_567
K13 O26 2.756(7) 2_576
K13 O24W 2.758(10) .
K13 O9W 2.788(8) 2_666
K13 O17W 2.885(8) .
K13 O113 2.924(7) 1_455
K13 O9 3.318(6) 2_576
K13 W7 3.842(2) 2_576
K13 Na1 3.972(5) 2_666
K13 W30 4.061(2) 1_455
K14 O75W 2.782(12) 2_577
K14 K25 2.811(10) .
K14 O26W 2.900(14) 2_477
K14 O11W 2.947(9) 2_477
K14 O33 2.967(7) 2_577
K14 O8W 2.987(9) 2_577
K14 O49W 3.060(16) 2_477
K14 K5 3.805(3) 2_477
K14 W9 4.058(3) 2_577
K14 K9 4.192(4) 2_577
K14 K19 4.395(4) .
K15 O90 2.821(7) 1_455
K15 O33W 2.824(15) .
K15 O53W 2.830(15) .
K15 O75 2.907(7) 1_455
K15 O76 3.051(6) 1_455
K15 W20 3.687(2) 1_455
K15 W24 3.751(2) 1_455
K16 O116 2.896(7) 1_455
K16 O113 2.929(7) 1_455
K16 O114 2.961(6) 1_455
K16 W30 3.741(3) 1_455
K16 W31 3.819(2) 1_455
K17 O40W 2.63(2) .
K17 O22W 2.800(9) .
K17 O7W 2.804(8) .
K17 O124 2.856(8) 2_666
K17 K28 3.611(10) .
K18 O15W 2.708(8) .
K18 O56W 2.901(15) .
K18 O1 2.906(8) 1_655
K18 O22 2.980(7) 1_655
K18 O2 3.092(6) 1_655
K18 W1 3.731(3) 1_655
K18 W6 3.889(3) 1_655
K19 O75W 2.832(13) 2_577
K19 O62 2.958(7) 2_577
K19 O60 3.101(10) 2_577
K19 O63 3.162(8) 2_577
K19 W17 3.812(3) 2_577
K19 W16 3.819(4) 2_577
K19 K21 4.172(10) .
K20 O46W 2.666(15) .
K20 O55W 3.22(2) .
K20 O50W 3.27(2) .
K20 O47W 3.324(15) 1_455
K20 K29 4.833(18) 1_455
K21 O54W 3.10(2) .
K21 K31 3.65(2) 2_577
K21 K31 4.02(2) 1_455
K21 K21 4.306(14) 2_477
K22 K24 2.445(11) .
K22 O58W 2.724(19) 2_576
K22 O135 2.901(10) 1_455
K22 O136 3.122(10) 1_455
K22 O41W 3.21(2) .
K22 W36 3.783(7) 1_455
K22 K30 4.366(18) .
K23 O12W 2.624(11) .
K23 O39W 2.837(18) .
K23 O35W 2.845(15) .
K23 O57W 2.909(19) .
K23 O36W 2.924(13) .
K23 O85 3.234(10) 2_667
K23 K12 4.439(7) 2_567
K24 O48W 2.652(17) .
K24 O169 2.716(11) 1_455
K24 O136 2.990(11) 1_455
K24 O42W 3.070(17) 2_576
K24 O41W 3.31(2) .
K24 C10 3.520(12) 1_455
K24 Ni15 3.857(9) 1_455
K24 K30 4.57(2) .
K25 O14W 2.866(12) 2_577
K25 K9 2.886(11) 2_577
K25 O60 2.896(11) 2_577
K25 O61 3.292(11) 2_577
K25 O33 3.415(11) 2_577
K25 W16 3.844(9) 2_577
K25 K6 3.932(10) 2_577
K25 K31 3.99(2) .
K26 O31 2.755(11) 1_455
K26 O26W 2.836(17) .
K26 O4W 2.985(11) 1_465
K26 O1W 3.069(12) 1_465
K26 O16W 3.086(11) 1_455
K26 O59W 3.344(16) 1_465
K26 O33 3.359(10) 1_455
K26 W9 3.810(9) 1_455
K26 Ni17 3.907(9) 1_465
K26 K11 4.056(9) 1_455
K26 W8 4.080(10) 1_455
K27 O44W 2.806(19) .
K27 O45W 2.841(16) .
K27 O50W 3.22(2) 1_655
K28 O53W 2.772(18) 1_655
K28 O30W 2.893(14) .
K28 O40W 2.91(3) .
K29 O60W 2.71(2) .
K29 O55W 2.78(2) 1_655
K29 O75W 3.20(2) .
K29 O49W 3.41(2) 1_655
K29 K14 4.811(14) 2_577
K29 K20 4.833(18) 1_655
K30 O41W 2.75(3) .
K30 O71W 2.95(2) 1_455
K30 O164 2.987(13) 1_455
K30 O117 3.077(18) 1_455
K30 O136 3.106(15) 1_455
K30 O118 3.295(14) 1_455
K30 Ni13 3.966(14) 1_455
K30 Ni15 4.005(13) 1_455
K30 W36 4.056(12) 1_455
K30 W31 4.079(15) 1_455
K31 O14 2.75(2) 2_577
K31 O58 2.88(2) 2_577
K31 K21 3.65(2) 2_577
K31 K21 4.02(2) 1_655
K31 W15 4.05(2) 2_577
K31 K9 4.21(2) 2_577
O1W K26 3.069(12) 1_645
O4W K10 2.874(7) 1_645
O4W K26 2.985(11) 1_645
O6W K10 2.840(7) 1_645
O8W K14 2.987(9) 2_577
O9W K13 2.788(8) 2_666
O10W K7 2.809(7) 1_655
O11W K14 2.947(9) 2_477
O12W K12 2.829(8) 2_567
O14W K25 2.866(12) 2_577
O15W K2 2.801(6) 1_655
O16W K26 3.086(11) 1_655
O21W K11 2.705(13) 1_645
O25W K5 2.785(14) 2_576
O25W K10 2.963(12) 2_576
O26W K14 2.900(14) 2_477
O28W Na2 2.364(18) 2_667
O42W O48W 1.680(19) 2_576
O42W K24 3.070(17) 2_576
O47W K20 3.324(15) 1_655
O48W O42W 1.680(19) 2_576
O49W K14 3.060(16) 2_477
O49W K29 3.41(2) 1_455
O50W K27 3.22(2) 1_455
O53W K28 2.772(18) 1_455
O54W K8 3.388(18) 1_455
O55W K29 2.78(2) 1_455
O58W K22 2.724(19) 2_576
O59W K11 2.953(12) 1_545
O59W K26 3.344(16) 1_645
O71W K30 2.95(2) 1_655
O75W K14 2.782(12) 2_577
O75W K19 2.832(13) 2_577
